data_4342528
loop_
_publ_author_name
'Kobayashi, Atsushi'
'Suzuki, Yui'
'Ohba, Tadashi'
'Ogawa, Tomohiro'
'Matsumoto, Takeshi'
'Noro, Shin-Ichiro'
'Chang, Ho-Chol'
'Kato, Masako'

_publ_section_title
;
 Systematic Syntheses and Metalloligand Doping of Flexible Porous
 Coordination Polymers Composed of a Co(III)-Metalloligand.
;
_journal_issue 6
_journal_name_full 'Inorganic chemistry'
_journal_page_first 2522
_journal_page_last 2535
_journal_paper_doi 10.1021/ic5021302
_journal_volume 54
_journal_year 2015
_chemical_formula_moiety 'C36 H18 Co N6 O12 Sm'
_chemical_formula_sum 'C36 H18 Co N6 O12 Sm'
_chemical_formula_weight 935.90
_space_group_IT_number 225
_symmetry_cell_setting cubic
_symmetry_Int_Tables_number 225
_symmetry_space_group_name_Hall '-F 4 2 3'
_symmetry_space_group_name_H-M 'F m -3 m'
_atom_sites_solution_primary direct
_atom_sites_solution_secondary difmap
_cell_angle_alpha 90.0000
_cell_angle_beta 90.0000
_cell_angle_gamma 90.0000
_cell_formula_units_Z 4
_cell_length_a 18.027(5)
_cell_length_b 18.027(5)
_cell_length_c 18.027(5)
_cell_measurement_temperature 150
_cell_measurement_theta_max 27.48
_cell_measurement_theta_min 3.20
_cell_volume 5858(3)
_computing_cell_refinement CrystalClear
_computing_data_collection 'CrystalClear (Rigaku Corp., 2000)'
_computing_data_reduction CrystalClear
_computing_molecular_graphics 'CrystalStructure 4.0'
_computing_publication_material 'CrystalStructure 4.0 (Rigaku, 2010)'
_computing_structure_refinement 'SHELXL97 (Sheldrick, 2008)'
_computing_structure_solution 'SIR2004 (Burla, et al., 2005)'
_diffrn_ambient_temperature 150
_diffrn_detector_area_resol_mean 7.314
_diffrn_measured_fraction_theta_full 0.995
_diffrn_measured_fraction_theta_max 0.995
_diffrn_measurement_device_type 'Rigaku Mercury70'
_diffrn_measurement_method \w
_diffrn_radiation_type 'Mo K\a'
_diffrn_radiation_wavelength 0.71070
_diffrn_reflns_av_R_equivalents 0.0294
_diffrn_reflns_limit_h_max 23
_diffrn_reflns_limit_h_min -21
_diffrn_reflns_limit_k_max 20
_diffrn_reflns_limit_k_min -23
_diffrn_reflns_limit_l_max 14
_diffrn_reflns_limit_l_min -23
_diffrn_reflns_number 11644
_diffrn_reflns_theta_full 27.48
_diffrn_reflns_theta_max 27.48
_diffrn_standards_number 0
_exptl_absorpt_coefficient_mu 1.323
_exptl_absorpt_correction_T_max 0.768
_exptl_absorpt_correction_T_min 0.635
_exptl_absorpt_correction_type multi-scan
_exptl_absorpt_process_details 'REQAB (Rigaku, 1998)'
_exptl_crystal_colour yellow
_exptl_crystal_density_diffrn 1.061
_exptl_crystal_density_method 'not measured'
_exptl_crystal_description block
_exptl_crystal_F_000 1844.00
_exptl_crystal_size_max 0.200
_exptl_crystal_size_mid 0.200
_exptl_crystal_size_min 0.200
_refine_diff_density_max 0.960
_refine_diff_density_min -1.370
_refine_ls_extinction_method none
_refine_ls_goodness_of_fit_ref 1.311
_refine_ls_hydrogen_treatment undef
_refine_ls_number_parameters 30
_refine_ls_number_reflns 395
_refine_ls_number_restraints 0
_refine_ls_R_factor_gt 0.0763
_refine_ls_shift/su_max 0.001
_refine_ls_structure_factor_coef Fsqd
_refine_ls_weighting_details 'w = 1/[\s^2^(Fo^2^)+(0.1764P)^2^+34.7939P] where P=(Fo^2^+2Fc^2^)/3'
_refine_ls_weighting_scheme calc
_refine_ls_wR_factor_ref 0.2452
_reflns_number_gt 395
_reflns_number_total 395
_reflns_threshold_expression F^2^>2.0\s(F^2^)
_cod_data_source_file ic5021302_si_002.cif
_cod_data_source_block '_SmCo'
_cod_depositor_comments 'Adding full bibliography for 4342525--4342531.cif.'
_cod_database_code 4342528

loop_
_symmetry_equiv_pos_site_id
_symmetry_equiv_pos_as_xyz
1 +X,+Y,+Z
2 +Y,+Z,+X
3 +Z,+X,+Y
4 +X,+Y,-Z
5 +Y,+Z,-X
6 +Z,+X,-Y
7 +Y,-Z,-X
8 +Z,-X,-Y
9 -Z,+X,-Y
10 -X,+Y,-Z
11 -Y,+Z,-X
12 +X,-Y,-Z
13 +Y,+X,+Z
14 +Z,+Y,+X
15 +X,+Z,+Y
16 +Y,+X,-Z
17 +Z,+Y,-X
18 +X,+Z,-Y
19 -Z,+Y,-X
20 -X,+Z,-Y
21 +X,-Z,-Y
22 +Y,-X,-Z
23 +Z,-Y,-X
24 -Y,+X,-Z
25 -X,-Y,-Z
26 -Y,-Z,-X
27 -Z,-X,-Y
28 -X,-Y,+Z
29 -Y,-Z,+X
30 -Z,-X,+Y
31 -Y,+Z,+X
32 -Z,+X,+Y
33 +Z,-X,+Y
34 +X,-Y,+Z
35 +Y,-Z,+X
36 -X,+Y,+Z
37 -Y,-X,-Z
38 -Z,-Y,-X
39 -X,-Z,-Y
40 -Y,-X,+Z
41 -Z,-Y,+X
42 -X,-Z,+Y
43 +Z,-Y,+X
44 +X,-Z,+Y
45 -X,+Z,+Y
46 -Y,+X,+Z
47 -Z,+Y,+X
48 +Y,-X,+Z
49 +X,1/2+Y,1/2+Z
50 +Y,1/2+Z,1/2+X
51 +Z,1/2+X,1/2+Y
52 +X,1/2+Y,1/2-Z
53 +Y,1/2+Z,1/2-X
54 +Z,1/2+X,1/2-Y
55 +Y,1/2-Z,1/2-X
56 +Z,1/2-X,1/2-Y
57 -Z,1/2+X,1/2-Y
58 -X,1/2+Y,1/2-Z
59 -Y,1/2+Z,1/2-X
60 +X,1/2-Y,1/2-Z
61 +Y,1/2+X,1/2+Z
62 +Z,1/2+Y,1/2+X
63 +X,1/2+Z,1/2+Y
64 +Y,1/2+X,1/2-Z
65 +Z,1/2+Y,1/2-X
66 +X,1/2+Z,1/2-Y
67 -Z,1/2+Y,1/2-X
68 -X,1/2+Z,1/2-Y
69 +X,1/2-Z,1/2-Y
70 +Y,1/2-X,1/2-Z
71 +Z,1/2-Y,1/2-X
72 -Y,1/2+X,1/2-Z
73 -X,1/2-Y,1/2-Z
74 -Y,1/2-Z,1/2-X
75 -Z,1/2-X,1/2-Y
76 -X,1/2-Y,1/2+Z
77 -Y,1/2-Z,1/2+X
78 -Z,1/2-X,1/2+Y
79 -Y,1/2+Z,1/2+X
80 -Z,1/2+X,1/2+Y
81 +Z,1/2-X,1/2+Y
82 +X,1/2-Y,1/2+Z
83 +Y,1/2-Z,1/2+X
84 -X,1/2+Y,1/2+Z
85 -Y,1/2-X,1/2-Z
86 -Z,1/2-Y,1/2-X
87 -X,1/2-Z,1/2-Y
88 -Y,1/2-X,1/2+Z
89 -Z,1/2-Y,1/2+X
90 -X,1/2-Z,1/2+Y
91 +Z,1/2-Y,1/2+X
92 +X,1/2-Z,1/2+Y
93 -X,1/2+Z,1/2+Y
94 -Y,1/2+X,1/2+Z
95 -Z,1/2+Y,1/2+X
96 +Y,1/2-X,1/2+Z
97 1/2+X,+Y,1/2+Z
98 1/2+Y,+Z,1/2+X
99 1/2+Z,+X,1/2+Y
100 1/2+X,+Y,1/2-Z
101 1/2+Y,+Z,1/2-X
102 1/2+Z,+X,1/2-Y
103 1/2+Y,-Z,1/2-X
104 1/2+Z,-X,1/2-Y
105 1/2-Z,+X,1/2-Y
106 1/2-X,+Y,1/2-Z
107 1/2-Y,+Z,1/2-X
108 1/2+X,-Y,1/2-Z
109 1/2+Y,+X,1/2+Z
110 1/2+Z,+Y,1/2+X
111 1/2+X,+Z,1/2+Y
112 1/2+Y,+X,1/2-Z
113 1/2+Z,+Y,1/2-X
114 1/2+X,+Z,1/2-Y
115 1/2-Z,+Y,1/2-X
116 1/2-X,+Z,1/2-Y
117 1/2+X,-Z,1/2-Y
118 1/2+Y,-X,1/2-Z
119 1/2+Z,-Y,1/2-X
120 1/2-Y,+X,1/2-Z
121 1/2-X,-Y,1/2-Z
122 1/2-Y,-Z,1/2-X
123 1/2-Z,-X,1/2-Y
124 1/2-X,-Y,1/2+Z
125 1/2-Y,-Z,1/2+X
126 1/2-Z,-X,1/2+Y
127 1/2-Y,+Z,1/2+X
128 1/2-Z,+X,1/2+Y
129 1/2+Z,-X,1/2+Y
130 1/2+X,-Y,1/2+Z
131 1/2+Y,-Z,1/2+X
132 1/2-X,+Y,1/2+Z
133 1/2-Y,-X,1/2-Z
134 1/2-Z,-Y,1/2-X
135 1/2-X,-Z,1/2-Y
136 1/2-Y,-X,1/2+Z
137 1/2-Z,-Y,1/2+X
138 1/2-X,-Z,1/2+Y
139 1/2+Z,-Y,1/2+X
140 1/2+X,-Z,1/2+Y
141 1/2-X,+Z,1/2+Y
142 1/2-Y,+X,1/2+Z
143 1/2-Z,+Y,1/2+X
144 1/2+Y,-X,1/2+Z
145 1/2+X,1/2+Y,+Z
146 1/2+Y,1/2+Z,+X
147 1/2+Z,1/2+X,+Y
148 1/2+X,1/2+Y,-Z
149 1/2+Y,1/2+Z,-X
150 1/2+Z,1/2+X,-Y
151 1/2+Y,1/2-Z,-X
152 1/2+Z,1/2-X,-Y
153 1/2-Z,1/2+X,-Y
154 1/2-X,1/2+Y,-Z
155 1/2-Y,1/2+Z,-X
156 1/2+X,1/2-Y,-Z
157 1/2+Y,1/2+X,+Z
158 1/2+Z,1/2+Y,+X
159 1/2+X,1/2+Z,+Y
160 1/2+Y,1/2+X,-Z
161 1/2+Z,1/2+Y,-X
162 1/2+X,1/2+Z,-Y
163 1/2-Z,1/2+Y,-X
164 1/2-X,1/2+Z,-Y
165 1/2+X,1/2-Z,-Y
166 1/2+Y,1/2-X,-Z
167 1/2+Z,1/2-Y,-X
168 1/2-Y,1/2+X,-Z
169 1/2-X,1/2-Y,-Z
170 1/2-Y,1/2-Z,-X
171 1/2-Z,1/2-X,-Y
172 1/2-X,1/2-Y,+Z
173 1/2-Y,1/2-Z,+X
174 1/2-Z,1/2-X,+Y
175 1/2-Y,1/2+Z,+X
176 1/2-Z,1/2+X,+Y
177 1/2+Z,1/2-X,+Y
178 1/2+X,1/2-Y,+Z
179 1/2+Y,1/2-Z,+X
180 1/2-X,1/2+Y,+Z
181 1/2-Y,1/2-X,-Z
182 1/2-Z,1/2-Y,-X
183 1/2-X,1/2-Z,-Y
184 1/2-Y,1/2-X,+Z
185 1/2-Z,1/2-Y,+X
186 1/2-X,1/2-Z,+Y
187 1/2+Z,1/2-Y,+X
188 1/2+X,1/2-Z,+Y
189 1/2-X,1/2+Z,+Y
190 1/2-Y,1/2+X,+Z
191 1/2-Z,1/2+Y,+X
192 1/2+Y,1/2-X,+Z

loop_
_atom_site_label
_atom_site_type_symbol
_atom_site_fract_x
_atom_site_fract_y
_atom_site_fract_z
_atom_site_U_iso_or_equiv
_atom_site_adp_type
_atom_site_occupancy
_atom_site_symmetry_multiplicity
_atom_site_calc_flag
Sm(1) Sm 1.0000 1.0000 0.0000 0.0269(8) Uani 1.0 4 d
Co(1) Co 0.5000 1.0000 0.0000 0.0223(11) Uani 1.0 4 d
O(1) O 0.8720(15) 0.9432(14) 0.0000 0.147(12) Uani 0.5000 96 d
N(1) N 0.6052(10) 1.0000 0.0000 0.073(6) Uani 1.0 24 d
C(1) C 0.840(2) 1.0000 0.0000 0.100(11) Uani 1.0 24 d
C(2) C 0.7502(17) 1.0000 0.0000 0.088(13) Uani 1.0 24 d
C(3) C 0.728(3) 0.938(2) 0.0000 0.110(11) Uani 0.5000 96 d
C(4) C 0.6449(19) 0.938(2) 0.0000 0.16(3) Uani 0.5000 96 d

loop_
_atom_site_aniso_label
_atom_site_aniso_U_11
_atom_site_aniso_U_22
_atom_site_aniso_U_33
_atom_site_aniso_U_12
_atom_site_aniso_U_13
_atom_site_aniso_U_23
Sm(1) 0.0269(8) 0.0269(8) 0.0269(8) 0.0000 0.0000 0.0000
Co(1) 0.0223(11) 0.0223(11) 0.0223(11) 0.0000 0.0000 0.0000
O(1) 0.094(17) 0.086(16) 0.26(4) 0.032(14) 0.0000 0.0000
N(1) 0.027(8) 0.095(10) 0.095(10) 0.0000 0.0000 0.0000
C(1) 0.07(2) 0.114(17) 0.114(17) 0.0000 0.0000 0.0000
C(2) 0.10(4) 0.081(17) 0.081(17) 0.0000 0.0000 0.0000
C(3) 0.10(2) 0.09(3) 0.14(4) 0.00(3) 0.0000 0.0000
C(4) 0.10(3) 0.26(5) 0.12(3) 0.15(3) 0.0000 0.0000

loop_
_atom_type_symbol
_atom_type_description
_atom_type_scat_dispersion_real
_atom_type_scat_dispersion_imag
_atom_type_scat_source
C C 0.0033 0.0016
;
International Tables for Crystallography
(1992, Vol. C, Tables 4.2.6.8 and 6.1.1.4)
;
H H 0.0000 0.0000
;
International Tables for Crystallography
(1992, Vol. C, Table 6.1.1.4)
;
Co Co 0.3494 0.9721
;
International Tables for Crystallography
(1992, Vol. C, Tables 4.2.6.8 and 6.1.1.4)
;
N N 0.0061 0.0033
;
International Tables for Crystallography
(1992, Vol. C, Tables 4.2.6.8 and 6.1.1.4)
;
O O 0.0106 0.0060
;
International Tables for Crystallography
(1992, Vol. C, Tables 4.2.6.8 and 6.1.1.4)
;
Sm Sm -0.1638 3.4418
;
International Tables for Crystallography
(1992, Vol. C, Tables 4.2.6.8 and 6.1.1.4)
;

loop_
_geom_angle_atom_site_label_1
_geom_angle_atom_site_label_2
_geom_angle_atom_site_label_3
_geom_angle
_geom_angle_publ_flag
_geom_angle_site_symmetry_1
_geom_angle_site_symmetry_3
O(1) Sm(1) O(1) 68.2(6) yes . 2_564
O(1) Sm(1) O(1) 68.2(6) yes . 3_654
O(1) Sm(1) O(1) 68.2(6) yes . 5_566
O(1) Sm(1) O(1) 68.2(6) yes . 6_656
O(1) Sm(1) O(1) 111.8(6) yes . 8_676
O(1) Sm(1) O(1) 132.1(9) yes . 10_755
O(1) Sm(1) O(1) 111.8(6) yes . 11_766
O(1) Sm(1) O(1) 47.9(9) yes . 12_575
O(1) Sm(1) O(1) 42.1(9) yes . 13_555
O(1) Sm(1) O(1) 80.5(3) yes . 14_654
O(1) Sm(1) O(1) 33.3(6) yes . 15_564
O(1) Sm(1) O(1) 80.5(3) yes . 17_656
O(1) Sm(1) O(1) 33.3(6) yes . 18_566
O(1) Sm(1) O(1) 146.7(6) yes . 20_766
O(1) Sm(1) O(1) 90.0(9) yes . 22_575
O(1) Sm(1) O(1) 99.5(3) yes . 23_676
O(1) Sm(1) O(1) 90.0(9) yes . 24_755
O(1) Sm(1) O(1) 180.0(9) yes . 25_775
O(1) Sm(1) O(1) 111.8(6) yes . 29_764
O(1) Sm(1) O(1) 111.8(6) yes . 30_674
O(1) Sm(1) O(1) 137.9(9) yes . 37_775
O(1) Sm(1) O(1) 99.5(3) yes . 41_674
O(1) Sm(1) O(1) 146.7(6) yes . 42_764
O(1) Sm(1) C(1) 23.9(6) yes . .
O(1) Sm(1) C(1) 90.000 yes . 2_564
O(1) Sm(1) C(1) 66.1(6) yes . 3_654
O(1) Sm(1) C(1) 90.000 yes . 5_566
O(1) Sm(1) C(1) 113.9(6) yes . 8_676
O(1) Sm(1) C(1) 156.1(6) yes . 10_755
O(1) Sm(1) O(1) 68.2(6) yes 2_564 3_654
O(1) Sm(1) O(1) 132.1(9) yes 2_564 5_566
O(1) Sm(1) O(1) 111.8(6) yes 2_564 6_656
O(1) Sm(1) O(1) 111.8(6) yes 2_564 8_676
O(1) Sm(1) O(1) 111.8(6) yes 2_564 10_755
O(1) Sm(1) O(1) 180.0(9) yes 2_564 11_766
O(1) Sm(1) O(1) 68.2(6) yes 2_564 12_575
O(1) Sm(1) O(1) 80.5(3) yes 2_564 13_555
O(1) Sm(1) O(1) 33.3(6) yes 2_564 14_654
O(1) Sm(1) O(1) 42.1(9) yes 2_564 15_564
O(1) Sm(1) O(1) 146.7(6) yes 2_564 17_656
O(1) Sm(1) O(1) 90.0(9) yes 2_564 18_566
O(1) Sm(1) O(1) 137.9(9) yes 2_564 20_766
O(1) Sm(1) O(1) 80.5(3) yes 2_564 22_575
O(1) Sm(1) O(1) 146.7(6) yes 2_564 23_676
O(1) Sm(1) O(1) 99.5(3) yes 2_564 24_755
O(1) Sm(1) O(1) 111.8(6) yes 2_564 25_775
O(1) Sm(1) O(1) 47.9(9) yes 2_564 29_764
O(1) Sm(1) O(1) 68.2(6) yes 2_564 30_674
O(1) Sm(1) O(1) 99.5(3) yes 2_564 37_775
O(1) Sm(1) O(1) 33.3(6) yes 2_564 41_674
O(1) Sm(1) O(1) 90.0(9) yes 2_564 42_764
O(1) Sm(1) C(1) 66.1(6) yes 2_564 .
O(1) Sm(1) C(1) 23.9(6) yes 2_564 2_564
O(1) Sm(1) C(1) 90.000 yes 2_564 3_654
O(1) Sm(1) C(1) 156.1(6) yes 2_564 5_566
O(1) Sm(1) C(1) 90.000 yes 2_564 8_676
O(1) Sm(1) C(1) 113.9(6) yes 2_564 10_755
O(1) Sm(1) O(1) 111.8(6) yes 3_654 5_566
O(1) Sm(1) O(1) 47.9(9) yes 3_654 6_656
O(1) Sm(1) O(1) 180.0(9) yes 3_654 8_676
O(1) Sm(1) O(1) 68.2(6) yes 3_654 10_755
O(1) Sm(1) O(1) 111.8(6) yes 3_654 11_766
O(1) Sm(1) O(1) 111.8(6) yes 3_654 12_575
O(1) Sm(1) O(1) 33.3(6) yes 3_654 13_555
O(1) Sm(1) O(1) 42.1(9) yes 3_654 14_654
O(1) Sm(1) O(1) 80.5(3) yes 3_654 15_564
O(1) Sm(1) O(1) 90.0(9) yes 3_654 17_656
O(1) Sm(1) O(1) 99.5(3) yes 3_654 18_566
O(1) Sm(1) O(1) 99.5(3) yes 3_654 20_766
O(1) Sm(1) O(1) 146.7(6) yes 3_654 22_575
O(1) Sm(1) O(1) 137.9(9) yes 3_654 23_676
O(1) Sm(1) O(1) 33.3(6) yes 3_654 24_755
O(1) Sm(1) O(1) 111.8(6) yes 3_654 25_775
O(1) Sm(1) O(1) 68.2(6) yes 3_654 29_764
O(1) Sm(1) O(1) 132.1(9) yes 3_654 30_674
O(1) Sm(1) O(1) 146.7(6) yes 3_654 37_775
O(1) Sm(1) O(1) 90.0(9) yes 3_654 41_674
O(1) Sm(1) O(1) 80.5(3) yes 3_654 42_764
O(1) Sm(1) C(1) 90.000 yes 3_654 .
O(1) Sm(1) C(1) 66.1(6) yes 3_654 2_564
O(1) Sm(1) C(1) 23.9(6) yes 3_654 3_654
O(1) Sm(1) C(1) 113.9(6) yes 3_654 5_566
O(1) Sm(1) C(1) 156.1(6) yes 3_654 8_676
O(1) Sm(1) C(1) 90.000 yes 3_654 10_755
O(1) Sm(1) O(1) 68.2(6) yes 5_566 6_656
O(1) Sm(1) O(1) 68.2(6) yes 5_566 8_676
O(1) Sm(1) O(1) 111.8(6) yes 5_566 10_755
O(1) Sm(1) O(1) 47.9(9) yes 5_566 11_766
O(1) Sm(1) O(1) 68.2(6) yes 5_566 12_575
O(1) Sm(1) O(1) 80.5(3) yes 5_566 13_555
O(1) Sm(1) O(1) 146.7(6) yes 5_566 14_654
O(1) Sm(1) O(1) 90.0(9) yes 5_566 15_564
O(1) Sm(1) O(1) 33.3(6) yes 5_566 17_656
O(1) Sm(1) O(1) 42.1(9) yes 5_566 18_566
O(1) Sm(1) O(1) 90.0(9) yes 5_566 20_766
O(1) Sm(1) O(1) 80.5(3) yes 5_566 22_575
O(1) Sm(1) O(1) 33.3(6) yes 5_566 23_676
O(1) Sm(1) O(1) 99.5(3) yes 5_566 24_755
O(1) Sm(1) O(1) 111.8(6) yes 5_566 25_775
O(1) Sm(1) O(1) 180.0(9) yes 5_566 29_764
O(1) Sm(1) O(1) 111.8(6) yes 5_566 30_674
O(1) Sm(1) O(1) 99.5(3) yes 5_566 37_775
O(1) Sm(1) O(1) 146.7(6) yes 5_566 41_674
O(1) Sm(1) O(1) 137.9(9) yes 5_566 42_764
O(1) Sm(1) C(1) 66.1(6) yes 5_566 .
O(1) Sm(1) C(1) 156.1(6) yes 5_566 2_564
O(1) Sm(1) C(1) 90.000 yes 5_566 3_654
O(1) Sm(1) C(1) 23.9(6) yes 5_566 5_566
O(1) Sm(1) C(1) 90.000 yes 5_566 8_676
O(1) Sm(1) C(1) 113.9(6) yes 5_566 10_755
O(1) Sm(1) O(1) 132.1(9) yes 6_656 8_676
O(1) Sm(1) O(1) 68.2(6) yes 6_656 10_755
O(1) Sm(1) O(1) 68.2(6) yes 6_656 11_766
O(1) Sm(1) O(1) 111.8(6) yes 6_656 12_575
O(1) Sm(1) O(1) 33.3(6) yes 6_656 13_555
O(1) Sm(1) O(1) 90.0(9) yes 6_656 14_654
O(1) Sm(1) O(1) 99.5(3) yes 6_656 15_564
O(1) Sm(1) O(1) 42.1(9) yes 6_656 17_656
O(1) Sm(1) O(1) 80.5(3) yes 6_656 18_566
O(1) Sm(1) O(1) 80.5(3) yes 6_656 20_766
O(1) Sm(1) O(1) 146.7(6) yes 6_656 22_575
O(1) Sm(1) O(1) 90.0(9) yes 6_656 23_676
O(1) Sm(1) O(1) 33.3(6) yes 6_656 24_755
O(1) Sm(1) O(1) 111.8(6) yes 6_656 25_775
O(1) Sm(1) O(1) 111.8(6) yes 6_656 29_764
O(1) Sm(1) O(1) 180.0(9) yes 6_656 30_674
O(1) Sm(1) O(1) 146.7(6) yes 6_656 37_775
O(1) Sm(1) O(1) 137.9(9) yes 6_656 41_674
O(1) Sm(1) O(1) 99.5(3) yes 6_656 42_764
O(1) Sm(1) C(1) 90.000 yes 6_656 .
O(1) Sm(1) C(1) 113.9(6) yes 6_656 2_564
O(1) Sm(1) C(1) 23.9(6) yes 6_656 3_654
O(1) Sm(1) C(1) 66.1(6) yes 6_656 5_566
O(1) Sm(1) C(1) 156.1(6) yes 6_656 8_676
O(1) Sm(1) C(1) 90.000 yes 6_656 10_755
O(1) Sm(1) O(1) 111.8(6) yes 8_676 10_755
O(1) Sm(1) O(1) 68.2(6) yes 8_676 11_766
O(1) Sm(1) O(1) 68.2(6) yes 8_676 12_575
O(1) Sm(1) O(1) 146.7(6) yes 8_676 13_555
O(1) Sm(1) O(1) 137.9(9) yes 8_676 14_654
O(1) Sm(1) O(1) 99.5(3) yes 8_676 15_564
O(1) Sm(1) O(1) 90.0(9) yes 8_676 17_656
O(1) Sm(1) O(1) 80.5(3) yes 8_676 18_566
O(1) Sm(1) O(1) 80.5(3) yes 8_676 20_766
O(1) Sm(1) O(1) 33.3(6) yes 8_676 22_575
O(1) Sm(1) O(1) 42.1(9) yes 8_676 23_676
O(1) Sm(1) O(1) 146.7(6) yes 8_676 24_755
O(1) Sm(1) O(1) 68.2(6) yes 8_676 25_775
O(1) Sm(1) O(1) 111.8(6) yes 8_676 29_764
O(1) Sm(1) O(1) 47.9(9) yes 8_676 30_674
O(1) Sm(1) O(1) 33.3(6) yes 8_676 37_775
O(1) Sm(1) O(1) 90.0(9) yes 8_676 41_674
O(1) Sm(1) O(1) 99.5(3) yes 8_676 42_764
O(1) Sm(1) C(1) 90.000 yes 8_676 .
O(1) Sm(1) C(1) 113.9(6) yes 8_676 2_564
O(1) Sm(1) C(1) 156.1(6) yes 8_676 3_654
O(1) Sm(1) C(1) 66.1(6) yes 8_676 5_566
O(1) Sm(1) C(1) 23.9(6) yes 8_676 8_676
O(1) Sm(1) C(1) 90.000 yes 8_676 10_755
O(1) Sm(1) O(1) 68.2(6) yes 10_755 11_766
O(1) Sm(1) O(1) 180.0(9) yes 10_755 12_575
O(1) Sm(1) O(1) 90.0(9) yes 10_755 13_555
O(1) Sm(1) O(1) 80.5(3) yes 10_755 14_654
O(1) Sm(1) O(1) 146.7(6) yes 10_755 15_564
O(1) Sm(1) O(1) 80.5(3) yes 10_755 17_656
O(1) Sm(1) O(1) 146.7(6) yes 10_755 18_566
O(1) Sm(1) O(1) 33.3(6) yes 10_755 20_766
O(1) Sm(1) O(1) 137.9(9) yes 10_755 22_575
O(1) Sm(1) O(1) 99.5(3) yes 10_755 23_676
O(1) Sm(1) O(1) 42.1(9) yes 10_755 24_755
O(1) Sm(1) O(1) 47.9(9) yes 10_755 25_775
O(1) Sm(1) O(1) 68.2(6) yes 10_755 29_764
O(1) Sm(1) O(1) 111.8(6) yes 10_755 30_674
O(1) Sm(1) O(1) 90.0(9) yes 10_755 37_775
O(1) Sm(1) O(1) 99.5(3) yes 10_755 41_674
O(1) Sm(1) O(1) 33.3(6) yes 10_755 42_764
O(1) Sm(1) C(1) 156.1(6) yes 10_755 .
O(1) Sm(1) C(1) 90.000 yes 10_755 2_564
O(1) Sm(1) C(1) 66.1(6) yes 10_755 3_654
O(1) Sm(1) C(1) 90.000 yes 10_755 5_566
O(1) Sm(1) C(1) 113.9(6) yes 10_755 8_676
O(1) Sm(1) C(1) 23.9(6) yes 10_755 10_755
O(1) Sm(1) O(1) 111.8(6) yes 11_766 12_575
O(1) Sm(1) O(1) 99.5(3) yes 11_766 13_555
O(1) Sm(1) O(1) 146.7(6) yes 11_766 14_654
O(1) Sm(1) O(1) 137.9(9) yes 11_766 15_564
O(1) Sm(1) O(1) 33.3(6) yes 11_766 17_656
O(1) Sm(1) O(1) 90.0(9) yes 11_766 18_566
O(1) Sm(1) O(1) 42.1(9) yes 11_766 20_766
O(1) Sm(1) O(1) 99.5(3) yes 11_766 22_575
O(1) Sm(1) O(1) 33.3(6) yes 11_766 23_676
O(1) Sm(1) O(1) 80.5(3) yes 11_766 24_755
O(1) Sm(1) O(1) 68.2(6) yes 11_766 25_775
O(1) Sm(1) O(1) 132.1(9) yes 11_766 29_764
O(1) Sm(1) O(1) 111.8(6) yes 11_766 30_674
O(1) Sm(1) O(1) 80.5(3) yes 11_766 37_775
O(1) Sm(1) O(1) 146.7(6) yes 11_766 41_674
O(1) Sm(1) O(1) 90.0(9) yes 11_766 42_764
O(1) Sm(1) C(1) 113.9(6) yes 11_766 .
O(1) Sm(1) C(1) 156.1(6) yes 11_766 2_564
O(1) Sm(1) C(1) 90.000 yes 11_766 3_654
O(1) Sm(1) C(1) 23.9(6) yes 11_766 5_566
O(1) Sm(1) C(1) 90.000 yes 11_766 8_676
O(1) Sm(1) C(1) 66.1(6) yes 11_766 10_755
O(1) Sm(1) O(1) 90.0(9) yes 12_575 13_555
O(1) Sm(1) O(1) 99.5(3) yes 12_575 14_654
O(1) Sm(1) O(1) 33.3(6) yes 12_575 15_564
O(1) Sm(1) O(1) 99.5(3) yes 12_575 17_656
O(1) Sm(1) O(1) 33.3(6) yes 12_575 18_566
O(1) Sm(1) O(1) 146.7(6) yes 12_575 20_766
O(1) Sm(1) O(1) 42.1(9) yes 12_575 22_575
O(1) Sm(1) O(1) 80.5(3) yes 12_575 23_676
O(1) Sm(1) O(1) 137.9(9) yes 12_575 24_755
O(1) Sm(1) O(1) 132.1(9) yes 12_575 25_775
O(1) Sm(1) O(1) 111.8(6) yes 12_575 29_764
O(1) Sm(1) O(1) 68.2(6) yes 12_575 30_674
O(1) Sm(1) O(1) 90.0(9) yes 12_575 37_775
O(1) Sm(1) O(1) 80.5(3) yes 12_575 41_674
O(1) Sm(1) O(1) 146.7(6) yes 12_575 42_764
O(1) Sm(1) C(1) 23.9(6) yes 12_575 .
O(1) Sm(1) C(1) 90.000 yes 12_575 2_564
O(1) Sm(1) C(1) 113.9(6) yes 12_575 3_654
O(1) Sm(1) C(1) 90.000 yes 12_575 5_566
O(1) Sm(1) C(1) 66.1(6) yes 12_575 8_676
O(1) Sm(1) C(1) 156.1(6) yes 12_575 10_755
O(1) Sm(1) O(1) 68.2(6) yes 13_555 14_654
O(1) Sm(1) O(1) 68.2(6) yes 13_555 15_564
O(1) Sm(1) O(1) 68.2(6) yes 13_555 17_656
O(1) Sm(1) O(1) 68.2(6) yes 13_555 18_566
O(1) Sm(1) O(1) 111.8(6) yes 13_555 20_766
O(1) Sm(1) O(1) 132.1(9) yes 13_555 22_575
O(1) Sm(1) O(1) 111.8(6) yes 13_555 23_676
O(1) Sm(1) O(1) 47.9(9) yes 13_555 24_755
O(1) Sm(1) O(1) 137.9(9) yes 13_555 25_775
O(1) Sm(1) O(1) 99.5(3) yes 13_555 29_764
O(1) Sm(1) O(1) 146.7(6) yes 13_555 30_674
O(1) Sm(1) O(1) 180.0(9) yes 13_555 37_775
O(1) Sm(1) O(1) 111.8(6) yes 13_555 41_674
O(1) Sm(1) O(1) 111.8(6) yes 13_555 42_764
O(1) Sm(1) C(1) 66.1(6) yes 13_555 .
O(1) Sm(1) C(1) 90.000 yes 13_555 2_564
O(1) Sm(1) C(1) 23.9(6) yes 13_555 3_654
O(1) Sm(1) C(1) 90.000 yes 13_555 5_566
O(1) Sm(1) C(1) 156.1(6) yes 13_555 8_676
O(1) Sm(1) C(1) 113.9(6) yes 13_555 10_755
O(1) Sm(1) O(1) 68.2(6) yes 14_654 15_564
O(1) Sm(1) O(1) 132.1(9) yes 14_654 17_656
O(1) Sm(1) O(1) 111.8(6) yes 14_654 18_566
O(1) Sm(1) O(1) 111.8(6) yes 14_654 20_766
O(1) Sm(1) O(1) 111.8(6) yes 14_654 22_575
O(1) Sm(1) O(1) 180.0(9) yes 14_654 23_676
O(1) Sm(1) O(1) 68.2(6) yes 14_654 24_755
O(1) Sm(1) O(1) 99.5(3) yes 14_654 25_775
O(1) Sm(1) O(1) 33.3(6) yes 14_654 29_764
O(1) Sm(1) O(1) 90.0(9) yes 14_654 30_674
O(1) Sm(1) O(1) 111.8(6) yes 14_654 37_775
O(1) Sm(1) O(1) 47.9(9) yes 14_654 41_674
O(1) Sm(1) O(1) 68.2(6) yes 14_654 42_764
O(1) Sm(1) C(1) 90.000 yes 14_654 .
O(1) Sm(1) C(1) 23.9(6) yes 14_654 2_564
O(1) Sm(1) C(1) 66.1(6) yes 14_654 3_654
O(1) Sm(1) C(1) 156.1(6) yes 14_654 5_566
O(1) Sm(1) C(1) 113.9(6) yes 14_654 8_676
O(1) Sm(1) C(1) 90.000 yes 14_654 10_755
O(1) Sm(1) O(1) 111.8(6) yes 15_564 17_656
O(1) Sm(1) O(1) 47.9(9) yes 15_564 18_566
O(1) Sm(1) O(1) 180.0(9) yes 15_564 20_766
O(1) Sm(1) O(1) 68.2(6) yes 15_564 22_575
O(1) Sm(1) O(1) 111.8(6) yes 15_564 23_676
O(1) Sm(1) O(1) 111.8(6) yes 15_564 24_755
O(1) Sm(1) O(1) 146.7(6) yes 15_564 25_775
O(1) Sm(1) O(1) 90.0(9) yes 15_564 29_764
O(1) Sm(1) O(1) 80.5(3) yes 15_564 30_674
O(1) Sm(1) O(1) 111.8(6) yes 15_564 37_775
O(1) Sm(1) O(1) 68.2(6) yes 15_564 41_674
O(1) Sm(1) O(1) 132.1(9) yes 15_564 42_764
O(1) Sm(1) C(1) 23.9(6) yes 15_564 .
O(1) Sm(1) C(1) 66.1(6) yes 15_564 2_564
O(1) Sm(1) C(1) 90.000 yes 15_564 3_654
O(1) Sm(1) C(1) 113.9(6) yes 15_564 5_566
O(1) Sm(1) C(1) 90.000 yes 15_564 8_676
O(1) Sm(1) C(1) 156.1(6) yes 15_564 10_755
O(1) Sm(1) O(1) 68.2(6) yes 17_656 18_566
O(1) Sm(1) O(1) 68.2(6) yes 17_656 20_766
O(1) Sm(1) O(1) 111.8(6) yes 17_656 22_575
O(1) Sm(1) O(1) 47.9(9) yes 17_656 23_676
O(1) Sm(1) O(1) 68.2(6) yes 17_656 24_755
O(1) Sm(1) O(1) 99.5(3) yes 17_656 25_775
O(1) Sm(1) O(1) 146.7(6) yes 17_656 29_764
O(1) Sm(1) O(1) 137.9(9) yes 17_656 30_674
O(1) Sm(1) O(1) 111.8(6) yes 17_656 37_775
O(1) Sm(1) O(1) 180.0(9) yes 17_656 41_674
O(1) Sm(1) O(1) 111.8(6) yes 17_656 42_764
O(1) Sm(1) C(1) 90.000 yes 17_656 .
O(1) Sm(1) C(1) 156.1(6) yes 17_656 2_564
O(1) Sm(1) C(1) 66.1(6) yes 17_656 3_654
O(1) Sm(1) C(1) 23.9(6) yes 17_656 5_566
O(1) Sm(1) C(1) 113.9(6) yes 17_656 8_676
O(1) Sm(1) C(1) 90.000 yes 17_656 10_755
O(1) Sm(1) O(1) 132.1(9) yes 18_566 20_766
O(1) Sm(1) O(1) 68.2(6) yes 18_566 22_575
O(1) Sm(1) O(1) 68.2(6) yes 18_566 23_676
O(1) Sm(1) O(1) 111.8(6) yes 18_566 24_755
O(1) Sm(1) O(1) 146.7(6) yes 18_566 25_775
O(1) Sm(1) O(1) 137.9(9) yes 18_566 29_764
O(1) Sm(1) O(1) 99.5(3) yes 18_566 30_674
O(1) Sm(1) O(1) 111.8(6) yes 18_566 37_775
O(1) Sm(1) O(1) 111.8(6) yes 18_566 41_674
O(1) Sm(1) O(1) 180.0(9) yes 18_566 42_764
O(1) Sm(1) C(1) 23.9(6) yes 18_566 .
O(1) Sm(1) C(1) 113.9(6) yes 18_566 2_564
O(1) Sm(1) C(1) 90.000 yes 18_566 3_654
O(1) Sm(1) C(1) 66.1(6) yes 18_566 5_566
O(1) Sm(1) C(1) 90.000 yes 18_566 8_676
O(1) Sm(1) C(1) 156.1(6) yes 18_566 10_755
O(1) Sm(1) O(1) 111.8(6) yes 20_766 22_575
O(1) Sm(1) O(1) 68.2(6) yes 20_766 23_676
O(1) Sm(1) O(1) 68.2(6) yes 20_766 24_755
O(1) Sm(1) O(1) 33.3(6) yes 20_766 25_775
O(1) Sm(1) O(1) 90.0(9) yes 20_766 29_764
O(1) Sm(1) O(1) 99.5(3) yes 20_766 30_674
O(1) Sm(1) O(1) 68.2(6) yes 20_766 37_775
O(1) Sm(1) O(1) 111.8(6) yes 20_766 41_674
O(1) Sm(1) O(1) 47.9(9) yes 20_766 42_764
O(1) Sm(1) C(1) 156.1(6) yes 20_766 .
O(1) Sm(1) C(1) 113.9(6) yes 20_766 2_564
O(1) Sm(1) C(1) 90.000 yes 20_766 3_654
O(1) Sm(1) C(1) 66.1(6) yes 20_766 5_566
O(1) Sm(1) C(1) 90.000 yes 20_766 8_676
O(1) Sm(1) C(1) 23.9(6) yes 20_766 10_755
O(1) Sm(1) O(1) 68.2(6) yes 22_575 23_676
O(1) Sm(1) O(1) 180.0(9) yes 22_575 24_755
O(1) Sm(1) O(1) 90.0(9) yes 22_575 25_775
O(1) Sm(1) O(1) 99.5(3) yes 22_575 29_764
O(1) Sm(1) O(1) 33.3(6) yes 22_575 30_674
O(1) Sm(1) O(1) 47.9(9) yes 22_575 37_775
O(1) Sm(1) O(1) 68.2(6) yes 22_575 41_674
O(1) Sm(1) O(1) 111.8(6) yes 22_575 42_764
O(1) Sm(1) C(1) 66.1(6) yes 22_575 .
O(1) Sm(1) C(1) 90.000 yes 22_575 2_564
O(1) Sm(1) C(1) 156.1(6) yes 22_575 3_654
O(1) Sm(1) C(1) 90.000 yes 22_575 5_566
O(1) Sm(1) C(1) 23.9(6) yes 22_575 8_676
O(1) Sm(1) C(1) 113.9(6) yes 22_575 10_755
O(1) Sm(1) O(1) 111.8(6) yes 23_676 24_755
O(1) Sm(1) O(1) 80.5(3) yes 23_676 25_775
O(1) Sm(1) O(1) 146.7(6) yes 23_676 29_764
O(1) Sm(1) O(1) 90.0(9) yes 23_676 30_674
O(1) Sm(1) O(1) 68.2(6) yes 23_676 37_775
O(1) Sm(1) O(1) 132.1(9) yes 23_676 41_674
O(1) Sm(1) O(1) 111.8(6) yes 23_676 42_764
O(1) Sm(1) C(1) 90.000 yes 23_676 .
O(1) Sm(1) C(1) 156.1(6) yes 23_676 2_564
O(1) Sm(1) C(1) 113.9(6) yes 23_676 3_654
O(1) Sm(1) C(1) 23.9(6) yes 23_676 5_566
O(1) Sm(1) C(1) 66.1(6) yes 23_676 8_676
O(1) Sm(1) C(1) 90.000 yes 23_676 10_755
O(1) Sm(1) O(1) 90.0(9) yes 24_755 25_775
O(1) Sm(1) O(1) 80.5(3) yes 24_755 29_764
O(1) Sm(1) O(1) 146.7(6) yes 24_755 30_674
O(1) Sm(1) O(1) 132.1(9) yes 24_755 37_775
O(1) Sm(1) O(1) 111.8(6) yes 24_755 41_674
O(1) Sm(1) O(1) 68.2(6) yes 24_755 42_764
O(1) Sm(1) C(1) 113.9(6) yes 24_755 .
O(1) Sm(1) C(1) 90.000 yes 24_755 2_564
O(1) Sm(1) C(1) 23.9(6) yes 24_755 3_654
O(1) Sm(1) C(1) 90.000 yes 24_755 5_566
O(1) Sm(1) C(1) 156.1(6) yes 24_755 8_676
O(1) Sm(1) C(1) 66.1(6) yes 24_755 10_755
O(1) Sm(1) O(1) 68.2(6) yes 25_775 29_764
O(1) Sm(1) O(1) 68.2(6) yes 25_775 30_674
O(1) Sm(1) O(1) 42.1(9) yes 25_775 37_775
O(1) Sm(1) O(1) 80.5(3) yes 25_775 41_674
O(1) Sm(1) O(1) 33.3(6) yes 25_775 42_764
O(1) Sm(1) C(1) 156.1(6) yes 25_775 .
O(1) Sm(1) C(1) 90.000 yes 25_775 2_564
O(1) Sm(1) C(1) 113.9(6) yes 25_775 3_654
O(1) Sm(1) C(1) 90.000 yes 25_775 5_566
O(1) Sm(1) C(1) 66.1(6) yes 25_775 8_676
O(1) Sm(1) C(1) 23.9(6) yes 25_775 10_755
O(1) Sm(1) O(1) 68.2(6) yes 29_764 30_674
O(1) Sm(1) O(1) 80.5(3) yes 29_764 37_775
O(1) Sm(1) O(1) 33.3(6) yes 29_764 41_674
O(1) Sm(1) O(1) 42.1(9) yes 29_764 42_764
O(1) Sm(1) C(1) 113.9(6) yes 29_764 .
O(1) Sm(1) C(1) 23.9(6) yes 29_764 2_564
O(1) Sm(1) C(1) 90.000 yes 29_764 3_654
O(1) Sm(1) C(1) 156.1(6) yes 29_764 5_566
O(1) Sm(1) C(1) 90.000 yes 29_764 8_676
O(1) Sm(1) C(1) 66.1(6) yes 29_764 10_755
O(1) Sm(1) O(1) 33.3(6) yes 30_674 37_775
O(1) Sm(1) O(1) 42.1(9) yes 30_674 41_674
O(1) Sm(1) O(1) 80.5(3) yes 30_674 42_764
O(1) Sm(1) C(1) 90.000 yes 30_674 .
O(1) Sm(1) C(1) 66.1(6) yes 30_674 2_564
O(1) Sm(1) C(1) 156.1(6) yes 30_674 3_654
O(1) Sm(1) C(1) 113.9(6) yes 30_674 5_566
O(1) Sm(1) C(1) 23.9(6) yes 30_674 8_676
O(1) Sm(1) C(1) 90.000 yes 30_674 10_755
O(1) Sm(1) O(1) 68.2(6) yes 37_775 41_674
O(1) Sm(1) O(1) 68.2(6) yes 37_775 42_764
O(1) Sm(1) C(1) 113.9(6) yes 37_775 .
O(1) Sm(1) C(1) 90.000 yes 37_775 2_564
O(1) Sm(1) C(1) 156.1(6) yes 37_775 3_654
O(1) Sm(1) C(1) 90.000 yes 37_775 5_566
O(1) Sm(1) C(1) 23.9(6) yes 37_775 8_676
O(1) Sm(1) C(1) 66.1(6) yes 37_775 10_755
O(1) Sm(1) O(1) 68.2(6) yes 41_674 42_764
O(1) Sm(1) C(1) 90.000 yes 41_674 .
O(1) Sm(1) C(1) 23.9(6) yes 41_674 2_564
O(1) Sm(1) C(1) 113.9(6) yes 41_674 3_654
O(1) Sm(1) C(1) 156.1(6) yes 41_674 5_566
O(1) Sm(1) C(1) 66.1(6) yes 41_674 8_676
O(1) Sm(1) C(1) 90.000 yes 41_674 10_755
O(1) Sm(1) C(1) 156.1(6) yes 42_764 .
O(1) Sm(1) C(1) 66.1(6) yes 42_764 2_564
O(1) Sm(1) C(1) 90.000 yes 42_764 3_654
O(1) Sm(1) C(1) 113.9(6) yes 42_764 5_566
O(1) Sm(1) C(1) 90.000 yes 42_764 8_676
O(1) Sm(1) C(1) 23.9(6) yes 42_764 10_755
C(1) Sm(1) C(1) 90.000 yes . 2_564
C(1) Sm(1) C(1) 90.000 yes . 3_654
C(1) Sm(1) C(1) 90.000 yes . 5_566
C(1) Sm(1) C(1) 90.000 yes . 8_676
C(1) Sm(1) C(1) 180.000 yes . 10_755
C(1) Sm(1) C(1) 90.000 yes 2_564 3_654
C(1) Sm(1) C(1) 180.000 yes 2_564 5_566
C(1) Sm(1) C(1) 90.000 yes 2_564 8_676
C(1) Sm(1) C(1) 90.000 yes 2_564 10_755
C(1) Sm(1) C(1) 90.000 yes 3_654 5_566
C(1) Sm(1) C(1) 180.000 yes 3_654 8_676
C(1) Sm(1) C(1) 90.000 yes 3_654 10_755
C(1) Sm(1) C(1) 90.000 yes 5_566 8_676
C(1) Sm(1) C(1) 90.000 yes 5_566 10_755
C(1) Sm(1) C(1) 90.000 yes 8_676 10_755
N(1) Co(1) N(1) 180.000 yes . 10_655
N(1) Co(1) N(1) 90.000 yes . 98_464
N(1) Co(1) N(1) 90.000 yes . 101_465
N(1) Co(1) N(1) 90.000 yes . 147_554
N(1) Co(1) N(1) 90.000 yes . 152_566
N(1) Co(1) N(1) 90.000 yes 10_655 98_464
N(1) Co(1) N(1) 90.000 yes 10_655 101_465
N(1) Co(1) N(1) 90.000 yes 10_655 147_554
N(1) Co(1) N(1) 90.000 yes 10_655 152_566
N(1) Co(1) N(1) 180.000 yes 98_464 101_465
N(1) Co(1) N(1) 90.000 yes 98_464 147_554
N(1) Co(1) N(1) 90.000 yes 98_464 152_566
N(1) Co(1) N(1) 90.000 yes 101_465 147_554
N(1) Co(1) N(1) 90.000 yes 101_465 152_566
N(1) Co(1) N(1) 180.000 yes 147_554 152_566
Sm(1) O(1) O(1) 68.9(12) yes . 13_555
Sm(1) O(1) O(1) 73.3(15) yes . 15_564
Sm(1) O(1) O(1) 73.3(15) yes . 18_566
Sm(1) O(1) C(1) 95(2) yes . .
O(1) O(1) O(1) 120.0(17) yes 13_555 15_564
O(1) O(1) O(1) 120.0(17) yes 13_555 18_566
O(1) O(1) C(1) 164(3) yes 13_555 .
O(1) O(1) O(1) 90.0(18) yes 15_564 18_566
O(1) O(1) C(1) 52.0(14) yes 15_564 .
O(1) O(1) C(1) 52.0(14) yes 18_566 .
Co(1) N(1) C(4) 122.6(17) yes . .
Co(1) N(1) C(4) 122.6(17) yes . 12_575
Co(1) N(1) C(4) 122.6(17) yes . 15_564
Co(1) N(1) C(4) 122.6(17) yes . 18_566
C(4) N(1) C(4) 115(3) yes . 12_575
C(4) N(1) C(4) 73.1(12) yes . 15_564
C(4) N(1) C(4) 73.1(12) yes . 18_566
C(4) N(1) C(4) 73.1(12) yes 12_575 15_564
C(4) N(1) C(4) 73.1(12) yes 12_575 18_566
C(4) N(1) C(4) 115(3) yes 15_564 18_566
Sm(1) C(1) O(1) 61(2) yes . .
Sm(1) C(1) O(1) 61(2) yes . 12_575
Sm(1) C(1) O(1) 61(2) yes . 15_564
Sm(1) C(1) O(1) 61(2) yes . 18_566
Sm(1) C(1) C(2) 180.000 yes . .
O(1) C(1) O(1) 121(4) yes . 12_575
O(1) C(1) O(1) 76.1(16) yes . 15_564
O(1) C(1) O(1) 76.1(16) yes . 18_566
O(1) C(1) C(2) 119(2) yes . .
O(1) C(1) O(1) 76.1(16) yes 12_575 15_564
O(1) C(1) O(1) 76.1(16) yes 12_575 18_566
O(1) C(1) C(2) 119(2) yes 12_575 .
O(1) C(1) O(1) 121(4) yes 15_564 18_566
O(1) C(1) C(2) 119(2) yes 15_564 .
O(1) C(1) C(2) 119(2) yes 18_566 .
C(1) C(2) C(3) 110(3) yes . .
C(1) C(2) C(3) 110(3) yes . 12_575
C(1) C(2) C(3) 110(3) yes . 15_564
C(1) C(2) C(3) 110(3) yes . 18_566
C(3) C(2) C(3) 141(5) yes . 12_575
C(3) C(2) C(3) 83.5(15) yes . 15_564
C(3) C(2) C(3) 83.5(15) yes . 18_566
C(3) C(2) C(3) 83.5(15) yes 12_575 15_564
C(3) C(2) C(3) 83.5(15) yes 12_575 18_566
C(3) C(2) C(3) 141(5) yes 15_564 18_566
C(2) C(3) C(3) 48.3(17) yes . 15_564
C(2) C(3) C(3) 48.3(17) yes . 18_566
C(2) C(3) C(4) 110(4) yes . .
C(3) C(3) C(3) 90(3) yes 15_564 18_566
C(3) C(3) C(4) 90(3) yes 15_564 .
C(3) C(3) C(4) 90(3) yes 18_566 .
N(1) C(4) C(3) 123(3) yes . .
N(1) C(4) C(4) 53.5(16) yes . 15_564
N(1) C(4) C(4) 53.5(16) yes . 18_566
C(3) C(4) C(4) 90(3) yes . 15_564
C(3) C(4) C(4) 90(3) yes . 18_566
C(4) C(4) C(4) 90(3) yes 15_564 18_566

loop_
_geom_bond_atom_site_label_1
_geom_bond_atom_site_label_2
_geom_bond_distance
_geom_bond_publ_flag
_geom_bond_site_symmetry_2
Sm(1) O(1) 2.52(3) yes .
Sm(1) O(1) 2.52(3) yes 2_564
Sm(1) O(1) 2.52(3) yes 3_654
Sm(1) O(1) 2.52(3) yes 5_566
Sm(1) O(1) 2.52(3) yes 6_656
Sm(1) O(1) 2.52(3) yes 8_676
Sm(1) O(1) 2.52(3) yes 10_755
Sm(1) O(1) 2.52(3) yes 11_766
Sm(1) O(1) 2.52(3) yes 12_575
Sm(1) O(1) 2.52(3) yes 13_555
Sm(1) O(1) 2.52(3) yes 14_654
Sm(1) O(1) 2.52(3) yes 15_564
Sm(1) O(1) 2.52(3) yes 17_656
Sm(1) O(1) 2.52(3) yes 18_566
Sm(1) O(1) 2.52(3) yes 20_766
Sm(1) O(1) 2.52(3) yes 22_575
Sm(1) O(1) 2.52(3) yes 23_676
Sm(1) O(1) 2.52(3) yes 24_755
Sm(1) O(1) 2.52(3) yes 25_775
Sm(1) O(1) 2.52(3) yes 29_764
Sm(1) O(1) 2.52(3) yes 30_674
Sm(1) O(1) 2.52(3) yes 37_775
Sm(1) O(1) 2.52(3) yes 41_674
Sm(1) O(1) 2.52(3) yes 42_764
Sm(1) C(1) 2.88(4) yes .
Sm(1) C(1) 2.88(4) yes 2_564
Sm(1) C(1) 2.88(4) yes 3_654
Sm(1) C(1) 2.88(4) yes 5_566
Sm(1) C(1) 2.88(4) yes 8_676
Sm(1) C(1) 2.88(4) yes 10_755
Co(1) N(1) 1.896(18) yes .
Co(1) N(1) 1.896(18) yes 10_655
Co(1) N(1) 1.896(18) yes 98_464
Co(1) N(1) 1.896(18) yes 101_465
Co(1) N(1) 1.896(18) yes 147_554
Co(1) N(1) 1.896(18) yes 152_566
O(1) O(1) 1.82(4) yes 13_555
O(1) O(1) 1.45(3) yes 15_564
O(1) O(1) 1.45(3) yes 18_566
O(1) C(1) 1.18(4) yes .
N(1) C(4) 1.33(4) yes .
N(1) C(4) 1.33(4) yes 12_575
N(1) C(4) 1.33(4) yes 15_564
N(1) C(4) 1.33(4) yes 18_566
C(1) C(2) 1.62(5) yes .
C(2) C(3) 1.19(4) yes .
C(2) C(3) 1.19(4) yes 12_575
C(2) C(3) 1.19(4) yes 15_564
C(2) C(3) 1.19(4) yes 18_566
C(3) C(3) 1.58(4) yes 15_564
C(3) C(3) 1.58(4) yes 18_566
C(3) C(4) 1.50(7) yes .
C(4) C(4) 1.58(4) yes 15_564
C(4) C(4) 1.58(4) yes 18_566

loop_
_geom_contact_atom_site_label_1
_geom_contact_atom_site_label_2
_geom_contact_distance
_geom_contact_publ_flag
_geom_contact_site_symmetry_2
Co(1) C(4) 2.84(4) no 10_655
Co(1) C(4) 2.84(4) no 98_464
Co(1) C(4) 2.84(4) no 101_465
Co(1) C(4) 2.84(4) no 147_554
Co(1) C(4) 2.84(4) no 152_566
O(1) C(3) 2.60(6) no .
O(1) C(3) 3.37(6) no 12_575
O(1) C(3) 3.01(6) no 15_564
O(1) C(3) 3.01(6) no 18_566
N(1) C(2) 2.61(4) no .
N(1) C(3) 2.48(6) no 12_575
N(1) C(3) 2.48(6) no 15_564
N(1) C(3) 2.48(6) no 18_566
N(1) C(4) 3.42(3) no 147_554
N(1) C(4) 3.42(3) no 152_566
C(2) C(4) 2.20(5) no 12_575
C(2) C(4) 2.20(5) no 15_564
C(2) C(4) 2.20(5) no 18_566
C(3) C(4) 2.69(6) no 12_575
C(4) C(4) 3.21(4) no 152_566
Co(1) C(4) 2.84(4) no 20_666
Co(1) C(4) 2.84(4) no 25_675
Co(1) C(4) 2.84(4) no 42_664
Co(1) C(4) 2.84(4) no 107_665
Co(1) C(4) 2.84(4) no 110_554
Co(1) C(4) 2.84(4) no 113_555
Co(1) C(4) 2.84(4) no 119_575
Co(1) C(4) 2.84(4) no 125_664
Co(1) C(4) 2.84(4) no 137_574
Co(1) C(4) 2.84(4) no 150_556
Co(1) C(4) 2.84(4) no 157_455
Co(1) C(4) 2.84(4) no 166_465
Co(1) C(4) 2.84(4) no 168_655
Co(1) C(4) 2.84(4) no 174_564
Co(1) C(4) 2.84(4) no 181_665
N(1) C(4) 2.73(4) no 107_665
N(1) C(4) 3.42(3) no 110_554
N(1) C(4) 3.42(3) no 113_555
N(1) C(4) 3.42(3) no 119_575
N(1) C(4) 2.73(4) no 125_664
N(1) C(4) 3.42(3) no 137_574
N(1) C(4) 3.42(3) no 150_556
N(1) C(4) 2.73(4) no 168_655
N(1) C(4) 3.42(3) no 174_564
N(1) C(4) 2.73(4) no 181_665
C(3) C(4) 3.34(7) no 181_665
C(4) C(3) 3.34(7) no 181_665
C(4) C(4) 3.21(4) no 107_665
C(4) C(4) 3.21(4) no 125_664
C(4) C(4) 3.21(4) no 174_564
C(4) C(4) 2.11(5) no 181_665

loop_
_geom_torsion_atom_site_label_1
_geom_torsion_atom_site_label_2
_geom_torsion_atom_site_label_3
_geom_torsion_atom_site_label_4
_geom_torsion
_geom_torsion_publ_flag
_geom_torsion_site_symmetry_1
_geom_torsion_site_symmetry_3
_geom_torsion_site_symmetry_4
O(1) Sm(1) O(1) O(1) 25.9(7) no . 2_564 15_564
O(1) Sm(1) O(1) O(1) -106.5(9) no . 2_564 14_654
O(1) Sm(1) O(1) O(1) 158.3(10) no . 2_564 41_674
O(1) Sm(1) O(1) C(1) -154.1(7) no . 2_564 2_564
O(1) Sm(1) O(1) O(1) 100.2(4) no 2_564 . 13_555
O(1) Sm(1) O(1) O(1) -32.2(5) no 2_564 . 15_564
O(1) Sm(1) O(1) O(1) -127.4(10) no 2_564 . 18_566
O(1) Sm(1) O(1) C(1) -79.8(4) no 2_564 . .
O(1) Sm(1) O(1) O(1) 100.2(4) no . 3_654 14_654
O(1) Sm(1) O(1) O(1) -32.2(5) no . 3_654 13_555
O(1) Sm(1) O(1) O(1) -127.4(10) no . 3_654 24_755
O(1) Sm(1) O(1) C(1) -79.8(4) no . 3_654 3_654
O(1) Sm(1) O(1) O(1) 25.9(7) no 3_654 . 13_555
O(1) Sm(1) O(1) O(1) -106.5(9) no 3_654 . 15_564
O(1) Sm(1) O(1) O(1) 158.3(10) no 3_654 . 18_566
O(1) Sm(1) O(1) C(1) -154.1(7) no 3_654 . .
O(1) Sm(1) O(1) O(1) -25.9(7) no . 5_566 18_566
O(1) Sm(1) O(1) O(1) 106.5(9) no . 5_566 17_656
O(1) Sm(1) O(1) O(1) -158.3(10) no . 5_566 23_676
O(1) Sm(1) O(1) C(1) 154.1(7) no . 5_566 5_566
O(1) Sm(1) O(1) O(1) -100.2(4) no 5_566 . 13_555
O(1) Sm(1) O(1) O(1) 127.4(10) no 5_566 . 15_564
O(1) Sm(1) O(1) O(1) 32.2(5) no 5_566 . 18_566
O(1) Sm(1) O(1) C(1) 79.8(4) no 5_566 . .
O(1) Sm(1) O(1) O(1) -100.2(4) no . 6_656 17_656
O(1) Sm(1) O(1) O(1) 32.2(5) no . 6_656 13_555
O(1) Sm(1) O(1) O(1) 127.4(10) no . 6_656 24_755
O(1) Sm(1) O(1) C(1) 79.8(4) no . 6_656 3_654
O(1) Sm(1) O(1) O(1) -25.9(7) no 6_656 . 13_555
O(1) Sm(1) O(1) O(1) -158.3(10) no 6_656 . 15_564
O(1) Sm(1) O(1) O(1) 106.5(9) no 6_656 . 18_566
O(1) Sm(1) O(1) C(1) 154.1(7) no 6_656 . .
O(1) Sm(1) O(1) O(1) 79.8(4) no . 8_676 23_676
O(1) Sm(1) O(1) O(1) -52.6(10) no . 8_676 22_575
O(1) Sm(1) O(1) O(1) -147.8(5) no . 8_676 37_775
O(1) Sm(1) O(1) C(1) -100.2(4) no . 8_676 8_676
O(1) Sm(1) O(1) O(1) -154.1(7) no 8_676 . 13_555
O(1) Sm(1) O(1) O(1) 73.5(9) no 8_676 . 15_564
O(1) Sm(1) O(1) O(1) -21.7(10) no 8_676 . 18_566
O(1) Sm(1) O(1) C(1) 25.9(7) no 8_676 . .
O(1) Sm(1) O(1) O(1) 0.0 no . 10_755 24_755
O(1) Sm(1) O(1) O(1) -132.4(7) no . 10_755 20_766
O(1) Sm(1) O(1) O(1) 132.4(7) no . 10_755 42_764
O(1) Sm(1) O(1) C(1) 180.0 no . 10_755 10_755
O(1) Sm(1) O(1) O(1) 0.0 no 10_755 . 13_555
O(1) Sm(1) O(1) O(1) -132.4(7) no 10_755 . 15_564
O(1) Sm(1) O(1) O(1) 132.4(7) no 10_755 . 18_566
O(1) Sm(1) O(1) C(1) 180.0 no 10_755 . .
O(1) Sm(1) O(1) O(1) 154.1(7) no . 11_766 20_766
O(1) Sm(1) O(1) O(1) 21.7(10) no . 11_766 17_656
O(1) Sm(1) O(1) O(1) -73.5(9) no . 11_766 23_676
O(1) Sm(1) O(1) C(1) -25.9(7) no . 11_766 5_566
O(1) Sm(1) O(1) O(1) -79.8(4) no 11_766 . 13_555
O(1) Sm(1) O(1) O(1) 147.8(5) no 11_766 . 15_564
O(1) Sm(1) O(1) O(1) 52.6(10) no 11_766 . 18_566
O(1) Sm(1) O(1) C(1) 100.2(4) no 11_766 . .
O(1) Sm(1) O(1) O(1) 180.0 no . 12_575 22_575
O(1) Sm(1) O(1) O(1) 47.6(7) no . 12_575 18_566
O(1) Sm(1) O(1) O(1) -47.6(7) no . 12_575 15_564
O(1) Sm(1) O(1) C(1) 0.0 no . 12_575 .
O(1) Sm(1) O(1) O(1) 180.0 no 12_575 . 13_555
O(1) Sm(1) O(1) O(1) 47.6(7) no 12_575 . 15_564
O(1) Sm(1) O(1) O(1) -47.6(7) no 12_575 . 18_566
O(1) Sm(1) O(1) C(1) 0.0 no 12_575 . .
O(1) Sm(1) O(1) O(1) 0.0 no . 13_555 .
O(1) Sm(1) O(1) O(1) 132.4(7) no . 13_555 3_654
O(1) Sm(1) O(1) O(1) -132.4(7) no . 13_555 6_656
O(1) Sm(1) O(1) C(1) 180.0 no . 13_555 3_654
O(1) Sm(1) O(1) O(1) 0.0 no 13_555 . 13_555
O(1) Sm(1) O(1) O(1) -132.4(7) no 13_555 . 15_564
O(1) Sm(1) O(1) O(1) 132.4(7) no 13_555 . 18_566
O(1) Sm(1) O(1) C(1) 180.0 no 13_555 . .
O(1) Sm(1) O(1) O(1) -67.9(6) no . 14_654 3_654
O(1) Sm(1) O(1) O(1) 64.5(8) no . 14_654 2_564
O(1) Sm(1) O(1) O(1) 159.6(10) no . 14_654 29_764
O(1) Sm(1) O(1) C(1) 112.1(6) no . 14_654 2_564
O(1) Sm(1) O(1) O(1) 67.9(6) no 14_654 . 13_555
O(1) Sm(1) O(1) O(1) -64.5(8) no 14_654 . 15_564
O(1) Sm(1) O(1) O(1) -159.6(10) no 14_654 . 18_566
O(1) Sm(1) O(1) C(1) -112.1(6) no 14_654 . .
O(1) Sm(1) O(1) O(1) -132.4(11) no . 15_564 2_564
O(1) Sm(1) O(1) O(1) 0.0(8) no . 15_564 .
O(1) Sm(1) O(1) O(1) 95.1(16) no . 15_564 12_575
O(1) Sm(1) O(1) C(1) 47.6(11) no . 15_564 .
O(1) Sm(1) O(1) O(1) 132.4(11) no 15_564 . 13_555
O(1) Sm(1) O(1) O(1) 0.0(8) no 15_564 . 15_564
O(1) Sm(1) O(1) O(1) -95.1(16) no 15_564 . 18_566
O(1) Sm(1) O(1) C(1) -47.6(11) no 15_564 . .
O(1) Sm(1) O(1) O(1) 67.9(6) no . 17_656 6_656
O(1) Sm(1) O(1) O(1) -64.5(8) no . 17_656 5_566
O(1) Sm(1) O(1) O(1) -159.6(10) no . 17_656 11_766
O(1) Sm(1) O(1) C(1) -112.1(6) no . 17_656 5_566
O(1) Sm(1) O(1) O(1) -67.9(6) no 17_656 . 13_555
O(1) Sm(1) O(1) O(1) 159.6(10) no 17_656 . 15_564
O(1) Sm(1) O(1) O(1) 64.5(8) no 17_656 . 18_566
O(1) Sm(1) O(1) C(1) 112.1(6) no 17_656 . .
O(1) Sm(1) O(1) O(1) 132.4(11) no . 18_566 5_566
O(1) Sm(1) O(1) O(1) 0.0(8) no . 18_566 .
O(1) Sm(1) O(1) O(1) -95.1(16) no . 18_566 12_575
O(1) Sm(1) O(1) C(1) -47.6(11) no . 18_566 .
O(1) Sm(1) O(1) O(1) -132.4(11) no 18_566 . 13_555
O(1) Sm(1) O(1) O(1) 95.1(16) no 18_566 . 15_564
O(1) Sm(1) O(1) O(1) 0.0(8) no 18_566 . 18_566
O(1) Sm(1) O(1) C(1) 47.6(11) no 18_566 . .
O(1) Sm(1) O(1) O(1) -47.6(11) no . 20_766 11_766
O(1) Sm(1) O(1) O(1) 84.9(16) no . 20_766 10_755
O(1) Sm(1) O(1) O(1) 180(504000) no . 20_766 25_775
O(1) Sm(1) O(1) C(1) 132.4(11) no . 20_766 10_755
O(1) Sm(1) O(1) O(1) -47.6(11) no 20_766 . 13_555
O(1) Sm(1) O(1) O(1) -180(540000) no 20_766 . 15_564
O(1) Sm(1) O(1) O(1) 84.9(16) no 20_766 . 18_566
O(1) Sm(1) O(1) C(1) 132.4(11) no 20_766 . .
O(1) Sm(1) O(1) O(1) 0.0 no . 22_575 12_575
O(1) Sm(1) O(1) O(1) 132.4(7) no . 22_575 8_676
O(1) Sm(1) O(1) O(1) -132.4(7) no . 22_575 30_674
O(1) Sm(1) O(1) C(1) 180.0 no . 22_575 8_676
O(1) Sm(1) O(1) O(1) 180.0 no 22_575 . 13_555
O(1) Sm(1) O(1) O(1) 47.6(7) no 22_575 . 15_564
O(1) Sm(1) O(1) O(1) -47.6(7) no 22_575 . 18_566
O(1) Sm(1) O(1) C(1) 0.0 no 22_575 . .
O(1) Sm(1) O(1) O(1) -112.1(6) no . 23_676 8_676
O(1) Sm(1) O(1) O(1) 20.4(10) no . 23_676 5_566
O(1) Sm(1) O(1) O(1) 115.5(8) no . 23_676 11_766
O(1) Sm(1) O(1) C(1) 67.9(6) no . 23_676 5_566
O(1) Sm(1) O(1) O(1) -112.1(6) no 23_676 . 13_555
O(1) Sm(1) O(1) O(1) 115.5(8) no 23_676 . 15_564
O(1) Sm(1) O(1) O(1) 20.4(10) no 23_676 . 18_566
O(1) Sm(1) O(1) C(1) 67.9(6) no 23_676 . .
O(1) Sm(1) O(1) O(1) 180.0 no . 24_755 10_755
O(1) Sm(1) O(1) O(1) -47.6(7) no . 24_755 6_656
O(1) Sm(1) O(1) O(1) 47.6(7) no . 24_755 3_654
O(1) Sm(1) O(1) C(1) 0.0 no . 24_755 3_654
O(1) Sm(1) O(1) O(1) 0.0 no 24_755 . 13_555
O(1) Sm(1) O(1) O(1) -132.4(7) no 24_755 . 15_564
O(1) Sm(1) O(1) O(1) 132.4(7) no 24_755 . 18_566
O(1) Sm(1) O(1) C(1) 180.0 no 24_755 . .
O(1) Sm(1) O(1) O(1) -154.1(7) no . 29_764 42_764
O(1) Sm(1) O(1) O(1) 73.5(9) no . 29_764 41_674
O(1) Sm(1) O(1) O(1) -21.7(10) no . 29_764 14_654
O(1) Sm(1) O(1) C(1) 25.9(7) no . 29_764 2_564
O(1) Sm(1) O(1) O(1) 79.8(4) no 29_764 . 13_555
O(1) Sm(1) O(1) O(1) -52.6(10) no 29_764 . 15_564
O(1) Sm(1) O(1) O(1) -147.8(5) no 29_764 . 18_566
O(1) Sm(1) O(1) C(1) -100.2(4) no 29_764 . .
O(1) Sm(1) O(1) O(1) -79.8(4) no . 30_674 41_674
O(1) Sm(1) O(1) O(1) 147.8(5) no . 30_674 37_775
O(1) Sm(1) O(1) O(1) 52.6(10) no . 30_674 22_575
O(1) Sm(1) O(1) C(1) 100.2(4) no . 30_674 8_676
O(1) Sm(1) O(1) O(1) 154.1(7) no 30_674 . 13_555
O(1) Sm(1) O(1) O(1) 21.7(10) no 30_674 . 15_564
O(1) Sm(1) O(1) O(1) -73.5(9) no 30_674 . 18_566
O(1) Sm(1) O(1) C(1) -25.9(7) no 30_674 . .
O(1) Sm(1) O(1) O(1) 180.0 no . 37_775 25_775
O(1) Sm(1) O(1) O(1) 47.6(7) no . 37_775 8_676
O(1) Sm(1) O(1) O(1) -47.6(7) no . 37_775 30_674
O(1) Sm(1) O(1) C(1) 0.0 no . 37_775 8_676
O(1) Sm(1) O(1) O(1) 180.0 no 37_775 . 13_555
O(1) Sm(1) O(1) O(1) 47.6(7) no 37_775 . 15_564
O(1) Sm(1) O(1) O(1) -47.6(7) no 37_775 . 18_566
O(1) Sm(1) O(1) C(1) 0.0 no 37_775 . .
O(1) Sm(1) O(1) O(1) 112.1(6) no . 41_674 30_674
O(1) Sm(1) O(1) O(1) -115.5(8) no . 41_674 29_764
O(1) Sm(1) O(1) O(1) -20.4(10) no . 41_674 2_564
O(1) Sm(1) O(1) C(1) -67.9(6) no . 41_674 2_564
O(1) Sm(1) O(1) O(1) 112.1(6) no 41_674 . 13_555
O(1) Sm(1) O(1) O(1) -20.4(10) no 41_674 . 15_564
O(1) Sm(1) O(1) O(1) -115.5(8) no 41_674 . 18_566
O(1) Sm(1) O(1) C(1) -67.9(6) no 41_674 . .
O(1) Sm(1) O(1) O(1) 47.6(11) no . 42_764 29_764
O(1) Sm(1) O(1) O(1) -180(504000) no . 42_764 25_775
O(1) Sm(1) O(1) O(1) -84.9(16) no . 42_764 10_755
O(1) Sm(1) O(1) C(1) -132.4(11) no . 42_764 10_755
O(1) Sm(1) O(1) O(1) 47.6(11) no 42_764 . 13_555
O(1) Sm(1) O(1) O(1) -84.9(16) no 42_764 . 15_564
O(1) Sm(1) O(1) O(1) 180(540000) no 42_764 . 18_566
O(1) Sm(1) O(1) C(1) -132.4(11) no 42_764 . .
O(1) Sm(1) C(1) O(1) 0.0 no . . .
O(1) Sm(1) C(1) O(1) 180.0 no . . 12_575
O(1) Sm(1) C(1) O(1) -90.0 no . . 15_564
O(1) Sm(1) C(1) O(1) 90.0 no . . 18_566
C(1) Sm(1) O(1) O(1) 180.0 no . . 13_555
C(1) Sm(1) O(1) O(1) 47.6(7) no . . 15_564
C(1) Sm(1) O(1) O(1) -47.6(7) no . . 18_566
C(1) Sm(1) O(1) C(1) 0.0 no . . .
O(1) Sm(1) C(1) O(1) 23.9(6) no . 2_564 2_564
O(1) Sm(1) C(1) O(1) -156.1(6) no . 2_564 29_764
O(1) Sm(1) C(1) O(1) -66.1(6) no . 2_564 14_654
O(1) Sm(1) C(1) O(1) 113.9(6) no . 2_564 41_674
C(1) Sm(1) O(1) O(1) 90.0 no 2_564 . 13_555
C(1) Sm(1) O(1) O(1) -42.4(7) no 2_564 . 15_564
C(1) Sm(1) O(1) O(1) -137.6(7) no 2_564 . 18_566
C(1) Sm(1) O(1) C(1) -90.0 no 2_564 . .
O(1) Sm(1) C(1) O(1) 90.0 no . 3_654 3_654
O(1) Sm(1) C(1) O(1) -90.0 no . 3_654 6_656
O(1) Sm(1) C(1) O(1) 0.0 no . 3_654 13_555
O(1) Sm(1) C(1) O(1) 180.0 no . 3_654 24_755
C(1) Sm(1) O(1) O(1) 0.0 no 3_654 . 13_555
C(1) Sm(1) O(1) O(1) -132.4(7) no 3_654 . 15_564
C(1) Sm(1) O(1) O(1) 132.4(7) no 3_654 . 18_566
C(1) Sm(1) O(1) C(1) 180.0 no 3_654 . .
O(1) Sm(1) C(1) O(1) -23.9(6) no . 5_566 5_566
O(1) Sm(1) C(1) O(1) 156.1(6) no . 5_566 11_766
O(1) Sm(1) C(1) O(1) 66.1(6) no . 5_566 17_656
O(1) Sm(1) C(1) O(1) -113.9(6) no . 5_566 23_676
C(1) Sm(1) O(1) O(1) -90.0 no 5_566 . 13_555
C(1) Sm(1) O(1) O(1) 137.6(7) no 5_566 . 15_564
C(1) Sm(1) O(1) O(1) 42.4(7) no 5_566 . 18_566
C(1) Sm(1) O(1) C(1) 90.0 no 5_566 . .
O(1) Sm(1) C(1) O(1) 90.0 no . 8_676 8_676
O(1) Sm(1) C(1) O(1) -90.0 no . 8_676 30_674
O(1) Sm(1) C(1) O(1) 0.0 no . 8_676 22_575
O(1) Sm(1) C(1) O(1) 180.0 no . 8_676 37_775
C(1) Sm(1) O(1) O(1) 180.0 no 8_676 . 13_555
C(1) Sm(1) O(1) O(1) 47.6(7) no 8_676 . 15_564
C(1) Sm(1) O(1) O(1) -47.6(7) no 8_676 . 18_566
C(1) Sm(1) O(1) C(1) 0.0 no 8_676 . .
O(1) Sm(1) C(1) O(1) 0.0 no . 10_755 10_755
O(1) Sm(1) C(1) O(1) 180.0 no . 10_755 25_775
O(1) Sm(1) C(1) O(1) -90.0 no . 10_755 20_766
O(1) Sm(1) C(1) O(1) 90.0 no . 10_755 42_764
C(1) Sm(1) O(1) O(1) 0.0 no 10_755 . 13_555
C(1) Sm(1) O(1) O(1) -132.4(7) no 10_755 . 15_564
C(1) Sm(1) O(1) O(1) 132.4(7) no 10_755 . 18_566
C(1) Sm(1) O(1) C(1) 180.0 no 10_755 . .
O(1) Sm(1) O(1) O(1) 25.9(7) no 2_564 3_654 14_654
O(1) Sm(1) O(1) O(1) -106.5(9) no 2_564 3_654 13_555
O(1) Sm(1) O(1) O(1) 158.3(10) no 2_564 3_654 24_755
O(1) Sm(1) O(1) C(1) -154.1(7) no 2_564 3_654 3_654
O(1) Sm(1) O(1) O(1) 100.2(4) no 3_654 2_564 15_564
O(1) Sm(1) O(1) O(1) -32.2(5) no 3_654 2_564 14_654
O(1) Sm(1) O(1) O(1) -127.4(10) no 3_654 2_564 41_674
O(1) Sm(1) O(1) C(1) -79.8(4) no 3_654 2_564 2_564
O(1) Sm(1) O(1) O(1) 0.0 no 2_564 5_566 18_566
O(1) Sm(1) O(1) O(1) 132.4(7) no 2_564 5_566 17_656
O(1) Sm(1) O(1) O(1) -132.4(7) no 2_564 5_566 23_676
O(1) Sm(1) O(1) C(1) 180.0 no 2_564 5_566 5_566
O(1) Sm(1) O(1) O(1) 0.0 no 5_566 2_564 15_564
O(1) Sm(1) O(1) O(1) -132.4(7) no 5_566 2_564 14_654
O(1) Sm(1) O(1) O(1) 132.4(7) no 5_566 2_564 41_674
O(1) Sm(1) O(1) C(1) 180.0 no 5_566 2_564 2_564
O(1) Sm(1) O(1) O(1) -154.1(7) no 2_564 6_656 17_656
O(1) Sm(1) O(1) O(1) -21.7(10) no 2_564 6_656 13_555
O(1) Sm(1) O(1) O(1) 73.5(9) no 2_564 6_656 24_755
O(1) Sm(1) O(1) C(1) 25.9(7) no 2_564 6_656 3_654
O(1) Sm(1) O(1) O(1) 79.8(4) no 6_656 2_564 15_564
O(1) Sm(1) O(1) O(1) -52.6(10) no 6_656 2_564 14_654
O(1) Sm(1) O(1) O(1) -147.8(5) no 6_656 2_564 41_674
O(1) Sm(1) O(1) C(1) -100.2(4) no 6_656 2_564 2_564
O(1) Sm(1) O(1) O(1) 154.1(7) no 2_564 8_676 23_676
O(1) Sm(1) O(1) O(1) 21.7(10) no 2_564 8_676 22_575
O(1) Sm(1) O(1) O(1) -73.5(9) no 2_564 8_676 37_775
O(1) Sm(1) O(1) C(1) -25.9(7) no 2_564 8_676 8_676
O(1) Sm(1) O(1) O(1) -79.8(4) no 8_676 2_564 15_564
O(1) Sm(1) O(1) O(1) 147.8(5) no 8_676 2_564 14_654
O(1) Sm(1) O(1) O(1) 52.6(10) no 8_676 2_564 41_674
O(1) Sm(1) O(1) C(1) 100.2(4) no 8_676 2_564 2_564
O(1) Sm(1) O(1) O(1) -79.8(4) no 2_564 10_755 24_755
O(1) Sm(1) O(1) O(1) 147.8(5) no 2_564 10_755 20_766
O(1) Sm(1) O(1) O(1) 52.6(10) no 2_564 10_755 42_764
O(1) Sm(1) O(1) C(1) 100.2(4) no 2_564 10_755 10_755
O(1) Sm(1) O(1) O(1) 154.1(7) no 10_755 2_564 15_564
O(1) Sm(1) O(1) O(1) 21.7(10) no 10_755 2_564 14_654
O(1) Sm(1) O(1) O(1) -73.5(9) no 10_755 2_564 41_674
O(1) Sm(1) O(1) C(1) -25.9(7) no 10_755 2_564 2_564
O(1) Sm(1) O(1) O(1) -100.2(4) no 2_564 12_575 22_575
O(1) Sm(1) O(1) O(1) 127.4(10) no 2_564 12_575 18_566
O(1) Sm(1) O(1) O(1) 32.2(5) no 2_564 12_575 15_564
O(1) Sm(1) O(1) C(1) 79.8(4) no 2_564 12_575 .
O(1) Sm(1) O(1) O(1) -25.9(7) no 12_575 2_564 15_564
O(1) Sm(1) O(1) O(1) -158.3(10) no 12_575 2_564 14_654
O(1) Sm(1) O(1) O(1) 106.5(9) no 12_575 2_564 41_674
O(1) Sm(1) O(1) C(1) 154.1(7) no 12_575 2_564 2_564
O(1) Sm(1) O(1) O(1) -67.9(6) no 2_564 13_555 .
O(1) Sm(1) O(1) O(1) 64.5(8) no 2_564 13_555 3_654
O(1) Sm(1) O(1) O(1) 159.6(10) no 2_564 13_555 6_656
O(1) Sm(1) O(1) C(1) 112.1(6) no 2_564 13_555 3_654
O(1) Sm(1) O(1) O(1) 67.9(6) no 13_555 2_564 15_564
O(1) Sm(1) O(1) O(1) -64.5(8) no 13_555 2_564 14_654
O(1) Sm(1) O(1) O(1) -159.6(10) no 13_555 2_564 41_674
O(1) Sm(1) O(1) C(1) -112.1(6) no 13_555 2_564 2_564
O(1) Sm(1) O(1) O(1) -132.4(11) no 2_564 14_654 3_654
O(1) Sm(1) O(1) O(1) 0.0(8) no 2_564 14_654 2_564
O(1) Sm(1) O(1) O(1) 95.1(16) no 2_564 14_654 29_764
O(1) Sm(1) O(1) C(1) 47.6(11) no 2_564 14_654 2_564
O(1) Sm(1) O(1) O(1) 132.4(11) no 14_654 2_564 15_564
O(1) Sm(1) O(1) O(1) 0.0(8) no 14_654 2_564 14_654
O(1) Sm(1) O(1) O(1) -95.1(16) no 14_654 2_564 41_674
O(1) Sm(1) O(1) C(1) -47.6(11) no 14_654 2_564 2_564
O(1) Sm(1) O(1) O(1) 0.0 no 2_564 15_564 2_564
O(1) Sm(1) O(1) O(1) 132.4(7) no 2_564 15_564 .
O(1) Sm(1) O(1) O(1) -132.4(7) no 2_564 15_564 12_575
O(1) Sm(1) O(1) C(1) 180.0 no 2_564 15_564 .
O(1) Sm(1) O(1) O(1) 0.0 no 15_564 2_564 15_564
O(1) Sm(1) O(1) O(1) -132.4(7) no 15_564 2_564 14_654
O(1) Sm(1) O(1) O(1) 132.4(7) no 15_564 2_564 41_674
O(1) Sm(1) O(1) C(1) 180.0 no 15_564 2_564 2_564
O(1) Sm(1) O(1) O(1) 47.6(11) no 2_564 17_656 6_656
O(1) Sm(1) O(1) O(1) -84.9(16) no 2_564 17_656 5_566
O(1) Sm(1) O(1) O(1) 180(540000) no 2_564 17_656 11_766
O(1) Sm(1) O(1) C(1) -132.4(11) no 2_564 17_656 5_566
O(1) Sm(1) O(1) O(1) 47.6(11) no 17_656 2_564 15_564
O(1) Sm(1) O(1) O(1) -84.9(16) no 17_656 2_564 14_654
O(1) Sm(1) O(1) O(1) 180(540000) no 17_656 2_564 41_674
O(1) Sm(1) O(1) C(1) -132.4(11) no 17_656 2_564 2_564
O(1) Sm(1) O(1) O(1) 180.0 no 2_564 18_566 5_566
O(1) Sm(1) O(1) O(1) 47.6(7) no 2_564 18_566 .
O(1) Sm(1) O(1) O(1) -47.6(7) no 2_564 18_566 12_575
O(1) Sm(1) O(1) C(1) 0.0 no 2_564 18_566 .
O(1) Sm(1) O(1) O(1) 0.0 no 18_566 2_564 15_564
O(1) Sm(1) O(1) O(1) -132.4(7) no 18_566 2_564 14_654
O(1) Sm(1) O(1) O(1) 132.4(7) no 18_566 2_564 41_674
O(1) Sm(1) O(1) C(1) 180.0 no 18_566 2_564 2_564
O(1) Sm(1) O(1) O(1) 180.0 no 2_564 20_766 11_766
O(1) Sm(1) O(1) O(1) -47.6(7) no 2_564 20_766 10_755
O(1) Sm(1) O(1) O(1) 47.6(7) no 2_564 20_766 25_775
O(1) Sm(1) O(1) C(1) 0.0 no 2_564 20_766 10_755
O(1) Sm(1) O(1) O(1) 180.0 no 20_766 2_564 15_564
O(1) Sm(1) O(1) O(1) 47.6(7) no 20_766 2_564 14_654
O(1) Sm(1) O(1) O(1) -47.6(7) no 20_766 2_564 41_674
O(1) Sm(1) O(1) C(1) 0.0 no 20_766 2_564 2_564
O(1) Sm(1) O(1) O(1) 67.9(6) no 2_564 22_575 12_575
O(1) Sm(1) O(1) O(1) -159.6(10) no 2_564 22_575 8_676
O(1) Sm(1) O(1) O(1) -64.5(8) no 2_564 22_575 30_674
O(1) Sm(1) O(1) C(1) -112.1(6) no 2_564 22_575 8_676
O(1) Sm(1) O(1) O(1) -67.9(6) no 22_575 2_564 15_564
O(1) Sm(1) O(1) O(1) 159.6(10) no 22_575 2_564 14_654
O(1) Sm(1) O(1) O(1) 64.5(8) no 22_575 2_564 41_674
O(1) Sm(1) O(1) C(1) 112.1(6) no 22_575 2_564 2_564
O(1) Sm(1) O(1) O(1) -47.6(11) no 2_564 23_676 8_676
O(1) Sm(1) O(1) O(1) 84.9(16) no 2_564 23_676 5_566
O(1) Sm(1) O(1) O(1) 180(504000) no 2_564 23_676 11_766
O(1) Sm(1) O(1) C(1) 132.4(11) no 2_564 23_676 5_566
O(1) Sm(1) O(1) O(1) -47.6(11) no 23_676 2_564 15_564
O(1) Sm(1) O(1) O(1) 180(504000) no 23_676 2_564 14_654
O(1) Sm(1) O(1) O(1) 84.9(16) no 23_676 2_564 41_674
O(1) Sm(1) O(1) C(1) 132.4(11) no 23_676 2_564 2_564
O(1) Sm(1) O(1) O(1) 112.1(6) no 2_564 24_755 10_755
O(1) Sm(1) O(1) O(1) -115.5(8) no 2_564 24_755 6_656
O(1) Sm(1) O(1) O(1) -20.4(10) no 2_564 24_755 3_654
O(1) Sm(1) O(1) C(1) -67.9(6) no 2_564 24_755 3_654
O(1) Sm(1) O(1) O(1) 112.1(6) no 24_755 2_564 15_564
O(1) Sm(1) O(1) O(1) -20.4(10) no 24_755 2_564 14_654
O(1) Sm(1) O(1) O(1) -115.5(8) no 24_755 2_564 41_674
O(1) Sm(1) O(1) C(1) -67.9(6) no 24_755 2_564 2_564
O(1) Sm(1) O(1) O(1) 79.8(4) no 2_564 25_775 37_775
O(1) Sm(1) O(1) O(1) -147.8(5) no 2_564 25_775 20_766
O(1) Sm(1) O(1) O(1) -52.6(10) no 2_564 25_775 42_764
O(1) Sm(1) O(1) C(1) -100.2(4) no 2_564 25_775 10_755
O(1) Sm(1) O(1) O(1) -154.1(7) no 25_775 2_564 15_564
O(1) Sm(1) O(1) O(1) 73.5(9) no 25_775 2_564 14_654
O(1) Sm(1) O(1) O(1) -21.7(10) no 25_775 2_564 41_674
O(1) Sm(1) O(1) C(1) 25.9(7) no 25_775 2_564 2_564
O(1) Sm(1) O(1) O(1) 180.0 no 2_564 29_764 42_764
O(1) Sm(1) O(1) O(1) 47.6(7) no 2_564 29_764 41_674
O(1) Sm(1) O(1) O(1) -47.6(7) no 2_564 29_764 14_654
O(1) Sm(1) O(1) C(1) 0.0 no 2_564 29_764 2_564
O(1) Sm(1) O(1) O(1) 180.0 no 29_764 2_564 15_564
O(1) Sm(1) O(1) O(1) 47.6(7) no 29_764 2_564 14_654
O(1) Sm(1) O(1) O(1) -47.6(7) no 29_764 2_564 41_674
O(1) Sm(1) O(1) C(1) 0.0 no 29_764 2_564 2_564
O(1) Sm(1) O(1) O(1) -25.9(7) no 2_564 30_674 41_674
O(1) Sm(1) O(1) O(1) -158.3(10) no 2_564 30_674 37_775
O(1) Sm(1) O(1) O(1) 106.5(9) no 2_564 30_674 22_575
O(1) Sm(1) O(1) C(1) 154.1(7) no 2_564 30_674 8_676
O(1) Sm(1) O(1) O(1) -100.2(4) no 30_674 2_564 15_564
O(1) Sm(1) O(1) O(1) 127.4(10) no 30_674 2_564 14_654
O(1) Sm(1) O(1) O(1) 32.2(5) no 30_674 2_564 41_674
O(1) Sm(1) O(1) C(1) 79.8(4) no 30_674 2_564 2_564
O(1) Sm(1) O(1) O(1) -112.1(6) no 2_564 37_775 25_775
O(1) Sm(1) O(1) O(1) 115.5(8) no 2_564 37_775 8_676
O(1) Sm(1) O(1) O(1) 20.4(10) no 2_564 37_775 30_674
O(1) Sm(1) O(1) C(1) 67.9(6) no 2_564 37_775 8_676
O(1) Sm(1) O(1) O(1) -112.1(6) no 37_775 2_564 15_564
O(1) Sm(1) O(1) O(1) 115.5(8) no 37_775 2_564 14_654
O(1) Sm(1) O(1) O(1) 20.4(10) no 37_775 2_564 41_674
O(1) Sm(1) O(1) C(1) 67.9(6) no 37_775 2_564 2_564
O(1) Sm(1) O(1) O(1) 132.4(11) no 2_564 41_674 30_674
O(1) Sm(1) O(1) O(1) -95.1(16) no 2_564 41_674 29_764
O(1) Sm(1) O(1) O(1) 0.0(8) no 2_564 41_674 2_564
O(1) Sm(1) O(1) C(1) -47.6(11) no 2_564 41_674 2_564
O(1) Sm(1) O(1) O(1) -132.4(11) no 41_674 2_564 15_564
O(1) Sm(1) O(1) O(1) 95.1(16) no 41_674 2_564 14_654
O(1) Sm(1) O(1) O(1) 0.0(8) no 41_674 2_564 41_674
O(1) Sm(1) O(1) C(1) 47.6(11) no 41_674 2_564 2_564
O(1) Sm(1) O(1) O(1) 0.0 no 2_564 42_764 29_764
O(1) Sm(1) O(1) O(1) 132.4(7) no 2_564 42_764 25_775
O(1) Sm(1) O(1) O(1) -132.4(7) no 2_564 42_764 10_755
O(1) Sm(1) O(1) C(1) 180.0 no 2_564 42_764 10_755
O(1) Sm(1) O(1) O(1) 180.0 no 42_764 2_564 15_564
O(1) Sm(1) O(1) O(1) 47.6(7) no 42_764 2_564 14_654
O(1) Sm(1) O(1) O(1) -47.6(7) no 42_764 2_564 41_674
O(1) Sm(1) O(1) C(1) 0.0 no 42_764 2_564 2_564
O(1) Sm(1) C(1) O(1) 90.0 no 2_564 . .
O(1) Sm(1) C(1) O(1) -90.0 no 2_564 . 12_575
O(1) Sm(1) C(1) O(1) 0.0 no 2_564 . 15_564
O(1) Sm(1) C(1) O(1) 180.0 no 2_564 . 18_566
C(1) Sm(1) O(1) O(1) 0.0 no . 2_564 15_564
C(1) Sm(1) O(1) O(1) -132.4(7) no . 2_564 14_654
C(1) Sm(1) O(1) O(1) 132.4(7) no . 2_564 41_674
C(1) Sm(1) O(1) C(1) 180.0 no . 2_564 2_564
O(1) Sm(1) C(1) O(1) 0.0 no 2_564 2_564 2_564
O(1) Sm(1) C(1) O(1) 180.0 no 2_564 2_564 29_764
O(1) Sm(1) C(1) O(1) -90.0 no 2_564 2_564 14_654
O(1) Sm(1) C(1) O(1) 90.0 no 2_564 2_564 41_674
C(1) Sm(1) O(1) O(1) 180.0 no 2_564 2_564 15_564
C(1) Sm(1) O(1) O(1) 47.6(7) no 2_564 2_564 14_654
C(1) Sm(1) O(1) O(1) -47.6(7) no 2_564 2_564 41_674
C(1) Sm(1) O(1) C(1) 0.0 no 2_564 2_564 2_564
O(1) Sm(1) C(1) O(1) 23.9(6) no 2_564 3_654 3_654
O(1) Sm(1) C(1) O(1) -156.1(6) no 2_564 3_654 6_656
O(1) Sm(1) C(1) O(1) -66.1(6) no 2_564 3_654 13_555
O(1) Sm(1) C(1) O(1) 113.9(6) no 2_564 3_654 24_755
C(1) Sm(1) O(1) O(1) 90.0 no 3_654 2_564 15_564
C(1) Sm(1) O(1) O(1) -42.4(7) no 3_654 2_564 14_654
C(1) Sm(1) O(1) O(1) -137.6(7) no 3_654 2_564 41_674
C(1) Sm(1) O(1) C(1) -90.0 no 3_654 2_564 2_564
O(1) Sm(1) C(1) O(1) 0.0 no 2_564 5_566 5_566
O(1) Sm(1) C(1) O(1) 180.0 no 2_564 5_566 11_766
O(1) Sm(1) C(1) O(1) 90.0 no 2_564 5_566 17_656
O(1) Sm(1) C(1) O(1) -90.0 no 2_564 5_566 23_676
C(1) Sm(1) O(1) O(1) 0.0 no 5_566 2_564 15_564
C(1) Sm(1) O(1) O(1) -132.4(7) no 5_566 2_564 14_654
C(1) Sm(1) O(1) O(1) 132.4(7) no 5_566 2_564 41_674
C(1) Sm(1) O(1) C(1) 180.0 no 5_566 2_564 2_564
O(1) Sm(1) C(1) O(1) 156.1(6) no 2_564 8_676 8_676
O(1) Sm(1) C(1) O(1) -23.9(6) no 2_564 8_676 30_674
O(1) Sm(1) C(1) O(1) 66.1(6) no 2_564 8_676 22_575
O(1) Sm(1) C(1) O(1) -113.9(6) no 2_564 8_676 37_775
C(1) Sm(1) O(1) O(1) -90.0 no 8_676 2_564 15_564
C(1) Sm(1) O(1) O(1) 137.6(7) no 8_676 2_564 14_654
C(1) Sm(1) O(1) O(1) 42.4(7) no 8_676 2_564 41_674
C(1) Sm(1) O(1) C(1) 90.0 no 8_676 2_564 2_564
O(1) Sm(1) C(1) O(1) -90.0 no 2_564 10_755 10_755
O(1) Sm(1) C(1) O(1) 90.0 no 2_564 10_755 25_775
O(1) Sm(1) C(1) O(1) 180.0 no 2_564 10_755 20_766
O(1) Sm(1) C(1) O(1) 0.0 no 2_564 10_755 42_764
C(1) Sm(1) O(1) O(1) 180.0 no 10_755 2_564 15_564
C(1) Sm(1) O(1) O(1) 47.6(7) no 10_755 2_564 14_654
C(1) Sm(1) O(1) O(1) -47.6(7) no 10_755 2_564 41_674
C(1) Sm(1) O(1) C(1) 0.0 no 10_755 2_564 2_564
O(1) Sm(1) O(1) O(1) -79.8(4) no 3_654 5_566 18_566
O(1) Sm(1) O(1) O(1) 52.6(10) no 3_654 5_566 17_656
O(1) Sm(1) O(1) O(1) 147.8(5) no 3_654 5_566 23_676
O(1) Sm(1) O(1) C(1) 100.2(4) no 3_654 5_566 5_566
O(1) Sm(1) O(1) O(1) 154.1(7) no 5_566 3_654 14_654
O(1) Sm(1) O(1) O(1) 21.7(10) no 5_566 3_654 13_555
O(1) Sm(1) O(1) O(1) -73.5(9) no 5_566 3_654 24_755
O(1) Sm(1) O(1) C(1) -25.9(7) no 5_566 3_654 3_654
O(1) Sm(1) O(1) O(1) 180.0 no 3_654 6_656 17_656
O(1) Sm(1) O(1) O(1) -47.6(7) no 3_654 6_656 13_555
O(1) Sm(1) O(1) O(1) 47.6(7) no 3_654 6_656 24_755
O(1) Sm(1) O(1) C(1) 0.0 no 3_654 6_656 3_654
O(1) Sm(1) O(1) O(1) 180.0 no 6_656 3_654 14_654
O(1) Sm(1) O(1) O(1) 47.6(7) no 6_656 3_654 13_555
O(1) Sm(1) O(1) O(1) -47.6(7) no 6_656 3_654 24_755
O(1) Sm(1) O(1) C(1) 0.0 no 6_656 3_654 3_654
O(1) Sm(1) O(1) O(1) -25.9(7) no 3_654 10_755 24_755
O(1) Sm(1) O(1) O(1) -158.3(10) no 3_654 10_755 20_766
O(1) Sm(1) O(1) O(1) 106.5(9) no 3_654 10_755 42_764
O(1) Sm(1) O(1) C(1) 154.1(7) no 3_654 10_755 10_755
O(1) Sm(1) O(1) O(1) -100.2(4) no 10_755 3_654 14_654
O(1) Sm(1) O(1) O(1) 127.4(10) no 10_755 3_654 13_555
O(1) Sm(1) O(1) O(1) 32.2(5) no 10_755 3_654 24_755
O(1) Sm(1) O(1) C(1) 79.8(4) no 10_755 3_654 3_654
O(1) Sm(1) O(1) O(1) 79.8(4) no 3_654 11_766 20_766
O(1) Sm(1) O(1) O(1) -52.6(10) no 3_654 11_766 17_656
O(1) Sm(1) O(1) O(1) -147.8(5) no 3_654 11_766 23_676
O(1) Sm(1) O(1) C(1) -100.2(4) no 3_654 11_766 5_566
O(1) Sm(1) O(1) O(1) -154.1(7) no 11_766 3_654 14_654
O(1) Sm(1) O(1) O(1) 73.5(9) no 11_766 3_654 13_555
O(1) Sm(1) O(1) O(1) -21.7(10) no 11_766 3_654 24_755
O(1) Sm(1) O(1) C(1) 25.9(7) no 11_766 3_654 3_654
O(1) Sm(1) O(1) O(1) -154.1(7) no 3_654 12_575 22_575
O(1) Sm(1) O(1) O(1) 73.5(9) no 3_654 12_575 18_566
O(1) Sm(1) O(1) O(1) -21.7(10) no 3_654 12_575 15_564
O(1) Sm(1) O(1) C(1) 25.9(7) no 3_654 12_575 .
O(1) Sm(1) O(1) O(1) 79.8(4) no 12_575 3_654 14_654
O(1) Sm(1) O(1) O(1) -52.6(10) no 12_575 3_654 13_555
O(1) Sm(1) O(1) O(1) -147.8(5) no 12_575 3_654 24_755
O(1) Sm(1) O(1) C(1) -100.2(4) no 12_575 3_654 3_654
O(1) Sm(1) O(1) O(1) -132.4(11) no 3_654 13_555 .
O(1) Sm(1) O(1) O(1) 0.0(8) no 3_654 13_555 3_654
O(1) Sm(1) O(1) O(1) 95.1(16) no 3_654 13_555 6_656
O(1) Sm(1) O(1) C(1) 47.6(11) no 3_654 13_555 3_654
O(1) Sm(1) O(1) O(1) 132.4(11) no 13_555 3_654 14_654
O(1) Sm(1) O(1) O(1) 0.0(8) no 13_555 3_654 13_555
O(1) Sm(1) O(1) O(1) -95.1(16) no 13_555 3_654 24_755
O(1) Sm(1) O(1) C(1) -47.6(11) no 13_555 3_654 3_654
O(1) Sm(1) O(1) O(1) 0.0 no 3_654 14_654 3_654
O(1) Sm(1) O(1) O(1) 132.4(7) no 3_654 14_654 2_564
O(1) Sm(1) O(1) O(1) -132.4(7) no 3_654 14_654 29_764
O(1) Sm(1) O(1) C(1) 180.0 no 3_654 14_654 2_564
O(1) Sm(1) O(1) O(1) 0.0 no 14_654 3_654 14_654
O(1) Sm(1) O(1) O(1) -132.4(7) no 14_654 3_654 13_555
O(1) Sm(1) O(1) O(1) 132.4(7) no 14_654 3_654 24_755
O(1) Sm(1) O(1) C(1) 180.0 no 14_654 3_654 3_654
O(1) Sm(1) O(1) O(1) -67.9(6) no 3_654 15_564 2_564
O(1) Sm(1) O(1) O(1) 64.5(8) no 3_654 15_564 .
O(1) Sm(1) O(1) O(1) 159.6(10) no 3_654 15_564 12_575
O(1) Sm(1) O(1) C(1) 112.1(6) no 3_654 15_564 .
O(1) Sm(1) O(1) O(1) 67.9(6) no 15_564 3_654 14_654
O(1) Sm(1) O(1) O(1) -64.5(8) no 15_564 3_654 13_555
O(1) Sm(1) O(1) O(1) -159.6(10) no 15_564 3_654 24_755
O(1) Sm(1) O(1) C(1) -112.1(6) no 15_564 3_654 3_654
O(1) Sm(1) O(1) O(1) 0.0 no 3_654 17_656 6_656
O(1) Sm(1) O(1) O(1) -132.4(7) no 3_654 17_656 5_566
O(1) Sm(1) O(1) O(1) 132.4(7) no 3_654 17_656 11_766
O(1) Sm(1) O(1) C(1) 180.0 no 3_654 17_656 5_566
O(1) Sm(1) O(1) O(1) 180.0 no 17_656 3_654 14_654
O(1) Sm(1) O(1) O(1) 47.6(7) no 17_656 3_654 13_555
O(1) Sm(1) O(1) O(1) -47.6(7) no 17_656 3_654 24_755
O(1) Sm(1) O(1) C(1) 0.0 no 17_656 3_654 3_654
O(1) Sm(1) O(1) O(1) 112.1(6) no 3_654 18_566 5_566
O(1) Sm(1) O(1) O(1) -20.4(10) no 3_654 18_566 .
O(1) Sm(1) O(1) O(1) -115.5(8) no 3_654 18_566 12_575
O(1) Sm(1) O(1) C(1) -67.9(6) no 3_654 18_566 .
O(1) Sm(1) O(1) O(1) 112.1(6) no 18_566 3_654 14_654
O(1) Sm(1) O(1) O(1) -20.4(10) no 18_566 3_654 13_555
O(1) Sm(1) O(1) O(1) -115.5(8) no 18_566 3_654 24_755
O(1) Sm(1) O(1) C(1) -67.9(6) no 18_566 3_654 3_654
O(1) Sm(1) O(1) O(1) -112.1(6) no 3_654 20_766 11_766
O(1) Sm(1) O(1) O(1) 20.4(10) no 3_654 20_766 10_755
O(1) Sm(1) O(1) O(1) 115.5(8) no 3_654 20_766 25_775
O(1) Sm(1) O(1) C(1) 67.9(6) no 3_654 20_766 10_755
O(1) Sm(1) O(1) O(1) -112.1(6) no 20_766 3_654 14_654
O(1) Sm(1) O(1) O(1) 115.5(8) no 20_766 3_654 13_555
O(1) Sm(1) O(1) O(1) 20.4(10) no 20_766 3_654 24_755
O(1) Sm(1) O(1) C(1) 67.9(6) no 20_766 3_654 3_654
O(1) Sm(1) O(1) O(1) 47.6(11) no 3_654 22_575 12_575
O(1) Sm(1) O(1) O(1) -180(504000) no 3_654 22_575 8_676
O(1) Sm(1) O(1) O(1) -84.9(16) no 3_654 22_575 30_674
O(1) Sm(1) O(1) C(1) -132.4(11) no 3_654 22_575 8_676
O(1) Sm(1) O(1) O(1) 47.6(11) no 22_575 3_654 14_654
O(1) Sm(1) O(1) O(1) -84.9(16) no 22_575 3_654 13_555
O(1) Sm(1) O(1) O(1) 180(540000) no 22_575 3_654 24_755
O(1) Sm(1) O(1) C(1) -132.4(11) no 22_575 3_654 3_654
O(1) Sm(1) O(1) O(1) 180.0 no 3_654 23_676 8_676
O(1) Sm(1) O(1) O(1) -47.6(7) no 3_654 23_676 5_566
O(1) Sm(1) O(1) O(1) 47.6(7) no 3_654 23_676 11_766
O(1) Sm(1) O(1) C(1) 0.0 no 3_654 23_676 5_566
O(1) Sm(1) O(1) O(1) 180.0 no 23_676 3_654 14_654
O(1) Sm(1) O(1) O(1) 47.6(7) no 23_676 3_654 13_555
O(1) Sm(1) O(1) O(1) -47.6(7) no 23_676 3_654 24_755
O(1) Sm(1) O(1) C(1) 0.0 no 23_676 3_654 3_654
O(1) Sm(1) O(1) O(1) 132.4(11) no 3_654 24_755 10_755
O(1) Sm(1) O(1) O(1) -95.1(16) no 3_654 24_755 6_656
O(1) Sm(1) O(1) O(1) 0.0(8) no 3_654 24_755 3_654
O(1) Sm(1) O(1) C(1) -47.6(11) no 3_654 24_755 3_654
O(1) Sm(1) O(1) O(1) -132.4(11) no 24_755 3_654 14_654
O(1) Sm(1) O(1) O(1) 95.1(16) no 24_755 3_654 13_555
O(1) Sm(1) O(1) O(1) 0.0(8) no 24_755 3_654 24_755
O(1) Sm(1) O(1) C(1) 47.6(11) no 24_755 3_654 3_654
O(1) Sm(1) O(1) O(1) 154.1(7) no 3_654 25_775 37_775
O(1) Sm(1) O(1) O(1) -73.5(9) no 3_654 25_775 20_766
O(1) Sm(1) O(1) O(1) 21.7(10) no 3_654 25_775 42_764
O(1) Sm(1) O(1) C(1) -25.9(7) no 3_654 25_775 10_755
O(1) Sm(1) O(1) O(1) -79.8(4) no 25_775 3_654 14_654
O(1) Sm(1) O(1) O(1) 147.8(5) no 25_775 3_654 13_555
O(1) Sm(1) O(1) O(1) 52.6(10) no 25_775 3_654 24_755
O(1) Sm(1) O(1) C(1) 100.2(4) no 25_775 3_654 3_654
O(1) Sm(1) O(1) O(1) -100.2(4) no 3_654 29_764 42_764
O(1) Sm(1) O(1) O(1) 127.4(10) no 3_654 29_764 41_674
O(1) Sm(1) O(1) O(1) 32.2(5) no 3_654 29_764 14_654
O(1) Sm(1) O(1) C(1) 79.8(4) no 3_654 29_764 2_564
O(1) Sm(1) O(1) O(1) -25.9(7) no 29_764 3_654 14_654
O(1) Sm(1) O(1) O(1) -158.3(10) no 29_764 3_654 13_555
O(1) Sm(1) O(1) O(1) 106.5(9) no 29_764 3_654 24_755
O(1) Sm(1) O(1) C(1) 154.1(7) no 29_764 3_654 3_654
O(1) Sm(1) O(1) O(1) 0.0 no 3_654 30_674 41_674
O(1) Sm(1) O(1) O(1) -132.4(7) no 3_654 30_674 37_775
O(1) Sm(1) O(1) O(1) 132.4(7) no 3_654 30_674 22_575
O(1) Sm(1) O(1) C(1) 180.0 no 3_654 30_674 8_676
O(1) Sm(1) O(1) O(1) 0.0 no 30_674 3_654 14_654
O(1) Sm(1) O(1) O(1) -132.4(7) no 30_674 3_654 13_555
O(1) Sm(1) O(1) O(1) 132.4(7) no 30_674 3_654 24_755
O(1) Sm(1) O(1) C(1) 180.0 no 30_674 3_654 3_654
O(1) Sm(1) O(1) O(1) -47.6(11) no 3_654 37_775 25_775
O(1) Sm(1) O(1) O(1) 180(504000) no 3_654 37_775 8_676
O(1) Sm(1) O(1) O(1) 84.9(16) no 3_654 37_775 30_674
O(1) Sm(1) O(1) C(1) 132.4(11) no 3_654 37_775 8_676
O(1) Sm(1) O(1) O(1) -47.6(11) no 37_775 3_654 14_654
O(1) Sm(1) O(1) O(1) -180(540000) no 37_775 3_654 13_555
O(1) Sm(1) O(1) O(1) 84.9(16) no 37_775 3_654 24_755
O(1) Sm(1) O(1) C(1) 132.4(11) no 37_775 3_654 3_654
O(1) Sm(1) O(1) O(1) 180.0 no 3_654 41_674 30_674
O(1) Sm(1) O(1) O(1) -47.6(7) no 3_654 41_674 29_764
O(1) Sm(1) O(1) O(1) 47.6(7) no 3_654 41_674 2_564
O(1) Sm(1) O(1) C(1) 0.0 no 3_654 41_674 2_564
O(1) Sm(1) O(1) O(1) 0.0 no 41_674 3_654 14_654
O(1) Sm(1) O(1) O(1) -132.4(7) no 41_674 3_654 13_555
O(1) Sm(1) O(1) O(1) 132.4(7) no 41_674 3_654 24_755
O(1) Sm(1) O(1) C(1) 180.0 no 41_674 3_654 3_654
O(1) Sm(1) O(1) O(1) 67.9(6) no 3_654 42_764 29_764
O(1) Sm(1) O(1) O(1) -159.6(10) no 3_654 42_764 25_775
O(1) Sm(1) O(1) O(1) -64.5(8) no 3_654 42_764 10_755
O(1) Sm(1) O(1) C(1) -112.1(6) no 3_654 42_764 10_755
O(1) Sm(1) O(1) O(1) -67.9(6) no 42_764 3_654 14_654
O(1) Sm(1) O(1) O(1) 159.6(10) no 42_764 3_654 13_555
O(1) Sm(1) O(1) O(1) 64.5(8) no 42_764 3_654 24_755
O(1) Sm(1) O(1) C(1) 112.1(6) no 42_764 3_654 3_654
O(1) Sm(1) C(1) O(1) 23.9(6) no 3_654 . .
O(1) Sm(1) C(1) O(1) -156.1(6) no 3_654 . 12_575
O(1) Sm(1) C(1) O(1) -66.1(6) no 3_654 . 15_564
O(1) Sm(1) C(1) O(1) 113.9(6) no 3_654 . 18_566
C(1) Sm(1) O(1) O(1) 90.0 no . 3_654 14_654
C(1) Sm(1) O(1) O(1) -42.4(7) no . 3_654 13_555
C(1) Sm(1) O(1) O(1) -137.6(7) no . 3_654 24_755
C(1) Sm(1) O(1) C(1) -90.0 no . 3_654 3_654
O(1) Sm(1) C(1) O(1) 90.0 no 3_654 2_564 2_564
O(1) Sm(1) C(1) O(1) -90.0 no 3_654 2_564 29_764
O(1) Sm(1) C(1) O(1) 0.0 no 3_654 2_564 14_654
O(1) Sm(1) C(1) O(1) 180.0 no 3_654 2_564 41_674
C(1) Sm(1) O(1) O(1) 0.0 no 2_564 3_654 14_654
C(1) Sm(1) O(1) O(1) -132.4(7) no 2_564 3_654 13_555
C(1) Sm(1) O(1) O(1) 132.4(7) no 2_564 3_654 24_755
C(1) Sm(1) O(1) C(1) 180.0 no 2_564 3_654 3_654
O(1) Sm(1) C(1) O(1) 0.0 no 3_654 3_654 3_654
O(1) Sm(1) C(1) O(1) 180.0 no 3_654 3_654 6_656
O(1) Sm(1) C(1) O(1) -90.0 no 3_654 3_654 13_555
O(1) Sm(1) C(1) O(1) 90.0 no 3_654 3_654 24_755
C(1) Sm(1) O(1) O(1) 180.0 no 3_654 3_654 14_654
C(1) Sm(1) O(1) O(1) 47.6(7) no 3_654 3_654 13_555
C(1) Sm(1) O(1) O(1) -47.6(7) no 3_654 3_654 24_755
C(1) Sm(1) O(1) C(1) 0.0 no 3_654 3_654 3_654
O(1) Sm(1) C(1) O(1) -90.0 no 3_654 5_566 5_566
O(1) Sm(1) C(1) O(1) 90.0 no 3_654 5_566 11_766
O(1) Sm(1) C(1) O(1) 0.0 no 3_654 5_566 17_656
O(1) Sm(1) C(1) O(1) 180.0 no 3_654 5_566 23_676
C(1) Sm(1) O(1) O(1) 180.0 no 5_566 3_654 14_654
C(1) Sm(1) O(1) O(1) 47.6(7) no 5_566 3_654 13_555
C(1) Sm(1) O(1) O(1) -47.6(7) no 5_566 3_654 24_755
C(1) Sm(1) O(1) C(1) 0.0 no 5_566 3_654 3_654
O(1) Sm(1) C(1) O(1) 180.0 no 3_654 8_676 8_676
O(1) Sm(1) C(1) O(1) 0.0 no 3_654 8_676 30_674
O(1) Sm(1) C(1) O(1) 90.0 no 3_654 8_676 22_575
O(1) Sm(1) C(1) O(1) -90.0 no 3_654 8_676 37_775
C(1) Sm(1) O(1) O(1) 0.0 no 8_676 3_654 14_654
C(1) Sm(1) O(1) O(1) -132.4(7) no 8_676 3_654 13_555
C(1) Sm(1) O(1) O(1) 132.4(7) no 8_676 3_654 24_755
C(1) Sm(1) O(1) C(1) 180.0 no 8_676 3_654 3_654
O(1) Sm(1) C(1) O(1) -23.9(6) no 3_654 10_755 10_755
O(1) Sm(1) C(1) O(1) 156.1(6) no 3_654 10_755 25_775
O(1) Sm(1) C(1) O(1) -113.9(6) no 3_654 10_755 20_766
O(1) Sm(1) C(1) O(1) 66.1(6) no 3_654 10_755 42_764
C(1) Sm(1) O(1) O(1) -90.0 no 10_755 3_654 14_654
C(1) Sm(1) O(1) O(1) 137.6(7) no 10_755 3_654 13_555
C(1) Sm(1) O(1) O(1) 42.4(7) no 10_755 3_654 24_755
C(1) Sm(1) O(1) C(1) 90.0 no 10_755 3_654 3_654
O(1) Sm(1) O(1) O(1) -25.9(7) no 5_566 6_656 17_656
O(1) Sm(1) O(1) O(1) 106.5(9) no 5_566 6_656 13_555
O(1) Sm(1) O(1) O(1) -158.3(10) no 5_566 6_656 24_755
O(1) Sm(1) O(1) C(1) 154.1(7) no 5_566 6_656 3_654
O(1) Sm(1) O(1) O(1) -100.2(4) no 6_656 5_566 18_566
O(1) Sm(1) O(1) O(1) 32.2(5) no 6_656 5_566 17_656
O(1) Sm(1) O(1) O(1) 127.4(10) no 6_656 5_566 23_676
O(1) Sm(1) O(1) C(1) 79.8(4) no 6_656 5_566 5_566
O(1) Sm(1) O(1) O(1) 25.9(7) no 5_566 8_676 23_676
O(1) Sm(1) O(1) O(1) -106.5(9) no 5_566 8_676 22_575
O(1) Sm(1) O(1) O(1) 158.3(10) no 5_566 8_676 37_775
O(1) Sm(1) O(1) C(1) -154.1(7) no 5_566 8_676 8_676
O(1) Sm(1) O(1) O(1) 100.2(4) no 8_676 5_566 18_566
O(1) Sm(1) O(1) O(1) -127.4(10) no 8_676 5_566 17_656
O(1) Sm(1) O(1) O(1) -32.2(5) no 8_676 5_566 23_676
O(1) Sm(1) O(1) C(1) -79.8(4) no 8_676 5_566 5_566
O(1) Sm(1) O(1) O(1) 79.8(4) no 5_566 10_755 24_755
O(1) Sm(1) O(1) O(1) -52.6(10) no 5_566 10_755 20_766
O(1) Sm(1) O(1) O(1) -147.8(5) no 5_566 10_755 42_764
O(1) Sm(1) O(1) C(1) -100.2(4) no 5_566 10_755 10_755
O(1) Sm(1) O(1) O(1) -154.1(7) no 10_755 5_566 18_566
O(1) Sm(1) O(1) O(1) -21.7(10) no 10_755 5_566 17_656
O(1) Sm(1) O(1) O(1) 73.5(9) no 10_755 5_566 23_676
O(1) Sm(1) O(1) C(1) 25.9(7) no 10_755 5_566 5_566
O(1) Sm(1) O(1) O(1) 180.0 no 5_566 11_766 20_766
O(1) Sm(1) O(1) O(1) 47.6(7) no 5_566 11_766 17_656
O(1) Sm(1) O(1) O(1) -47.6(7) no 5_566 11_766 23_676
O(1) Sm(1) O(1) C(1) 0.0 no 5_566 11_766 5_566
O(1) Sm(1) O(1) O(1) 180.0 no 11_766 5_566 18_566
O(1) Sm(1) O(1) O(1) -47.6(7) no 11_766 5_566 17_656
O(1) Sm(1) O(1) O(1) 47.6(7) no 11_766 5_566 23_676
O(1) Sm(1) O(1) C(1) 0.0 no 11_766 5_566 5_566
O(1) Sm(1) O(1) O(1) 100.2(4) no 5_566 12_575 22_575
O(1) Sm(1) O(1) O(1) -32.2(5) no 5_566 12_575 18_566
O(1) Sm(1) O(1) O(1) -127.4(10) no 5_566 12_575 15_564
O(1) Sm(1) O(1) C(1) -79.8(4) no 5_566 12_575 .
O(1) Sm(1) O(1) O(1) 25.9(7) no 12_575 5_566 18_566
O(1) Sm(1) O(1) O(1) 158.3(10) no 12_575 5_566 17_656
O(1) Sm(1) O(1) O(1) -106.5(9) no 12_575 5_566 23_676
O(1) Sm(1) O(1) C(1) -154.1(7) no 12_575 5_566 5_566
O(1) Sm(1) O(1) O(1) 67.9(6) no 5_566 13_555 .
O(1) Sm(1) O(1) O(1) -159.6(10) no 5_566 13_555 3_654
O(1) Sm(1) O(1) O(1) -64.5(8) no 5_566 13_555 6_656
O(1) Sm(1) O(1) C(1) -112.1(6) no 5_566 13_555 3_654
O(1) Sm(1) O(1) O(1) -67.9(6) no 13_555 5_566 18_566
O(1) Sm(1) O(1) O(1) 64.5(8) no 13_555 5_566 17_656
O(1) Sm(1) O(1) O(1) 159.6(10) no 13_555 5_566 23_676
O(1) Sm(1) O(1) C(1) 112.1(6) no 13_555 5_566 5_566
O(1) Sm(1) O(1) O(1) -47.6(11) no 5_566 14_654 3_654
O(1) Sm(1) O(1) O(1) 84.9(16) no 5_566 14_654 2_564
O(1) Sm(1) O(1) O(1) 180(504000) no 5_566 14_654 29_764
O(1) Sm(1) O(1) C(1) 132.4(11) no 5_566 14_654 2_564
O(1) Sm(1) O(1) O(1) -47.6(11) no 14_654 5_566 18_566
O(1) Sm(1) O(1) O(1) 84.9(16) no 14_654 5_566 17_656
O(1) Sm(1) O(1) O(1) 180(504000) no 14_654 5_566 23_676
O(1) Sm(1) O(1) C(1) 132.4(11) no 14_654 5_566 5_566
O(1) Sm(1) O(1) O(1) 180.0 no 5_566 15_564 2_564
O(1) Sm(1) O(1) O(1) -47.6(7) no 5_566 15_564 .
O(1) Sm(1) O(1) O(1) 47.6(7) no 5_566 15_564 12_575
O(1) Sm(1) O(1) C(1) 0.0 no 5_566 15_564 .
O(1) Sm(1) O(1) O(1) 0.0 no 15_564 5_566 18_566
O(1) Sm(1) O(1) O(1) 132.4(7) no 15_564 5_566 17_656
O(1) Sm(1) O(1) O(1) -132.4(7) no 15_564 5_566 23_676
O(1) Sm(1) O(1) C(1) 180.0 no 15_564 5_566 5_566
O(1) Sm(1) O(1) O(1) 132.4(11) no 5_566 17_656 6_656
O(1) Sm(1) O(1) O(1) 0.0(8) no 5_566 17_656 5_566
O(1) Sm(1) O(1) O(1) -95.1(16) no 5_566 17_656 11_766
O(1) Sm(1) O(1) C(1) -47.6(11) no 5_566 17_656 5_566
O(1) Sm(1) O(1) O(1) -132.4(11) no 17_656 5_566 18_566
O(1) Sm(1) O(1) O(1) 0.0(8) no 17_656 5_566 17_656
O(1) Sm(1) O(1) O(1) 95.1(16) no 17_656 5_566 23_676
O(1) Sm(1) O(1) C(1) 47.6(11) no 17_656 5_566 5_566
O(1) Sm(1) O(1) O(1) 0.0 no 5_566 18_566 5_566
O(1) Sm(1) O(1) O(1) -132.4(7) no 5_566 18_566 .
O(1) Sm(1) O(1) O(1) 132.4(7) no 5_566 18_566 12_575
O(1) Sm(1) O(1) C(1) 180.0 no 5_566 18_566 .
O(1) Sm(1) O(1) O(1) 0.0 no 18_566 5_566 18_566
O(1) Sm(1) O(1) O(1) 132.4(7) no 18_566 5_566 17_656
O(1) Sm(1) O(1) O(1) -132.4(7) no 18_566 5_566 23_676
O(1) Sm(1) O(1) C(1) 180.0 no 18_566 5_566 5_566
O(1) Sm(1) O(1) O(1) 0.0 no 5_566 20_766 11_766
O(1) Sm(1) O(1) O(1) 132.4(7) no 5_566 20_766 10_755
O(1) Sm(1) O(1) O(1) -132.4(7) no 5_566 20_766 25_775
O(1) Sm(1) O(1) C(1) 180.0 no 5_566 20_766 10_755
O(1) Sm(1) O(1) O(1) 180.0 no 20_766 5_566 18_566
O(1) Sm(1) O(1) O(1) -47.6(7) no 20_766 5_566 17_656
O(1) Sm(1) O(1) O(1) 47.6(7) no 20_766 5_566 23_676
O(1) Sm(1) O(1) C(1) 0.0 no 20_766 5_566 5_566
O(1) Sm(1) O(1) O(1) -67.9(6) no 5_566 22_575 12_575
O(1) Sm(1) O(1) O(1) 64.5(8) no 5_566 22_575 8_676
O(1) Sm(1) O(1) O(1) 159.6(10) no 5_566 22_575 30_674
O(1) Sm(1) O(1) C(1) 112.1(6) no 5_566 22_575 8_676
O(1) Sm(1) O(1) O(1) 67.9(6) no 22_575 5_566 18_566
O(1) Sm(1) O(1) O(1) -159.6(10) no 22_575 5_566 17_656
O(1) Sm(1) O(1) O(1) -64.5(8) no 22_575 5_566 23_676
O(1) Sm(1) O(1) C(1) -112.1(6) no 22_575 5_566 5_566
O(1) Sm(1) O(1) O(1) -132.4(11) no 5_566 23_676 8_676
O(1) Sm(1) O(1) O(1) 0.0(8) no 5_566 23_676 5_566
O(1) Sm(1) O(1) O(1) 95.1(16) no 5_566 23_676 11_766
O(1) Sm(1) O(1) C(1) 47.6(11) no 5_566 23_676 5_566
O(1) Sm(1) O(1) O(1) 132.4(11) no 23_676 5_566 18_566
O(1) Sm(1) O(1) O(1) -95.1(16) no 23_676 5_566 17_656
O(1) Sm(1) O(1) O(1) 0.0(8) no 23_676 5_566 23_676
O(1) Sm(1) O(1) C(1) -47.6(11) no 23_676 5_566 5_566
O(1) Sm(1) O(1) O(1) -112.1(6) no 5_566 24_755 10_755
O(1) Sm(1) O(1) O(1) 20.4(10) no 5_566 24_755 6_656
O(1) Sm(1) O(1) O(1) 115.5(8) no 5_566 24_755 3_654
O(1) Sm(1) O(1) C(1) 67.9(6) no 5_566 24_755 3_654
O(1) Sm(1) O(1) O(1) -112.1(6) no 24_755 5_566 18_566
O(1) Sm(1) O(1) O(1) 20.4(10) no 24_755 5_566 17_656
O(1) Sm(1) O(1) O(1) 115.5(8) no 24_755 5_566 23_676
O(1) Sm(1) O(1) C(1) 67.9(6) no 24_755 5_566 5_566
O(1) Sm(1) O(1) O(1) -79.8(4) no 5_566 25_775 37_775
O(1) Sm(1) O(1) O(1) 52.6(10) no 5_566 25_775 20_766
O(1) Sm(1) O(1) O(1) 147.8(5) no 5_566 25_775 42_764
O(1) Sm(1) O(1) C(1) 100.2(4) no 5_566 25_775 10_755
O(1) Sm(1) O(1) O(1) 154.1(7) no 25_775 5_566 18_566
O(1) Sm(1) O(1) O(1) -73.5(9) no 25_775 5_566 17_656
O(1) Sm(1) O(1) O(1) 21.7(10) no 25_775 5_566 23_676
O(1) Sm(1) O(1) C(1) -25.9(7) no 25_775 5_566 5_566
O(1) Sm(1) O(1) O(1) -154.1(7) no 5_566 30_674 41_674
O(1) Sm(1) O(1) O(1) 73.5(9) no 5_566 30_674 37_775
O(1) Sm(1) O(1) O(1) -21.7(10) no 5_566 30_674 22_575
O(1) Sm(1) O(1) C(1) 25.9(7) no 5_566 30_674 8_676
O(1) Sm(1) O(1) O(1) 79.8(4) no 30_674 5_566 18_566
O(1) Sm(1) O(1) O(1) -147.8(5) no 30_674 5_566 17_656
O(1) Sm(1) O(1) O(1) -52.6(10) no 30_674 5_566 23_676
O(1) Sm(1) O(1) C(1) -100.2(4) no 30_674 5_566 5_566
O(1) Sm(1) O(1) O(1) 112.1(6) no 5_566 37_775 25_775
O(1) Sm(1) O(1) O(1) -20.4(10) no 5_566 37_775 8_676
O(1) Sm(1) O(1) O(1) -115.5(8) no 5_566 37_775 30_674
O(1) Sm(1) O(1) C(1) -67.9(6) no 5_566 37_775 8_676
O(1) Sm(1) O(1) O(1) 112.1(6) no 37_775 5_566 18_566
O(1) Sm(1) O(1) O(1) -115.5(8) no 37_775 5_566 17_656
O(1) Sm(1) O(1) O(1) -20.4(10) no 37_775 5_566 23_676
O(1) Sm(1) O(1) C(1) -67.9(6) no 37_775 5_566 5_566
O(1) Sm(1) O(1) O(1) 47.6(11) no 5_566 41_674 30_674
O(1) Sm(1) O(1) O(1) 180(540000) no 5_566 41_674 29_764
O(1) Sm(1) O(1) O(1) -84.9(16) no 5_566 41_674 2_564
O(1) Sm(1) O(1) C(1) -132.4(11) no 5_566 41_674 2_564
O(1) Sm(1) O(1) O(1) 47.6(11) no 41_674 5_566 18_566
O(1) Sm(1) O(1) O(1) 180(540000) no 41_674 5_566 17_656
O(1) Sm(1) O(1) O(1) -84.9(16) no 41_674 5_566 23_676
O(1) Sm(1) O(1) C(1) -132.4(11) no 41_674 5_566 5_566
O(1) Sm(1) O(1) O(1) 180.0 no 5_566 42_764 29_764
O(1) Sm(1) O(1) O(1) -47.6(7) no 5_566 42_764 25_775
O(1) Sm(1) O(1) O(1) 47.6(7) no 5_566 42_764 10_755
O(1) Sm(1) O(1) C(1) 0.0 no 5_566 42_764 10_755
O(1) Sm(1) O(1) O(1) 180.0 no 42_764 5_566 18_566
O(1) Sm(1) O(1) O(1) -47.6(7) no 42_764 5_566 17_656
O(1) Sm(1) O(1) O(1) 47.6(7) no 42_764 5_566 23_676
O(1) Sm(1) O(1) C(1) 0.0 no 42_764 5_566 5_566
O(1) Sm(1) C(1) O(1) -90.0 no 5_566 . .
O(1) Sm(1) C(1) O(1) 90.0 no 5_566 . 12_575
O(1) Sm(1) C(1) O(1) 180.0 no 5_566 . 15_564
O(1) Sm(1) C(1) O(1) 0.0 no 5_566 . 18_566
C(1) Sm(1) O(1) O(1) 0.0 no . 5_566 18_566
C(1) Sm(1) O(1) O(1) 132.4(7) no . 5_566 17_656
C(1) Sm(1) O(1) O(1) -132.4(7) no . 5_566 23_676
C(1) Sm(1) O(1) C(1) 180.0 no . 5_566 5_566
O(1) Sm(1) C(1) O(1) 0.0 no 5_566 2_564 2_564
O(1) Sm(1) C(1) O(1) 180.0 no 5_566 2_564 29_764
O(1) Sm(1) C(1) O(1) -90.0 no 5_566 2_564 14_654
O(1) Sm(1) C(1) O(1) 90.0 no 5_566 2_564 41_674
C(1) Sm(1) O(1) O(1) 0.0 no 2_564 5_566 18_566
C(1) Sm(1) O(1) O(1) 132.4(7) no 2_564 5_566 17_656
C(1) Sm(1) O(1) O(1) -132.4(7) no 2_564 5_566 23_676
C(1) Sm(1) O(1) C(1) 180.0 no 2_564 5_566 5_566
O(1) Sm(1) C(1) O(1) 156.1(6) no 5_566 3_654 3_654
O(1) Sm(1) C(1) O(1) -23.9(6) no 5_566 3_654 6_656
O(1) Sm(1) C(1) O(1) 66.1(6) no 5_566 3_654 13_555
O(1) Sm(1) C(1) O(1) -113.9(6) no 5_566 3_654 24_755
C(1) Sm(1) O(1) O(1) -90.0 no 3_654 5_566 18_566
C(1) Sm(1) O(1) O(1) 42.4(7) no 3_654 5_566 17_656
C(1) Sm(1) O(1) O(1) 137.6(7) no 3_654 5_566 23_676
C(1) Sm(1) O(1) C(1) 90.0 no 3_654 5_566 5_566
O(1) Sm(1) C(1) O(1) 0.0 no 5_566 5_566 5_566
O(1) Sm(1) C(1) O(1) 180.0 no 5_566 5_566 11_766
O(1) Sm(1) C(1) O(1) 90.0 no 5_566 5_566 17_656
O(1) Sm(1) C(1) O(1) -90.0 no 5_566 5_566 23_676
C(1) Sm(1) O(1) O(1) 180.0 no 5_566 5_566 18_566
C(1) Sm(1) O(1) O(1) -47.6(7) no 5_566 5_566 17_656
C(1) Sm(1) O(1) O(1) 47.6(7) no 5_566 5_566 23_676
C(1) Sm(1) O(1) C(1) 0.0 no 5_566 5_566 5_566
O(1) Sm(1) C(1) O(1) 23.9(6) no 5_566 8_676 8_676
O(1) Sm(1) C(1) O(1) -156.1(6) no 5_566 8_676 30_674
O(1) Sm(1) C(1) O(1) -66.1(6) no 5_566 8_676 22_575
O(1) Sm(1) C(1) O(1) 113.9(6) no 5_566 8_676 37_775
C(1) Sm(1) O(1) O(1) 90.0 no 8_676 5_566 18_566
C(1) Sm(1) O(1) O(1) -137.6(7) no 8_676 5_566 17_656
C(1) Sm(1) O(1) O(1) -42.4(7) no 8_676 5_566 23_676
C(1) Sm(1) O(1) C(1) -90.0 no 8_676 5_566 5_566
O(1) Sm(1) C(1) O(1) 90.0 no 5_566 10_755 10_755
O(1) Sm(1) C(1) O(1) -90.0 no 5_566 10_755 25_775
O(1) Sm(1) C(1) O(1) 0.0 no 5_566 10_755 20_766
O(1) Sm(1) C(1) O(1) 180.0 no 5_566 10_755 42_764
C(1) Sm(1) O(1) O(1) 180.0 no 10_755 5_566 18_566
C(1) Sm(1) O(1) O(1) -47.6(7) no 10_755 5_566 17_656
C(1) Sm(1) O(1) O(1) 47.6(7) no 10_755 5_566 23_676
C(1) Sm(1) O(1) C(1) 0.0 no 10_755 5_566 5_566
O(1) Sm(1) O(1) O(1) 0.0 no 6_656 8_676 23_676
O(1) Sm(1) O(1) O(1) -132.4(7) no 6_656 8_676 22_575
O(1) Sm(1) O(1) O(1) 132.4(7) no 6_656 8_676 37_775
O(1) Sm(1) O(1) C(1) 180.0 no 6_656 8_676 8_676
O(1) Sm(1) O(1) O(1) 0.0 no 8_676 6_656 17_656
O(1) Sm(1) O(1) O(1) 132.4(7) no 8_676 6_656 13_555
O(1) Sm(1) O(1) O(1) -132.4(7) no 8_676 6_656 24_755
O(1) Sm(1) O(1) C(1) 180.0 no 8_676 6_656 3_654
O(1) Sm(1) O(1) O(1) 25.9(7) no 6_656 10_755 24_755
O(1) Sm(1) O(1) O(1) -106.5(9) no 6_656 10_755 20_766
O(1) Sm(1) O(1) O(1) 158.3(10) no 6_656 10_755 42_764
O(1) Sm(1) O(1) C(1) -154.1(7) no 6_656 10_755 10_755
O(1) Sm(1) O(1) O(1) 100.2(4) no 10_755 6_656 17_656
O(1) Sm(1) O(1) O(1) -127.4(10) no 10_755 6_656 13_555
O(1) Sm(1) O(1) O(1) -32.2(5) no 10_755 6_656 24_755
O(1) Sm(1) O(1) C(1) -79.8(4) no 10_755 6_656 3_654
O(1) Sm(1) O(1) O(1) 100.2(4) no 6_656 11_766 20_766
O(1) Sm(1) O(1) O(1) -32.2(5) no 6_656 11_766 17_656
O(1) Sm(1) O(1) O(1) -127.4(10) no 6_656 11_766 23_676
O(1) Sm(1) O(1) C(1) -79.8(4) no 6_656 11_766 5_566
O(1) Sm(1) O(1) O(1) 25.9(7) no 11_766 6_656 17_656
O(1) Sm(1) O(1) O(1) 158.3(10) no 11_766 6_656 13_555
O(1) Sm(1) O(1) O(1) -106.5(9) no 11_766 6_656 24_755
O(1) Sm(1) O(1) C(1) -154.1(7) no 11_766 6_656 3_654
O(1) Sm(1) O(1) O(1) 154.1(7) no 6_656 12_575 22_575
O(1) Sm(1) O(1) O(1) 21.7(10) no 6_656 12_575 18_566
O(1) Sm(1) O(1) O(1) -73.5(9) no 6_656 12_575 15_564
O(1) Sm(1) O(1) C(1) -25.9(7) no 6_656 12_575 .
O(1) Sm(1) O(1) O(1) -79.8(4) no 12_575 6_656 17_656
O(1) Sm(1) O(1) O(1) 52.6(10) no 12_575 6_656 13_555
O(1) Sm(1) O(1) O(1) 147.8(5) no 12_575 6_656 24_755
O(1) Sm(1) O(1) C(1) 100.2(4) no 12_575 6_656 3_654
O(1) Sm(1) O(1) O(1) 132.4(11) no 6_656 13_555 .
O(1) Sm(1) O(1) O(1) -95.1(16) no 6_656 13_555 3_654
O(1) Sm(1) O(1) O(1) 0.0(8) no 6_656 13_555 6_656
O(1) Sm(1) O(1) C(1) -47.6(11) no 6_656 13_555 3_654
O(1) Sm(1) O(1) O(1) -132.4(11) no 13_555 6_656 17_656
O(1) Sm(1) O(1) O(1) 0.0(8) no 13_555 6_656 13_555
O(1) Sm(1) O(1) O(1) 95.1(16) no 13_555 6_656 24_755
O(1) Sm(1) O(1) C(1) 47.6(11) no 13_555 6_656 3_654
O(1) Sm(1) O(1) O(1) 0.0 no 6_656 14_654 3_654
O(1) Sm(1) O(1) O(1) 132.4(7) no 6_656 14_654 2_564
O(1) Sm(1) O(1) O(1) -132.4(7) no 6_656 14_654 29_764
O(1) Sm(1) O(1) C(1) 180.0 no 6_656 14_654 2_564
O(1) Sm(1) O(1) O(1) 180.0 no 14_654 6_656 17_656
O(1) Sm(1) O(1) O(1) -47.6(7) no 14_654 6_656 13_555
O(1) Sm(1) O(1) O(1) 47.6(7) no 14_654 6_656 24_755
O(1) Sm(1) O(1) C(1) 0.0 no 14_654 6_656 3_654
O(1) Sm(1) O(1) O(1) -112.1(6) no 6_656 15_564 2_564
O(1) Sm(1) O(1) O(1) 20.4(10) no 6_656 15_564 .
O(1) Sm(1) O(1) O(1) 115.5(8) no 6_656 15_564 12_575
O(1) Sm(1) O(1) C(1) 67.9(6) no 6_656 15_564 .
O(1) Sm(1) O(1) O(1) -112.1(6) no 15_564 6_656 17_656
O(1) Sm(1) O(1) O(1) 20.4(10) no 15_564 6_656 13_555
O(1) Sm(1) O(1) O(1) 115.5(8) no 15_564 6_656 24_755
O(1) Sm(1) O(1) C(1) 67.9(6) no 15_564 6_656 3_654
O(1) Sm(1) O(1) O(1) 0.0 no 6_656 17_656 6_656
O(1) Sm(1) O(1) O(1) -132.4(7) no 6_656 17_656 5_566
O(1) Sm(1) O(1) O(1) 132.4(7) no 6_656 17_656 11_766
O(1) Sm(1) O(1) C(1) 180.0 no 6_656 17_656 5_566
O(1) Sm(1) O(1) O(1) 0.0 no 17_656 6_656 17_656
O(1) Sm(1) O(1) O(1) 132.4(7) no 17_656 6_656 13_555
O(1) Sm(1) O(1) O(1) -132.4(7) no 17_656 6_656 24_755
O(1) Sm(1) O(1) C(1) 180.0 no 17_656 6_656 3_654
O(1) Sm(1) O(1) O(1) 67.9(6) no 6_656 18_566 5_566
O(1) Sm(1) O(1) O(1) -64.5(8) no 6_656 18_566 .
O(1) Sm(1) O(1) O(1) -159.6(10) no 6_656 18_566 12_575
O(1) Sm(1) O(1) C(1) -112.1(6) no 6_656 18_566 .
O(1) Sm(1) O(1) O(1) -67.9(6) no 18_566 6_656 17_656
O(1) Sm(1) O(1) O(1) 64.5(8) no 18_566 6_656 13_555
O(1) Sm(1) O(1) O(1) 159.6(10) no 18_566 6_656 24_755
O(1) Sm(1) O(1) C(1) 112.1(6) no 18_566 6_656 3_654
O(1) Sm(1) O(1) O(1) -67.9(6) no 6_656 20_766 11_766
O(1) Sm(1) O(1) O(1) 64.5(8) no 6_656 20_766 10_755
O(1) Sm(1) O(1) O(1) 159.6(10) no 6_656 20_766 25_775
O(1) Sm(1) O(1) C(1) 112.1(6) no 6_656 20_766 10_755
O(1) Sm(1) O(1) O(1) 67.9(6) no 20_766 6_656 17_656
O(1) Sm(1) O(1) O(1) -159.6(10) no 20_766 6_656 13_555
O(1) Sm(1) O(1) O(1) -64.5(8) no 20_766 6_656 24_755
O(1) Sm(1) O(1) C(1) -112.1(6) no 20_766 6_656 3_654
O(1) Sm(1) O(1) O(1) -47.6(11) no 6_656 22_575 12_575
O(1) Sm(1) O(1) O(1) 84.9(16) no 6_656 22_575 8_676
O(1) Sm(1) O(1) O(1) 180(504000) no 6_656 22_575 30_674
O(1) Sm(1) O(1) C(1) 132.4(11) no 6_656 22_575 8_676
O(1) Sm(1) O(1) O(1) -47.6(11) no 22_575 6_656 17_656
O(1) Sm(1) O(1) O(1) 84.9(16) no 22_575 6_656 13_555
O(1) Sm(1) O(1) O(1) -180(540000) no 22_575 6_656 24_755
O(1) Sm(1) O(1) C(1) 132.4(11) no 22_575 6_656 3_654
O(1) Sm(1) O(1) O(1) 180.0 no 6_656 23_676 8_676
O(1) Sm(1) O(1) O(1) -47.6(7) no 6_656 23_676 5_566
O(1) Sm(1) O(1) O(1) 47.6(7) no 6_656 23_676 11_766
O(1) Sm(1) O(1) C(1) 0.0 no 6_656 23_676 5_566
O(1) Sm(1) O(1) O(1) 0.0 no 23_676 6_656 17_656
O(1) Sm(1) O(1) O(1) 132.4(7) no 23_676 6_656 13_555
O(1) Sm(1) O(1) O(1) -132.4(7) no 23_676 6_656 24_755
O(1) Sm(1) O(1) C(1) 180.0 no 23_676 6_656 3_654
O(1) Sm(1) O(1) O(1) -132.4(11) no 6_656 24_755 10_755
O(1) Sm(1) O(1) O(1) 0.0(8) no 6_656 24_755 6_656
O(1) Sm(1) O(1) O(1) 95.1(16) no 6_656 24_755 3_654
O(1) Sm(1) O(1) C(1) 47.6(11) no 6_656 24_755 3_654
O(1) Sm(1) O(1) O(1) 132.4(11) no 24_755 6_656 17_656
O(1) Sm(1) O(1) O(1) -95.1(16) no 24_755 6_656 13_555
O(1) Sm(1) O(1) O(1) 0.0(8) no 24_755 6_656 24_755
O(1) Sm(1) O(1) C(1) -47.6(11) no 24_755 6_656 3_654
O(1) Sm(1) O(1) O(1) -154.1(7) no 6_656 25_775 37_775
O(1) Sm(1) O(1) O(1) -21.7(10) no 6_656 25_775 20_766
O(1) Sm(1) O(1) O(1) 73.5(9) no 6_656 25_775 42_764
O(1) Sm(1) O(1) C(1) 25.9(7) no 6_656 25_775 10_755
O(1) Sm(1) O(1) O(1) 79.8(4) no 25_775 6_656 17_656
O(1) Sm(1) O(1) O(1) -147.8(5) no 25_775 6_656 13_555
O(1) Sm(1) O(1) O(1) -52.6(10) no 25_775 6_656 24_755
O(1) Sm(1) O(1) C(1) -100.2(4) no 25_775 6_656 3_654
O(1) Sm(1) O(1) O(1) -79.8(4) no 6_656 29_764 42_764
O(1) Sm(1) O(1) O(1) 147.8(5) no 6_656 29_764 41_674
O(1) Sm(1) O(1) O(1) 52.6(10) no 6_656 29_764 14_654
O(1) Sm(1) O(1) C(1) 100.2(4) no 6_656 29_764 2_564
O(1) Sm(1) O(1) O(1) 154.1(7) no 29_764 6_656 17_656
O(1) Sm(1) O(1) O(1) -73.5(9) no 29_764 6_656 13_555
O(1) Sm(1) O(1) O(1) 21.7(10) no 29_764 6_656 24_755
O(1) Sm(1) O(1) C(1) -25.9(7) no 29_764 6_656 3_654
O(1) Sm(1) O(1) O(1) 47.6(11) no 6_656 37_775 25_775
O(1) Sm(1) O(1) O(1) -84.9(16) no 6_656 37_775 8_676
O(1) Sm(1) O(1) O(1) -180(504000) no 6_656 37_775 30_674
O(1) Sm(1) O(1) C(1) -132.4(11) no 6_656 37_775 8_676
O(1) Sm(1) O(1) O(1) 47.6(11) no 37_775 6_656 17_656
O(1) Sm(1) O(1) O(1) 180(540000) no 37_775 6_656 13_555
O(1) Sm(1) O(1) O(1) -84.9(16) no 37_775 6_656 24_755
O(1) Sm(1) O(1) C(1) -132.4(11) no 37_775 6_656 3_654
O(1) Sm(1) O(1) O(1) 180.0 no 6_656 41_674 30_674
O(1) Sm(1) O(1) O(1) -47.6(7) no 6_656 41_674 29_764
O(1) Sm(1) O(1) O(1) 47.6(7) no 6_656 41_674 2_564
O(1) Sm(1) O(1) C(1) 0.0 no 6_656 41_674 2_564
O(1) Sm(1) O(1) O(1) 180.0 no 41_674 6_656 17_656
O(1) Sm(1) O(1) O(1) -47.6(7) no 41_674 6_656 13_555
O(1) Sm(1) O(1) O(1) 47.6(7) no 41_674 6_656 24_755
O(1) Sm(1) O(1) C(1) 0.0 no 41_674 6_656 3_654
O(1) Sm(1) O(1) O(1) 112.1(6) no 6_656 42_764 29_764
O(1) Sm(1) O(1) O(1) -115.5(8) no 6_656 42_764 25_775
O(1) Sm(1) O(1) O(1) -20.4(10) no 6_656 42_764 10_755
O(1) Sm(1) O(1) C(1) -67.9(6) no 6_656 42_764 10_755
O(1) Sm(1) O(1) O(1) 112.1(6) no 42_764 6_656 17_656
O(1) Sm(1) O(1) O(1) -115.5(8) no 42_764 6_656 13_555
O(1) Sm(1) O(1) O(1) -20.4(10) no 42_764 6_656 24_755
O(1) Sm(1) O(1) C(1) -67.9(6) no 42_764 6_656 3_654
O(1) Sm(1) C(1) O(1) -23.9(6) no 6_656 . .
O(1) Sm(1) C(1) O(1) 156.1(6) no 6_656 . 12_575
O(1) Sm(1) C(1) O(1) -113.9(6) no 6_656 . 15_564
O(1) Sm(1) C(1) O(1) 66.1(6) no 6_656 . 18_566
C(1) Sm(1) O(1) O(1) -90.0 no . 6_656 17_656
C(1) Sm(1) O(1) O(1) 42.4(7) no . 6_656 13_555
C(1) Sm(1) O(1) O(1) 137.6(7) no . 6_656 24_755
C(1) Sm(1) O(1) C(1) 90.0 no . 6_656 3_654
O(1) Sm(1) C(1) O(1) 90.0 no 6_656 2_564 2_564
O(1) Sm(1) C(1) O(1) -90.0 no 6_656 2_564 29_764
O(1) Sm(1) C(1) O(1) 0.0 no 6_656 2_564 14_654
O(1) Sm(1) C(1) O(1) 180.0 no 6_656 2_564 41_674
C(1) Sm(1) O(1) O(1) 180.0 no 2_564 6_656 17_656
C(1) Sm(1) O(1) O(1) -47.6(7) no 2_564 6_656 13_555
C(1) Sm(1) O(1) O(1) 47.6(7) no 2_564 6_656 24_755
C(1) Sm(1) O(1) C(1) 0.0 no 2_564 6_656 3_654
O(1) Sm(1) C(1) O(1) 180.0 no 6_656 3_654 3_654
O(1) Sm(1) C(1) O(1) 0.0 no 6_656 3_654 6_656
O(1) Sm(1) C(1) O(1) 90.0 no 6_656 3_654 13_555
O(1) Sm(1) C(1) O(1) -90.0 no 6_656 3_654 24_755
C(1) Sm(1) O(1) O(1) 180.0 no 3_654 6_656 17_656
C(1) Sm(1) O(1) O(1) -47.6(7) no 3_654 6_656 13_555
C(1) Sm(1) O(1) O(1) 47.6(7) no 3_654 6_656 24_755
C(1) Sm(1) O(1) C(1) 0.0 no 3_654 6_656 3_654
O(1) Sm(1) C(1) O(1) -90.0 no 6_656 5_566 5_566
O(1) Sm(1) C(1) O(1) 90.0 no 6_656 5_566 11_766
O(1) Sm(1) C(1) O(1) 0.0 no 6_656 5_566 17_656
O(1) Sm(1) C(1) O(1) 180.0 no 6_656 5_566 23_676
C(1) Sm(1) O(1) O(1) 0.0 no 5_566 6_656 17_656
C(1) Sm(1) O(1) O(1) 132.4(7) no 5_566 6_656 13_555
C(1) Sm(1) O(1) O(1) -132.4(7) no 5_566 6_656 24_755
C(1) Sm(1) O(1) C(1) 180.0 no 5_566 6_656 3_654
O(1) Sm(1) C(1) O(1) 0.0 no 6_656 8_676 8_676
O(1) Sm(1) C(1) O(1) 180.0 no 6_656 8_676 30_674
O(1) Sm(1) C(1) O(1) -90.0 no 6_656 8_676 22_575
O(1) Sm(1) C(1) O(1) 90.0 no 6_656 8_676 37_775
C(1) Sm(1) O(1) O(1) 0.0 no 8_676 6_656 17_656
C(1) Sm(1) O(1) O(1) 132.4(7) no 8_676 6_656 13_555
C(1) Sm(1) O(1) O(1) -132.4(7) no 8_676 6_656 24_755
C(1) Sm(1) O(1) C(1) 180.0 no 8_676 6_656 3_654
O(1) Sm(1) C(1) O(1) 23.9(6) no 6_656 10_755 10_755
O(1) Sm(1) C(1) O(1) -156.1(6) no 6_656 10_755 25_775
O(1) Sm(1) C(1) O(1) -66.1(6) no 6_656 10_755 20_766
O(1) Sm(1) C(1) O(1) 113.9(6) no 6_656 10_755 42_764
C(1) Sm(1) O(1) O(1) 90.0 no 10_755 6_656 17_656
C(1) Sm(1) O(1) O(1) -137.6(7) no 10_755 6_656 13_555
C(1) Sm(1) O(1) O(1) -42.4(7) no 10_755 6_656 24_755
C(1) Sm(1) O(1) C(1) -90.0 no 10_755 6_656 3_654
O(1) Sm(1) O(1) O(1) 154.1(7) no 8_676 10_755 24_755
O(1) Sm(1) O(1) O(1) 21.7(10) no 8_676 10_755 20_766
O(1) Sm(1) O(1) O(1) -73.5(9) no 8_676 10_755 42_764
O(1) Sm(1) O(1) C(1) -25.9(7) no 8_676 10_755 10_755
O(1) Sm(1) O(1) O(1) -79.8(4) no 10_755 8_676 23_676
O(1) Sm(1) O(1) O(1) 147.8(5) no 10_755 8_676 22_575
O(1) Sm(1) O(1) O(1) 52.6(10) no 10_755 8_676 37_775
O(1) Sm(1) O(1) C(1) 100.2(4) no 10_755 8_676 8_676
O(1) Sm(1) O(1) O(1) -100.2(4) no 8_676 11_766 20_766
O(1) Sm(1) O(1) O(1) 127.4(10) no 8_676 11_766 17_656
O(1) Sm(1) O(1) O(1) 32.2(5) no 8_676 11_766 23_676
O(1) Sm(1) O(1) C(1) 79.8(4) no 8_676 11_766 5_566
O(1) Sm(1) O(1) O(1) -25.9(7) no 11_766 8_676 23_676
O(1) Sm(1) O(1) O(1) -158.3(10) no 11_766 8_676 22_575
O(1) Sm(1) O(1) O(1) 106.5(9) no 11_766 8_676 37_775
O(1) Sm(1) O(1) C(1) 154.1(7) no 11_766 8_676 8_676
O(1) Sm(1) O(1) O(1) 25.9(7) no 8_676 12_575 22_575
O(1) Sm(1) O(1) O(1) -106.5(9) no 8_676 12_575 18_566
O(1) Sm(1) O(1) O(1) 158.3(10) no 8_676 12_575 15_564
O(1) Sm(1) O(1) C(1) -154.1(7) no 8_676 12_575 .
O(1) Sm(1) O(1) O(1) 100.2(4) no 12_575 8_676 23_676
O(1) Sm(1) O(1) O(1) -32.2(5) no 12_575 8_676 22_575
O(1) Sm(1) O(1) O(1) -127.4(10) no 12_575 8_676 37_775
O(1) Sm(1) O(1) C(1) -79.8(4) no 12_575 8_676 8_676
O(1) Sm(1) O(1) O(1) 47.6(11) no 8_676 13_555 .
O(1) Sm(1) O(1) O(1) 180(540000) no 8_676 13_555 3_654
O(1) Sm(1) O(1) O(1) -84.9(16) no 8_676 13_555 6_656
O(1) Sm(1) O(1) C(1) -132.4(11) no 8_676 13_555 3_654
O(1) Sm(1) O(1) O(1) 47.6(11) no 13_555 8_676 23_676
O(1) Sm(1) O(1) O(1) -84.9(16) no 13_555 8_676 22_575
O(1) Sm(1) O(1) O(1) -180(504000) no 13_555 8_676 37_775
O(1) Sm(1) O(1) C(1) -132.4(11) no 13_555 8_676 8_676
O(1) Sm(1) O(1) O(1) 180.0 no 8_676 14_654 3_654
O(1) Sm(1) O(1) O(1) -47.6(7) no 8_676 14_654 2_564
O(1) Sm(1) O(1) O(1) 47.6(7) no 8_676 14_654 29_764
O(1) Sm(1) O(1) C(1) 0.0 no 8_676 14_654 2_564
O(1) Sm(1) O(1) O(1) 180.0 no 14_654 8_676 23_676
O(1) Sm(1) O(1) O(1) 47.6(7) no 14_654 8_676 22_575
O(1) Sm(1) O(1) O(1) -47.6(7) no 14_654 8_676 37_775
O(1) Sm(1) O(1) C(1) 0.0 no 14_654 8_676 8_676
O(1) Sm(1) O(1) O(1) 112.1(6) no 8_676 15_564 2_564
O(1) Sm(1) O(1) O(1) -115.5(8) no 8_676 15_564 .
O(1) Sm(1) O(1) O(1) -20.4(10) no 8_676 15_564 12_575
O(1) Sm(1) O(1) C(1) -67.9(6) no 8_676 15_564 .
O(1) Sm(1) O(1) O(1) 112.1(6) no 15_564 8_676 23_676
O(1) Sm(1) O(1) O(1) -20.4(10) no 15_564 8_676 22_575
O(1) Sm(1) O(1) O(1) -115.5(8) no 15_564 8_676 37_775
O(1) Sm(1) O(1) C(1) -67.9(6) no 15_564 8_676 8_676
O(1) Sm(1) O(1) O(1) 180.0 no 8_676 17_656 6_656
O(1) Sm(1) O(1) O(1) 47.6(7) no 8_676 17_656 5_566
O(1) Sm(1) O(1) O(1) -47.6(7) no 8_676 17_656 11_766
O(1) Sm(1) O(1) C(1) 0.0 no 8_676 17_656 5_566
O(1) Sm(1) O(1) O(1) 0.0 no 17_656 8_676 23_676
O(1) Sm(1) O(1) O(1) -132.4(7) no 17_656 8_676 22_575
O(1) Sm(1) O(1) O(1) 132.4(7) no 17_656 8_676 37_775
O(1) Sm(1) O(1) C(1) 180.0 no 17_656 8_676 8_676
O(1) Sm(1) O(1) O(1) -67.9(6) no 8_676 18_566 5_566
O(1) Sm(1) O(1) O(1) 159.6(10) no 8_676 18_566 .
O(1) Sm(1) O(1) O(1) 64.5(8) no 8_676 18_566 12_575
O(1) Sm(1) O(1) C(1) 112.1(6) no 8_676 18_566 .
O(1) Sm(1) O(1) O(1) 67.9(6) no 18_566 8_676 23_676
O(1) Sm(1) O(1) O(1) -64.5(8) no 18_566 8_676 22_575
O(1) Sm(1) O(1) O(1) -159.6(10) no 18_566 8_676 37_775
O(1) Sm(1) O(1) C(1) -112.1(6) no 18_566 8_676 8_676
O(1) Sm(1) O(1) O(1) 67.9(6) no 8_676 20_766 11_766
O(1) Sm(1) O(1) O(1) -159.6(10) no 8_676 20_766 10_755
O(1) Sm(1) O(1) O(1) -64.5(8) no 8_676 20_766 25_775
O(1) Sm(1) O(1) C(1) -112.1(6) no 8_676 20_766 10_755
O(1) Sm(1) O(1) O(1) -67.9(6) no 20_766 8_676 23_676
O(1) Sm(1) O(1) O(1) 159.6(10) no 20_766 8_676 22_575
O(1) Sm(1) O(1) O(1) 64.5(8) no 20_766 8_676 37_775
O(1) Sm(1) O(1) C(1) 112.1(6) no 20_766 8_676 8_676
O(1) Sm(1) O(1) O(1) -132.4(11) no 8_676 22_575 12_575
O(1) Sm(1) O(1) O(1) 0.0(8) no 8_676 22_575 8_676
O(1) Sm(1) O(1) O(1) 95.1(16) no 8_676 22_575 30_674
O(1) Sm(1) O(1) C(1) 47.6(11) no 8_676 22_575 8_676
O(1) Sm(1) O(1) O(1) 132.4(11) no 22_575 8_676 23_676
O(1) Sm(1) O(1) O(1) 0.0(8) no 22_575 8_676 22_575
O(1) Sm(1) O(1) O(1) -95.1(16) no 22_575 8_676 37_775
O(1) Sm(1) O(1) C(1) -47.6(11) no 22_575 8_676 8_676
O(1) Sm(1) O(1) O(1) 0.0 no 8_676 23_676 8_676
O(1) Sm(1) O(1) O(1) 132.4(7) no 8_676 23_676 5_566
O(1) Sm(1) O(1) O(1) -132.4(7) no 8_676 23_676 11_766
O(1) Sm(1) O(1) C(1) 180.0 no 8_676 23_676 5_566
O(1) Sm(1) O(1) O(1) 0.0 no 23_676 8_676 23_676
O(1) Sm(1) O(1) O(1) -132.4(7) no 23_676 8_676 22_575
O(1) Sm(1) O(1) O(1) 132.4(7) no 23_676 8_676 37_775
O(1) Sm(1) O(1) C(1) 180.0 no 23_676 8_676 8_676
O(1) Sm(1) O(1) O(1) -47.6(11) no 8_676 24_755 10_755
O(1) Sm(1) O(1) O(1) 84.9(16) no 8_676 24_755 6_656
O(1) Sm(1) O(1) O(1) -180(540000) no 8_676 24_755 3_654
O(1) Sm(1) O(1) C(1) 132.4(11) no 8_676 24_755 3_654
O(1) Sm(1) O(1) O(1) -47.6(11) no 24_755 8_676 23_676
O(1) Sm(1) O(1) O(1) 180(504000) no 24_755 8_676 22_575
O(1) Sm(1) O(1) O(1) 84.9(16) no 24_755 8_676 37_775
O(1) Sm(1) O(1) C(1) 132.4(11) no 24_755 8_676 8_676
O(1) Sm(1) O(1) O(1) -25.9(7) no 8_676 25_775 37_775
O(1) Sm(1) O(1) O(1) 106.5(9) no 8_676 25_775 20_766
O(1) Sm(1) O(1) O(1) -158.3(10) no 8_676 25_775 42_764
O(1) Sm(1) O(1) C(1) 154.1(7) no 8_676 25_775 10_755
O(1) Sm(1) O(1) O(1) -100.2(4) no 25_775 8_676 23_676
O(1) Sm(1) O(1) O(1) 127.4(10) no 25_775 8_676 22_575
O(1) Sm(1) O(1) O(1) 32.2(5) no 25_775 8_676 37_775
O(1) Sm(1) O(1) C(1) 79.8(4) no 25_775 8_676 8_676
O(1) Sm(1) O(1) O(1) 79.8(4) no 8_676 29_764 42_764
O(1) Sm(1) O(1) O(1) -52.6(10) no 8_676 29_764 41_674
O(1) Sm(1) O(1) O(1) -147.8(5) no 8_676 29_764 14_654
O(1) Sm(1) O(1) C(1) -100.2(4) no 8_676 29_764 2_564
O(1) Sm(1) O(1) O(1) -154.1(7) no 29_764 8_676 23_676
O(1) Sm(1) O(1) O(1) 73.5(9) no 29_764 8_676 22_575
O(1) Sm(1) O(1) O(1) -21.7(10) no 29_764 8_676 37_775
O(1) Sm(1) O(1) C(1) 25.9(7) no 29_764 8_676 8_676
O(1) Sm(1) O(1) O(1) 180.0 no 8_676 30_674 41_674
O(1) Sm(1) O(1) O(1) 47.6(7) no 8_676 30_674 37_775
O(1) Sm(1) O(1) O(1) -47.6(7) no 8_676 30_674 22_575
O(1) Sm(1) O(1) C(1) 0.0 no 8_676 30_674 8_676
O(1) Sm(1) O(1) O(1) 180.0 no 30_674 8_676 23_676
O(1) Sm(1) O(1) O(1) 47.6(7) no 30_674 8_676 22_575
O(1) Sm(1) O(1) O(1) -47.6(7) no 30_674 8_676 37_775
O(1) Sm(1) O(1) C(1) 0.0 no 30_674 8_676 8_676
O(1) Sm(1) O(1) O(1) 132.4(11) no 8_676 37_775 25_775
O(1) Sm(1) O(1) O(1) 0.0(8) no 8_676 37_775 8_676
O(1) Sm(1) O(1) O(1) -95.1(16) no 8_676 37_775 30_674
O(1) Sm(1) O(1) C(1) -47.6(11) no 8_676 37_775 8_676
O(1) Sm(1) O(1) O(1) -132.4(11) no 37_775 8_676 23_676
O(1) Sm(1) O(1) O(1) 95.1(16) no 37_775 8_676 22_575
O(1) Sm(1) O(1) O(1) 0.0(8) no 37_775 8_676 37_775
O(1) Sm(1) O(1) C(1) 47.6(11) no 37_775 8_676 8_676
O(1) Sm(1) O(1) O(1) 0.0 no 8_676 41_674 30_674
O(1) Sm(1) O(1) O(1) 132.4(7) no 8_676 41_674 29_764
O(1) Sm(1) O(1) O(1) -132.4(7) no 8_676 41_674 2_564
O(1) Sm(1) O(1) C(1) 180.0 no 8_676 41_674 2_564
O(1) Sm(1) O(1) O(1) 180.0 no 41_674 8_676 23_676
O(1) Sm(1) O(1) O(1) 47.6(7) no 41_674 8_676 22_575
O(1) Sm(1) O(1) O(1) -47.6(7) no 41_674 8_676 37_775
O(1) Sm(1) O(1) C(1) 0.0 no 41_674 8_676 8_676
O(1) Sm(1) O(1) O(1) -112.1(6) no 8_676 42_764 29_764
O(1) Sm(1) O(1) O(1) 20.4(10) no 8_676 42_764 25_775
O(1) Sm(1) O(1) O(1) 115.5(8) no 8_676 42_764 10_755
O(1) Sm(1) O(1) C(1) 67.9(6) no 8_676 42_764 10_755
O(1) Sm(1) O(1) O(1) -112.1(6) no 42_764 8_676 23_676
O(1) Sm(1) O(1) O(1) 115.5(8) no 42_764 8_676 22_575
O(1) Sm(1) O(1) O(1) 20.4(10) no 42_764 8_676 37_775
O(1) Sm(1) O(1) C(1) 67.9(6) no 42_764 8_676 8_676
O(1) Sm(1) C(1) O(1) -156.1(6) no 8_676 . .
O(1) Sm(1) C(1) O(1) 23.9(6) no 8_676 . 12_575
O(1) Sm(1) C(1) O(1) 113.9(6) no 8_676 . 15_564
O(1) Sm(1) C(1) O(1) -66.1(6) no 8_676 . 18_566
C(1) Sm(1) O(1) O(1) 90.0 no . 8_676 23_676
C(1) Sm(1) O(1) O(1) -42.4(7) no . 8_676 22_575
C(1) Sm(1) O(1) O(1) -137.6(7) no . 8_676 37_775
C(1) Sm(1) O(1) C(1) -90.0 no . 8_676 8_676
O(1) Sm(1) C(1) O(1) -90.0 no 8_676 2_564 2_564
O(1) Sm(1) C(1) O(1) 90.0 no 8_676 2_564 29_764
O(1) Sm(1) C(1) O(1) 180.0 no 8_676 2_564 14_654
O(1) Sm(1) C(1) O(1) 0.0 no 8_676 2_564 41_674
C(1) Sm(1) O(1) O(1) 180.0 no 2_564 8_676 23_676
C(1) Sm(1) O(1) O(1) 47.6(7) no 2_564 8_676 22_575
C(1) Sm(1) O(1) O(1) -47.6(7) no 2_564 8_676 37_775
C(1) Sm(1) O(1) C(1) 0.0 no 2_564 8_676 8_676
O(1) Sm(1) C(1) O(1) 180.0 no 8_676 3_654 3_654
O(1) Sm(1) C(1) O(1) 0.0 no 8_676 3_654 6_656
O(1) Sm(1) C(1) O(1) 90.0 no 8_676 3_654 13_555
O(1) Sm(1) C(1) O(1) -90.0 no 8_676 3_654 24_755
C(1) Sm(1) O(1) O(1) 0.0 no 3_654 8_676 23_676
C(1) Sm(1) O(1) O(1) -132.4(7) no 3_654 8_676 22_575
C(1) Sm(1) O(1) O(1) 132.4(7) no 3_654 8_676 37_775
C(1) Sm(1) O(1) C(1) 180.0 no 3_654 8_676 8_676
O(1) Sm(1) C(1) O(1) 90.0 no 8_676 5_566 5_566
O(1) Sm(1) C(1) O(1) -90.0 no 8_676 5_566 11_766
O(1) Sm(1) C(1) O(1) 180.0 no 8_676 5_566 17_656
O(1) Sm(1) C(1) O(1) 0.0 no 8_676 5_566 23_676
C(1) Sm(1) O(1) O(1) 0.0 no 5_566 8_676 23_676
C(1) Sm(1) O(1) O(1) -132.4(7) no 5_566 8_676 22_575
C(1) Sm(1) O(1) O(1) 132.4(7) no 5_566 8_676 37_775
C(1) Sm(1) O(1) C(1) 180.0 no 5_566 8_676 8_676
O(1) Sm(1) C(1) O(1) 0.0 no 8_676 8_676 8_676
O(1) Sm(1) C(1) O(1) 180.0 no 8_676 8_676 30_674
O(1) Sm(1) C(1) O(1) -90.0 no 8_676 8_676 22_575
O(1) Sm(1) C(1) O(1) 90.0 no 8_676 8_676 37_775
C(1) Sm(1) O(1) O(1) 180.0 no 8_676 8_676 23_676
C(1) Sm(1) O(1) O(1) 47.6(7) no 8_676 8_676 22_575
C(1) Sm(1) O(1) O(1) -47.6(7) no 8_676 8_676 37_775
C(1) Sm(1) O(1) C(1) 0.0 no 8_676 8_676 8_676
O(1) Sm(1) C(1) O(1) 156.1(6) no 8_676 10_755 10_755
O(1) Sm(1) C(1) O(1) -23.9(6) no 8_676 10_755 25_775
O(1) Sm(1) C(1) O(1) 66.1(6) no 8_676 10_755 20_766
O(1) Sm(1) C(1) O(1) -113.9(6) no 8_676 10_755 42_764
C(1) Sm(1) O(1) O(1) -90.0 no 10_755 8_676 23_676
C(1) Sm(1) O(1) O(1) 137.6(7) no 10_755 8_676 22_575
C(1) Sm(1) O(1) O(1) 42.4(7) no 10_755 8_676 37_775
C(1) Sm(1) O(1) C(1) 90.0 no 10_755 8_676 8_676
O(1) Sm(1) O(1) O(1) 25.9(7) no 10_755 11_766 20_766
O(1) Sm(1) O(1) O(1) -106.5(9) no 10_755 11_766 17_656
O(1) Sm(1) O(1) O(1) 158.3(10) no 10_755 11_766 23_676
O(1) Sm(1) O(1) C(1) -154.1(7) no 10_755 11_766 5_566
O(1) Sm(1) O(1) O(1) 100.2(4) no 11_766 10_755 24_755
O(1) Sm(1) O(1) O(1) -32.2(5) no 11_766 10_755 20_766
O(1) Sm(1) O(1) O(1) -127.4(10) no 11_766 10_755 42_764
O(1) Sm(1) O(1) C(1) -79.8(4) no 11_766 10_755 10_755
O(1) Sm(1) O(1) O(1) 180.0 no 10_755 13_555 .
O(1) Sm(1) O(1) O(1) -47.6(7) no 10_755 13_555 3_654
O(1) Sm(1) O(1) O(1) 47.6(7) no 10_755 13_555 6_656
O(1) Sm(1) O(1) C(1) 0.0 no 10_755 13_555 3_654
O(1) Sm(1) O(1) O(1) 0.0 no 13_555 10_755 24_755
O(1) Sm(1) O(1) O(1) -132.4(7) no 13_555 10_755 20_766
O(1) Sm(1) O(1) O(1) 132.4(7) no 13_555 10_755 42_764
O(1) Sm(1) O(1) C(1) 180.0 no 13_555 10_755 10_755
O(1) Sm(1) O(1) O(1) 67.9(6) no 10_755 14_654 3_654
O(1) Sm(1) O(1) O(1) -159.6(10) no 10_755 14_654 2_564
O(1) Sm(1) O(1) O(1) -64.5(8) no 10_755 14_654 29_764
O(1) Sm(1) O(1) C(1) -112.1(6) no 10_755 14_654 2_564
O(1) Sm(1) O(1) O(1) -67.9(6) no 14_654 10_755 24_755
O(1) Sm(1) O(1) O(1) 159.6(10) no 14_654 10_755 20_766
O(1) Sm(1) O(1) O(1) 64.5(8) no 14_654 10_755 42_764
O(1) Sm(1) O(1) C(1) 112.1(6) no 14_654 10_755 10_755
O(1) Sm(1) O(1) O(1) -47.6(11) no 10_755 15_564 2_564
O(1) Sm(1) O(1) O(1) 84.9(16) no 10_755 15_564 .
O(1) Sm(1) O(1) O(1) -180(540000) no 10_755 15_564 12_575
O(1) Sm(1) O(1) C(1) 132.4(11) no 10_755 15_564 .
O(1) Sm(1) O(1) O(1) -47.6(11) no 15_564 10_755 24_755
O(1) Sm(1) O(1) O(1) 180(504000) no 15_564 10_755 20_766
O(1) Sm(1) O(1) O(1) 84.9(16) no 15_564 10_755 42_764
O(1) Sm(1) O(1) C(1) 132.4(11) no 15_564 10_755 10_755
O(1) Sm(1) O(1) O(1) -67.9(6) no 10_755 17_656 6_656
O(1) Sm(1) O(1) O(1) 159.6(10) no 10_755 17_656 5_566
O(1) Sm(1) O(1) O(1) 64.5(8) no 10_755 17_656 11_766
O(1) Sm(1) O(1) C(1) 112.1(6) no 10_755 17_656 5_566
O(1) Sm(1) O(1) O(1) 67.9(6) no 17_656 10_755 24_755
O(1) Sm(1) O(1) O(1) -64.5(8) no 17_656 10_755 20_766
O(1) Sm(1) O(1) O(1) -159.6(10) no 17_656 10_755 42_764
O(1) Sm(1) O(1) C(1) -112.1(6) no 17_656 10_755 10_755
O(1) Sm(1) O(1) O(1) 47.6(11) no 10_755 18_566 5_566
O(1) Sm(1) O(1) O(1) -84.9(16) no 10_755 18_566 .
O(1) Sm(1) O(1) O(1) 180(540000) no 10_755 18_566 12_575
O(1) Sm(1) O(1) C(1) -132.4(11) no 10_755 18_566 .
O(1) Sm(1) O(1) O(1) 47.6(11) no 18_566 10_755 24_755
O(1) Sm(1) O(1) O(1) -84.9(16) no 18_566 10_755 20_766
O(1) Sm(1) O(1) O(1) -180(504000) no 18_566 10_755 42_764
O(1) Sm(1) O(1) C(1) -132.4(11) no 18_566 10_755 10_755
O(1) Sm(1) O(1) O(1) -132.4(11) no 10_755 20_766 11_766
O(1) Sm(1) O(1) O(1) 0.0(8) no 10_755 20_766 10_755
O(1) Sm(1) O(1) O(1) 95.1(16) no 10_755 20_766 25_775
O(1) Sm(1) O(1) C(1) 47.6(11) no 10_755 20_766 10_755
O(1) Sm(1) O(1) O(1) 132.4(11) no 20_766 10_755 24_755
O(1) Sm(1) O(1) O(1) 0.0(8) no 20_766 10_755 20_766
O(1) Sm(1) O(1) O(1) -95.1(16) no 20_766 10_755 42_764
O(1) Sm(1) O(1) C(1) -47.6(11) no 20_766 10_755 10_755
O(1) Sm(1) O(1) O(1) 180.0 no 10_755 22_575 12_575
O(1) Sm(1) O(1) O(1) -47.6(7) no 10_755 22_575 8_676
O(1) Sm(1) O(1) O(1) 47.6(7) no 10_755 22_575 30_674
O(1) Sm(1) O(1) C(1) 0.0 no 10_755 22_575 8_676
O(1) Sm(1) O(1) O(1) 180.0 no 22_575 10_755 24_755
O(1) Sm(1) O(1) O(1) 47.6(7) no 22_575 10_755 20_766
O(1) Sm(1) O(1) O(1) -47.6(7) no 22_575 10_755 42_764
O(1) Sm(1) O(1) C(1) 0.0 no 22_575 10_755 10_755
O(1) Sm(1) O(1) O(1) 112.1(6) no 10_755 23_676 8_676
O(1) Sm(1) O(1) O(1) -115.5(8) no 10_755 23_676 5_566
O(1) Sm(1) O(1) O(1) -20.4(10) no 10_755 23_676 11_766
O(1) Sm(1) O(1) C(1) -67.9(6) no 10_755 23_676 5_566
O(1) Sm(1) O(1) O(1) 112.1(6) no 23_676 10_755 24_755
O(1) Sm(1) O(1) O(1) -20.4(10) no 23_676 10_755 20_766
O(1) Sm(1) O(1) O(1) -115.5(8) no 23_676 10_755 42_764
O(1) Sm(1) O(1) C(1) -67.9(6) no 23_676 10_755 10_755
O(1) Sm(1) O(1) O(1) 0.0 no 10_755 24_755 10_755
O(1) Sm(1) O(1) O(1) 132.4(7) no 10_755 24_755 6_656
O(1) Sm(1) O(1) O(1) -132.4(7) no 10_755 24_755 3_654
O(1) Sm(1) O(1) C(1) 180.0 no 10_755 24_755 3_654
O(1) Sm(1) O(1) O(1) 0.0 no 24_755 10_755 24_755
O(1) Sm(1) O(1) O(1) -132.4(7) no 24_755 10_755 20_766
O(1) Sm(1) O(1) O(1) 132.4(7) no 24_755 10_755 42_764
O(1) Sm(1) O(1) C(1) 180.0 no 24_755 10_755 10_755
O(1) Sm(1) O(1) O(1) 180.0 no 10_755 25_775 37_775
O(1) Sm(1) O(1) O(1) -47.6(7) no 10_755 25_775 20_766
O(1) Sm(1) O(1) O(1) 47.6(7) no 10_755 25_775 42_764
O(1) Sm(1) O(1) C(1) 0.0 no 10_755 25_775 10_755
O(1) Sm(1) O(1) O(1) 180.0 no 25_775 10_755 24_755
O(1) Sm(1) O(1) O(1) 47.6(7) no 25_775 10_755 20_766
O(1) Sm(1) O(1) O(1) -47.6(7) no 25_775 10_755 42_764
O(1) Sm(1) O(1) C(1) 0.0 no 25_775 10_755 10_755
O(1) Sm(1) O(1) O(1) -25.9(7) no 10_755 29_764 42_764
O(1) Sm(1) O(1) O(1) -158.3(10) no 10_755 29_764 41_674
O(1) Sm(1) O(1) O(1) 106.5(9) no 10_755 29_764 14_654
O(1) Sm(1) O(1) C(1) 154.1(7) no 10_755 29_764 2_564
O(1) Sm(1) O(1) O(1) -100.2(4) no 29_764 10_755 24_755
O(1) Sm(1) O(1) O(1) 127.4(10) no 29_764 10_755 20_766
O(1) Sm(1) O(1) O(1) 32.2(5) no 29_764 10_755 42_764
O(1) Sm(1) O(1) C(1) 79.8(4) no 29_764 10_755 10_755
O(1) Sm(1) O(1) O(1) 79.8(4) no 10_755 30_674 41_674
O(1) Sm(1) O(1) O(1) -52.6(10) no 10_755 30_674 37_775
O(1) Sm(1) O(1) O(1) -147.8(5) no 10_755 30_674 22_575
O(1) Sm(1) O(1) C(1) -100.2(4) no 10_755 30_674 8_676
O(1) Sm(1) O(1) O(1) -154.1(7) no 30_674 10_755 24_755
O(1) Sm(1) O(1) O(1) 73.5(9) no 30_674 10_755 20_766
O(1) Sm(1) O(1) O(1) -21.7(10) no 30_674 10_755 42_764
O(1) Sm(1) O(1) C(1) 25.9(7) no 30_674 10_755 10_755
O(1) Sm(1) O(1) O(1) 0.0 no 10_755 37_775 25_775
O(1) Sm(1) O(1) O(1) -132.4(7) no 10_755 37_775 8_676
O(1) Sm(1) O(1) O(1) 132.4(7) no 10_755 37_775 30_674
O(1) Sm(1) O(1) C(1) 180.0 no 10_755 37_775 8_676
O(1) Sm(1) O(1) O(1) 180.0 no 37_775 10_755 24_755
O(1) Sm(1) O(1) O(1) 47.6(7) no 37_775 10_755 20_766
O(1) Sm(1) O(1) O(1) -47.6(7) no 37_775 10_755 42_764
O(1) Sm(1) O(1) C(1) 0.0 no 37_775 10_755 10_755
O(1) Sm(1) O(1) O(1) -112.1(6) no 10_755 41_674 30_674
O(1) Sm(1) O(1) O(1) 20.4(10) no 10_755 41_674 29_764
O(1) Sm(1) O(1) O(1) 115.5(8) no 10_755 41_674 2_564
O(1) Sm(1) O(1) C(1) 67.9(6) no 10_755 41_674 2_564
O(1) Sm(1) O(1) O(1) -112.1(6) no 41_674 10_755 24_755
O(1) Sm(1) O(1) O(1) 115.5(8) no 41_674 10_755 20_766
O(1) Sm(1) O(1) O(1) 20.4(10) no 41_674 10_755 42_764
O(1) Sm(1) O(1) C(1) 67.9(6) no 41_674 10_755 10_755
O(1) Sm(1) O(1) O(1) 132.4(11) no 10_755 42_764 29_764
O(1) Sm(1) O(1) O(1) -95.1(16) no 10_755 42_764 25_775
O(1) Sm(1) O(1) O(1) 0.0(8) no 10_755 42_764 10_755
O(1) Sm(1) O(1) C(1) -47.6(11) no 10_755 42_764 10_755
O(1) Sm(1) O(1) O(1) -132.4(11) no 42_764 10_755 24_755
O(1) Sm(1) O(1) O(1) 95.1(16) no 42_764 10_755 20_766
O(1) Sm(1) O(1) O(1) 0.0(8) no 42_764 10_755 42_764
O(1) Sm(1) O(1) C(1) 47.6(11) no 42_764 10_755 10_755
O(1) Sm(1) C(1) O(1) 0.0 no 10_755 . .
O(1) Sm(1) C(1) O(1) 180.0 no 10_755 . 12_575
O(1) Sm(1) C(1) O(1) -90.0 no 10_755 . 15_564
O(1) Sm(1) C(1) O(1) 90.0 no 10_755 . 18_566
C(1) Sm(1) O(1) O(1) 0.0 no . 10_755 24_755
C(1) Sm(1) O(1) O(1) -132.4(7) no . 10_755 20_766
C(1) Sm(1) O(1) O(1) 132.4(7) no . 10_755 42_764
C(1) Sm(1) O(1) C(1) 180.0 no . 10_755 10_755
O(1) Sm(1) C(1) O(1) 156.1(6) no 10_755 2_564 2_564
O(1) Sm(1) C(1) O(1) -23.9(6) no 10_755 2_564 29_764
O(1) Sm(1) C(1) O(1) 66.1(6) no 10_755 2_564 14_654
O(1) Sm(1) C(1) O(1) -113.9(6) no 10_755 2_564 41_674
C(1) Sm(1) O(1) O(1) -90.0 no 2_564 10_755 24_755
C(1) Sm(1) O(1) O(1) 137.6(7) no 2_564 10_755 20_766
C(1) Sm(1) O(1) O(1) 42.4(7) no 2_564 10_755 42_764
C(1) Sm(1) O(1) C(1) 90.0 no 2_564 10_755 10_755
O(1) Sm(1) C(1) O(1) -90.0 no 10_755 3_654 3_654
O(1) Sm(1) C(1) O(1) 90.0 no 10_755 3_654 6_656
O(1) Sm(1) C(1) O(1) 180.0 no 10_755 3_654 13_555
O(1) Sm(1) C(1) O(1) 0.0 no 10_755 3_654 24_755
C(1) Sm(1) O(1) O(1) 0.0 no 3_654 10_755 24_755
C(1) Sm(1) O(1) O(1) -132.4(7) no 3_654 10_755 20_766
C(1) Sm(1) O(1) O(1) 132.4(7) no 3_654 10_755 42_764
C(1) Sm(1) O(1) C(1) 180.0 no 3_654 10_755 10_755
O(1) Sm(1) C(1) O(1) -156.1(6) no 10_755 5_566 5_566
O(1) Sm(1) C(1) O(1) 23.9(6) no 10_755 5_566 11_766
O(1) Sm(1) C(1) O(1) -66.1(6) no 10_755 5_566 17_656
O(1) Sm(1) C(1) O(1) 113.9(6) no 10_755 5_566 23_676
C(1) Sm(1) O(1) O(1) 90.0 no 5_566 10_755 24_755
C(1) Sm(1) O(1) O(1) -42.4(7) no 5_566 10_755 20_766
C(1) Sm(1) O(1) O(1) -137.6(7) no 5_566 10_755 42_764
C(1) Sm(1) O(1) C(1) -90.0 no 5_566 10_755 10_755
O(1) Sm(1) C(1) O(1) -90.0 no 10_755 8_676 8_676
O(1) Sm(1) C(1) O(1) 90.0 no 10_755 8_676 30_674
O(1) Sm(1) C(1) O(1) 180.0 no 10_755 8_676 22_575
O(1) Sm(1) C(1) O(1) 0.0 no 10_755 8_676 37_775
C(1) Sm(1) O(1) O(1) 180.0 no 8_676 10_755 24_755
C(1) Sm(1) O(1) O(1) 47.6(7) no 8_676 10_755 20_766
C(1) Sm(1) O(1) O(1) -47.6(7) no 8_676 10_755 42_764
C(1) Sm(1) O(1) C(1) 0.0 no 8_676 10_755 10_755
O(1) Sm(1) C(1) O(1) 0.0 no 10_755 10_755 10_755
O(1) Sm(1) C(1) O(1) 180.0 no 10_755 10_755 25_775
O(1) Sm(1) C(1) O(1) -90.0 no 10_755 10_755 20_766
O(1) Sm(1) C(1) O(1) 90.0 no 10_755 10_755 42_764
C(1) Sm(1) O(1) O(1) 180.0 no 10_755 10_755 24_755
C(1) Sm(1) O(1) O(1) 47.6(7) no 10_755 10_755 20_766
C(1) Sm(1) O(1) O(1) -47.6(7) no 10_755 10_755 42_764
C(1) Sm(1) O(1) C(1) 0.0 no 10_755 10_755 10_755
O(1) Sm(1) O(1) O(1) 79.8(4) no 11_766 12_575 22_575
O(1) Sm(1) O(1) O(1) -52.6(10) no 11_766 12_575 18_566
O(1) Sm(1) O(1) O(1) -147.8(5) no 11_766 12_575 15_564
O(1) Sm(1) O(1) C(1) -100.2(4) no 11_766 12_575 .
O(1) Sm(1) O(1) O(1) -154.1(7) no 12_575 11_766 20_766
O(1) Sm(1) O(1) O(1) 73.5(9) no 12_575 11_766 17_656
O(1) Sm(1) O(1) O(1) -21.7(10) no 12_575 11_766 23_676
O(1) Sm(1) O(1) C(1) 25.9(7) no 12_575 11_766 5_566
O(1) Sm(1) O(1) O(1) 112.1(6) no 11_766 13_555 .
O(1) Sm(1) O(1) O(1) -115.5(8) no 11_766 13_555 3_654
O(1) Sm(1) O(1) O(1) -20.4(10) no 11_766 13_555 6_656
O(1) Sm(1) O(1) C(1) -67.9(6) no 11_766 13_555 3_654
O(1) Sm(1) O(1) O(1) 112.1(6) no 13_555 11_766 20_766
O(1) Sm(1) O(1) O(1) -20.4(10) no 13_555 11_766 17_656
O(1) Sm(1) O(1) O(1) -115.5(8) no 13_555 11_766 23_676
O(1) Sm(1) O(1) C(1) -67.9(6) no 13_555 11_766 5_566
O(1) Sm(1) O(1) O(1) 47.6(11) no 11_766 14_654 3_654
O(1) Sm(1) O(1) O(1) 180(540000) no 11_766 14_654 2_564
O(1) Sm(1) O(1) O(1) -84.9(16) no 11_766 14_654 29_764
O(1) Sm(1) O(1) C(1) -132.4(11) no 11_766 14_654 2_564
O(1) Sm(1) O(1) O(1) 47.6(11) no 14_654 11_766 20_766
O(1) Sm(1) O(1) O(1) -84.9(16) no 14_654 11_766 17_656
O(1) Sm(1) O(1) O(1) 180(540000) no 14_654 11_766 23_676
O(1) Sm(1) O(1) C(1) -132.4(11) no 14_654 11_766 5_566
O(1) Sm(1) O(1) O(1) 180.0 no 11_766 15_564 2_564
O(1) Sm(1) O(1) O(1) -47.6(7) no 11_766 15_564 .
O(1) Sm(1) O(1) O(1) 47.6(7) no 11_766 15_564 12_575
O(1) Sm(1) O(1) C(1) 0.0 no 11_766 15_564 .
O(1) Sm(1) O(1) O(1) 180.0 no 15_564 11_766 20_766
O(1) Sm(1) O(1) O(1) 47.6(7) no 15_564 11_766 17_656
O(1) Sm(1) O(1) O(1) -47.6(7) no 15_564 11_766 23_676
O(1) Sm(1) O(1) C(1) 0.0 no 15_564 11_766 5_566
O(1) Sm(1) O(1) O(1) -132.4(11) no 11_766 17_656 6_656
O(1) Sm(1) O(1) O(1) 95.1(16) no 11_766 17_656 5_566
O(1) Sm(1) O(1) O(1) 0.0(8) no 11_766 17_656 11_766
O(1) Sm(1) O(1) C(1) 47.6(11) no 11_766 17_656 5_566
O(1) Sm(1) O(1) O(1) 132.4(11) no 17_656 11_766 20_766
O(1) Sm(1) O(1) O(1) 0.0(8) no 17_656 11_766 17_656
O(1) Sm(1) O(1) O(1) -95.1(16) no 17_656 11_766 23_676
O(1) Sm(1) O(1) C(1) -47.6(11) no 17_656 11_766 5_566
O(1) Sm(1) O(1) O(1) 0.0 no 11_766 18_566 5_566
O(1) Sm(1) O(1) O(1) -132.4(7) no 11_766 18_566 .
O(1) Sm(1) O(1) O(1) 132.4(7) no 11_766 18_566 12_575
O(1) Sm(1) O(1) C(1) 180.0 no 11_766 18_566 .
O(1) Sm(1) O(1) O(1) 180.0 no 18_566 11_766 20_766
O(1) Sm(1) O(1) O(1) 47.6(7) no 18_566 11_766 17_656
O(1) Sm(1) O(1) O(1) -47.6(7) no 18_566 11_766 23_676
O(1) Sm(1) O(1) C(1) 0.0 no 18_566 11_766 5_566
O(1) Sm(1) O(1) O(1) 0.0 no 11_766 20_766 11_766
O(1) Sm(1) O(1) O(1) 132.4(7) no 11_766 20_766 10_755
O(1) Sm(1) O(1) O(1) -132.4(7) no 11_766 20_766 25_775
O(1) Sm(1) O(1) C(1) 180.0 no 11_766 20_766 10_755
O(1) Sm(1) O(1) O(1) 0.0 no 20_766 11_766 20_766
O(1) Sm(1) O(1) O(1) -132.4(7) no 20_766 11_766 17_656
O(1) Sm(1) O(1) O(1) 132.4(7) no 20_766 11_766 23_676
O(1) Sm(1) O(1) C(1) 180.0 no 20_766 11_766 5_566
O(1) Sm(1) O(1) O(1) -112.1(6) no 11_766 22_575 12_575
O(1) Sm(1) O(1) O(1) 20.4(10) no 11_766 22_575 8_676
O(1) Sm(1) O(1) O(1) 115.5(8) no 11_766 22_575 30_674
O(1) Sm(1) O(1) C(1) 67.9(6) no 11_766 22_575 8_676
O(1) Sm(1) O(1) O(1) -112.1(6) no 22_575 11_766 20_766
O(1) Sm(1) O(1) O(1) 115.5(8) no 22_575 11_766 17_656
O(1) Sm(1) O(1) O(1) 20.4(10) no 22_575 11_766 23_676
O(1) Sm(1) O(1) C(1) 67.9(6) no 22_575 11_766 5_566
O(1) Sm(1) O(1) O(1) 132.4(11) no 11_766 23_676 8_676
O(1) Sm(1) O(1) O(1) -95.1(16) no 11_766 23_676 5_566
O(1) Sm(1) O(1) O(1) 0.0(8) no 11_766 23_676 11_766
O(1) Sm(1) O(1) C(1) -47.6(11) no 11_766 23_676 5_566
O(1) Sm(1) O(1) O(1) -132.4(11) no 23_676 11_766 20_766
O(1) Sm(1) O(1) O(1) 95.1(16) no 23_676 11_766 17_656
O(1) Sm(1) O(1) O(1) 0.0(8) no 23_676 11_766 23_676
O(1) Sm(1) O(1) C(1) 47.6(11) no 23_676 11_766 5_566
O(1) Sm(1) O(1) O(1) -67.9(6) no 11_766 24_755 10_755
O(1) Sm(1) O(1) O(1) 64.5(8) no 11_766 24_755 6_656
O(1) Sm(1) O(1) O(1) 159.6(10) no 11_766 24_755 3_654
O(1) Sm(1) O(1) C(1) 112.1(6) no 11_766 24_755 3_654
O(1) Sm(1) O(1) O(1) 67.9(6) no 24_755 11_766 20_766
O(1) Sm(1) O(1) O(1) -64.5(8) no 24_755 11_766 17_656
O(1) Sm(1) O(1) O(1) -159.6(10) no 24_755 11_766 23_676
O(1) Sm(1) O(1) C(1) -112.1(6) no 24_755 11_766 5_566
O(1) Sm(1) O(1) O(1) -100.2(4) no 11_766 25_775 37_775
O(1) Sm(1) O(1) O(1) 32.2(5) no 11_766 25_775 20_766
O(1) Sm(1) O(1) O(1) 127.4(10) no 11_766 25_775 42_764
O(1) Sm(1) O(1) C(1) 79.8(4) no 11_766 25_775 10_755
O(1) Sm(1) O(1) O(1) -25.9(7) no 25_775 11_766 20_766
O(1) Sm(1) O(1) O(1) -158.3(10) no 25_775 11_766 17_656
O(1) Sm(1) O(1) O(1) 106.5(9) no 25_775 11_766 23_676
O(1) Sm(1) O(1) C(1) 154.1(7) no 25_775 11_766 5_566
O(1) Sm(1) O(1) O(1) 0.0 no 11_766 29_764 42_764
O(1) Sm(1) O(1) O(1) -132.4(7) no 11_766 29_764 41_674
O(1) Sm(1) O(1) O(1) 132.4(7) no 11_766 29_764 14_654
O(1) Sm(1) O(1) C(1) 180.0 no 11_766 29_764 2_564
O(1) Sm(1) O(1) O(1) 0.0 no 29_764 11_766 20_766
O(1) Sm(1) O(1) O(1) -132.4(7) no 29_764 11_766 17_656
O(1) Sm(1) O(1) O(1) 132.4(7) no 29_764 11_766 23_676
O(1) Sm(1) O(1) C(1) 180.0 no 29_764 11_766 5_566
O(1) Sm(1) O(1) O(1) 154.1(7) no 11_766 30_674 41_674
O(1) Sm(1) O(1) O(1) 21.7(10) no 11_766 30_674 37_775
O(1) Sm(1) O(1) O(1) -73.5(9) no 11_766 30_674 22_575
O(1) Sm(1) O(1) C(1) -25.9(7) no 11_766 30_674 8_676
O(1) Sm(1) O(1) O(1) -79.8(4) no 30_674 11_766 20_766
O(1) Sm(1) O(1) O(1) 147.8(5) no 30_674 11_766 17_656
O(1) Sm(1) O(1) O(1) 52.6(10) no 30_674 11_766 23_676
O(1) Sm(1) O(1) C(1) 100.2(4) no 30_674 11_766 5_566
O(1) Sm(1) O(1) O(1) 67.9(6) no 11_766 37_775 25_775
O(1) Sm(1) O(1) O(1) -64.5(8) no 11_766 37_775 8_676
O(1) Sm(1) O(1) O(1) -159.6(10) no 11_766 37_775 30_674
O(1) Sm(1) O(1) C(1) -112.1(6) no 11_766 37_775 8_676
O(1) Sm(1) O(1) O(1) -67.9(6) no 37_775 11_766 20_766
O(1) Sm(1) O(1) O(1) 159.6(10) no 37_775 11_766 17_656
O(1) Sm(1) O(1) O(1) 64.5(8) no 37_775 11_766 23_676
O(1) Sm(1) O(1) C(1) 112.1(6) no 37_775 11_766 5_566
O(1) Sm(1) O(1) O(1) -47.6(11) no 11_766 41_674 30_674
O(1) Sm(1) O(1) O(1) 84.9(16) no 11_766 41_674 29_764
O(1) Sm(1) O(1) O(1) 180(504000) no 11_766 41_674 2_564
O(1) Sm(1) O(1) C(1) 132.4(11) no 11_766 41_674 2_564
O(1) Sm(1) O(1) O(1) -47.6(11) no 41_674 11_766 20_766
O(1) Sm(1) O(1) O(1) 180(504000) no 41_674 11_766 17_656
O(1) Sm(1) O(1) O(1) 84.9(16) no 41_674 11_766 23_676
O(1) Sm(1) O(1) C(1) 132.4(11) no 41_674 11_766 5_566
O(1) Sm(1) O(1) O(1) 180.0 no 11_766 42_764 29_764
O(1) Sm(1) O(1) O(1) -47.6(7) no 11_766 42_764 25_775
O(1) Sm(1) O(1) O(1) 47.6(7) no 11_766 42_764 10_755
O(1) Sm(1) O(1) C(1) 0.0 no 11_766 42_764 10_755
O(1) Sm(1) O(1) O(1) 0.0 no 42_764 11_766 20_766
O(1) Sm(1) O(1) O(1) -132.4(7) no 42_764 11_766 17_656
O(1) Sm(1) O(1) O(1) 132.4(7) no 42_764 11_766 23_676
O(1) Sm(1) O(1) C(1) 180.0 no 42_764 11_766 5_566
O(1) Sm(1) C(1) O(1) -90.0 no 11_766 . .
O(1) Sm(1) C(1) O(1) 90.0 no 11_766 . 12_575
O(1) Sm(1) C(1) O(1) 180.0 no 11_766 . 15_564
O(1) Sm(1) C(1) O(1) 0.0 no 11_766 . 18_566
C(1) Sm(1) O(1) O(1) 180.0 no . 11_766 20_766
C(1) Sm(1) O(1) O(1) 47.6(7) no . 11_766 17_656
C(1) Sm(1) O(1) O(1) -47.6(7) no . 11_766 23_676
C(1) Sm(1) O(1) C(1) 0.0 no . 11_766 5_566
O(1) Sm(1) C(1) O(1) 180.0 no 11_766 2_564 2_564
O(1) Sm(1) C(1) O(1) 0.0 no 11_766 2_564 29_764
O(1) Sm(1) C(1) O(1) 90.0 no 11_766 2_564 14_654
O(1) Sm(1) C(1) O(1) -90.0 no 11_766 2_564 41_674
C(1) Sm(1) O(1) O(1) 0.0 no 2_564 11_766 20_766
C(1) Sm(1) O(1) O(1) -132.4(7) no 2_564 11_766 17_656
C(1) Sm(1) O(1) O(1) 132.4(7) no 2_564 11_766 23_676
C(1) Sm(1) O(1) C(1) 180.0 no 2_564 11_766 5_566
O(1) Sm(1) C(1) O(1) -156.1(6) no 11_766 3_654 3_654
O(1) Sm(1) C(1) O(1) 23.9(6) no 11_766 3_654 6_656
O(1) Sm(1) C(1) O(1) 113.9(6) no 11_766 3_654 13_555
O(1) Sm(1) C(1) O(1) -66.1(6) no 11_766 3_654 24_755
C(1) Sm(1) O(1) O(1) 90.0 no 3_654 11_766 20_766
C(1) Sm(1) O(1) O(1) -42.4(7) no 3_654 11_766 17_656
C(1) Sm(1) O(1) O(1) -137.6(7) no 3_654 11_766 23_676
C(1) Sm(1) O(1) C(1) -90.0 no 3_654 11_766 5_566
O(1) Sm(1) C(1) O(1) 180.0 no 11_766 5_566 5_566
O(1) Sm(1) C(1) O(1) 0.0 no 11_766 5_566 11_766
O(1) Sm(1) C(1) O(1) -90.0 no 11_766 5_566 17_656
O(1) Sm(1) C(1) O(1) 90.0 no 11_766 5_566 23_676
C(1) Sm(1) O(1) O(1) 180.0 no 5_566 11_766 20_766
C(1) Sm(1) O(1) O(1) 47.6(7) no 5_566 11_766 17_656
C(1) Sm(1) O(1) O(1) -47.6(7) no 5_566 11_766 23_676
C(1) Sm(1) O(1) C(1) 0.0 no 5_566 11_766 5_566
O(1) Sm(1) C(1) O(1) -23.9(6) no 11_766 8_676 8_676
O(1) Sm(1) C(1) O(1) 156.1(6) no 11_766 8_676 30_674
O(1) Sm(1) C(1) O(1) -113.9(6) no 11_766 8_676 22_575
O(1) Sm(1) C(1) O(1) 66.1(6) no 11_766 8_676 37_775
C(1) Sm(1) O(1) O(1) -90.0 no 8_676 11_766 20_766
C(1) Sm(1) O(1) O(1) 137.6(7) no 8_676 11_766 17_656
C(1) Sm(1) O(1) O(1) 42.4(7) no 8_676 11_766 23_676
C(1) Sm(1) O(1) C(1) 90.0 no 8_676 11_766 5_566
O(1) Sm(1) C(1) O(1) 90.0 no 11_766 10_755 10_755
O(1) Sm(1) C(1) O(1) -90.0 no 11_766 10_755 25_775
O(1) Sm(1) C(1) O(1) 0.0 no 11_766 10_755 20_766
O(1) Sm(1) C(1) O(1) 180.0 no 11_766 10_755 42_764
C(1) Sm(1) O(1) O(1) 0.0 no 10_755 11_766 20_766
C(1) Sm(1) O(1) O(1) -132.4(7) no 10_755 11_766 17_656
C(1) Sm(1) O(1) O(1) 132.4(7) no 10_755 11_766 23_676
C(1) Sm(1) O(1) C(1) 180.0 no 10_755 11_766 5_566
O(1) Sm(1) O(1) O(1) 0.0 no 12_575 13_555 .
O(1) Sm(1) O(1) O(1) 132.4(7) no 12_575 13_555 3_654
O(1) Sm(1) O(1) O(1) -132.4(7) no 12_575 13_555 6_656
O(1) Sm(1) O(1) C(1) 180.0 no 12_575 13_555 3_654
O(1) Sm(1) O(1) O(1) 180.0 no 13_555 12_575 22_575
O(1) Sm(1) O(1) O(1) 47.6(7) no 13_555 12_575 18_566
O(1) Sm(1) O(1) O(1) -47.6(7) no 13_555 12_575 15_564
O(1) Sm(1) O(1) C(1) 0.0 no 13_555 12_575 .
O(1) Sm(1) O(1) O(1) -112.1(6) no 12_575 14_654 3_654
O(1) Sm(1) O(1) O(1) 20.4(10) no 12_575 14_654 2_564
O(1) Sm(1) O(1) O(1) 115.5(8) no 12_575 14_654 29_764
O(1) Sm(1) O(1) C(1) 67.9(6) no 12_575 14_654 2_564
O(1) Sm(1) O(1) O(1) -112.1(6) no 14_654 12_575 22_575
O(1) Sm(1) O(1) O(1) 115.5(8) no 14_654 12_575 18_566
O(1) Sm(1) O(1) O(1) 20.4(10) no 14_654 12_575 15_564
O(1) Sm(1) O(1) C(1) 67.9(6) no 14_654 12_575 .
O(1) Sm(1) O(1) O(1) 132.4(11) no 12_575 15_564 2_564
O(1) Sm(1) O(1) O(1) -95.1(16) no 12_575 15_564 .
O(1) Sm(1) O(1) O(1) 0.0(8) no 12_575 15_564 12_575
O(1) Sm(1) O(1) C(1) -47.6(11) no 12_575 15_564 .
O(1) Sm(1) O(1) O(1) -132.4(11) no 15_564 12_575 22_575
O(1) Sm(1) O(1) O(1) 95.1(16) no 15_564 12_575 18_566
O(1) Sm(1) O(1) O(1) 0.0(8) no 15_564 12_575 15_564
O(1) Sm(1) O(1) C(1) 47.6(11) no 15_564 12_575 .
O(1) Sm(1) O(1) O(1) 112.1(6) no 12_575 17_656 6_656
O(1) Sm(1) O(1) O(1) -20.4(10) no 12_575 17_656 5_566
O(1) Sm(1) O(1) O(1) -115.5(8) no 12_575 17_656 11_766
O(1) Sm(1) O(1) C(1) -67.9(6) no 12_575 17_656 5_566
O(1) Sm(1) O(1) O(1) 112.1(6) no 17_656 12_575 22_575
O(1) Sm(1) O(1) O(1) -20.4(10) no 17_656 12_575 18_566
O(1) Sm(1) O(1) O(1) -115.5(8) no 17_656 12_575 15_564
O(1) Sm(1) O(1) C(1) -67.9(6) no 17_656 12_575 .
O(1) Sm(1) O(1) O(1) -132.4(11) no 12_575 18_566 5_566
O(1) Sm(1) O(1) O(1) 95.1(16) no 12_575 18_566 .
O(1) Sm(1) O(1) O(1) 0.0(8) no 12_575 18_566 12_575
O(1) Sm(1) O(1) C(1) 47.6(11) no 12_575 18_566 .
O(1) Sm(1) O(1) O(1) 132.4(11) no 18_566 12_575 22_575
O(1) Sm(1) O(1) O(1) 0.0(8) no 18_566 12_575 18_566
O(1) Sm(1) O(1) O(1) -95.1(16) no 18_566 12_575 15_564
O(1) Sm(1) O(1) C(1) -47.6(11) no 18_566 12_575 .
O(1) Sm(1) O(1) O(1) 47.6(11) no 12_575 20_766 11_766
O(1) Sm(1) O(1) O(1) -180(504000) no 12_575 20_766 10_755
O(1) Sm(1) O(1) O(1) -84.9(16) no 12_575 20_766 25_775
O(1) Sm(1) O(1) C(1) -132.4(11) no 12_575 20_766 10_755
O(1) Sm(1) O(1) O(1) 47.6(11) no 20_766 12_575 22_575
O(1) Sm(1) O(1) O(1) -84.9(16) no 20_766 12_575 18_566
O(1) Sm(1) O(1) O(1) 180(540000) no 20_766 12_575 15_564
O(1) Sm(1) O(1) C(1) -132.4(11) no 20_766 12_575 .
O(1) Sm(1) O(1) O(1) 0.0 no 12_575 22_575 12_575
O(1) Sm(1) O(1) O(1) 132.4(7) no 12_575 22_575 8_676
O(1) Sm(1) O(1) O(1) -132.4(7) no 12_575 22_575 30_674
O(1) Sm(1) O(1) C(1) 180.0 no 12_575 22_575 8_676
O(1) Sm(1) O(1) O(1) 0.0 no 22_575 12_575 22_575
O(1) Sm(1) O(1) O(1) -132.4(7) no 22_575 12_575 18_566
O(1) Sm(1) O(1) O(1) 132.4(7) no 22_575 12_575 15_564
O(1) Sm(1) O(1) C(1) 180.0 no 22_575 12_575 .
O(1) Sm(1) O(1) O(1) -67.9(6) no 12_575 23_676 8_676
O(1) Sm(1) O(1) O(1) 64.5(8) no 12_575 23_676 5_566
O(1) Sm(1) O(1) O(1) 159.6(10) no 12_575 23_676 11_766
O(1) Sm(1) O(1) C(1) 112.1(6) no 12_575 23_676 5_566
O(1) Sm(1) O(1) O(1) 67.9(6) no 23_676 12_575 22_575
O(1) Sm(1) O(1) O(1) -64.5(8) no 23_676 12_575 18_566
O(1) Sm(1) O(1) O(1) -159.6(10) no 23_676 12_575 15_564
O(1) Sm(1) O(1) C(1) -112.1(6) no 23_676 12_575 .
O(1) Sm(1) O(1) O(1) 180.0 no 12_575 24_755 10_755
O(1) Sm(1) O(1) O(1) -47.6(7) no 12_575 24_755 6_656
O(1) Sm(1) O(1) O(1) 47.6(7) no 12_575 24_755 3_654
O(1) Sm(1) O(1) C(1) 0.0 no 12_575 24_755 3_654
O(1) Sm(1) O(1) O(1) 180.0 no 24_755 12_575 22_575
O(1) Sm(1) O(1) O(1) 47.6(7) no 24_755 12_575 18_566
O(1) Sm(1) O(1) O(1) -47.6(7) no 24_755 12_575 15_564
O(1) Sm(1) O(1) C(1) 0.0 no 24_755 12_575 .
O(1) Sm(1) O(1) O(1) 0.0 no 12_575 25_775 37_775
O(1) Sm(1) O(1) O(1) 132.4(7) no 12_575 25_775 20_766
O(1) Sm(1) O(1) O(1) -132.4(7) no 12_575 25_775 42_764
O(1) Sm(1) O(1) C(1) 180.0 no 12_575 25_775 10_755
O(1) Sm(1) O(1) O(1) 0.0 no 25_775 12_575 22_575
O(1) Sm(1) O(1) O(1) -132.4(7) no 25_775 12_575 18_566
O(1) Sm(1) O(1) O(1) 132.4(7) no 25_775 12_575 15_564
O(1) Sm(1) O(1) C(1) 180.0 no 25_775 12_575 .
O(1) Sm(1) O(1) O(1) 154.1(7) no 12_575 29_764 42_764
O(1) Sm(1) O(1) O(1) 21.7(10) no 12_575 29_764 41_674
O(1) Sm(1) O(1) O(1) -73.5(9) no 12_575 29_764 14_654
O(1) Sm(1) O(1) C(1) -25.9(7) no 12_575 29_764 2_564
O(1) Sm(1) O(1) O(1) -79.8(4) no 29_764 12_575 22_575
O(1) Sm(1) O(1) O(1) 147.8(5) no 29_764 12_575 18_566
O(1) Sm(1) O(1) O(1) 52.6(10) no 29_764 12_575 15_564
O(1) Sm(1) O(1) C(1) 100.2(4) no 29_764 12_575 .
O(1) Sm(1) O(1) O(1) -100.2(4) no 12_575 30_674 41_674
O(1) Sm(1) O(1) O(1) 127.4(10) no 12_575 30_674 37_775
O(1) Sm(1) O(1) O(1) 32.2(5) no 12_575 30_674 22_575
O(1) Sm(1) O(1) C(1) 79.8(4) no 12_575 30_674 8_676
O(1) Sm(1) O(1) O(1) -25.9(7) no 30_674 12_575 22_575
O(1) Sm(1) O(1) O(1) -158.3(10) no 30_674 12_575 18_566
O(1) Sm(1) O(1) O(1) 106.5(9) no 30_674 12_575 15_564
O(1) Sm(1) O(1) C(1) 154.1(7) no 30_674 12_575 .
O(1) Sm(1) O(1) O(1) 180.0 no 12_575 37_775 25_775
O(1) Sm(1) O(1) O(1) 47.6(7) no 12_575 37_775 8_676
O(1) Sm(1) O(1) O(1) -47.6(7) no 12_575 37_775 30_674
O(1) Sm(1) O(1) C(1) 0.0 no 12_575 37_775 8_676
O(1) Sm(1) O(1) O(1) 0.0 no 37_775 12_575 22_575
O(1) Sm(1) O(1) O(1) -132.4(7) no 37_775 12_575 18_566
O(1) Sm(1) O(1) O(1) 132.4(7) no 37_775 12_575 15_564
O(1) Sm(1) O(1) C(1) 180.0 no 37_775 12_575 .
O(1) Sm(1) O(1) O(1) 67.9(6) no 12_575 41_674 30_674
O(1) Sm(1) O(1) O(1) -159.6(10) no 12_575 41_674 29_764
O(1) Sm(1) O(1) O(1) -64.5(8) no 12_575 41_674 2_564
O(1) Sm(1) O(1) C(1) -112.1(6) no 12_575 41_674 2_564
O(1) Sm(1) O(1) O(1) -67.9(6) no 41_674 12_575 22_575
O(1) Sm(1) O(1) O(1) 159.6(10) no 41_674 12_575 18_566
O(1) Sm(1) O(1) O(1) 64.5(8) no 41_674 12_575 15_564
O(1) Sm(1) O(1) C(1) 112.1(6) no 41_674 12_575 .
O(1) Sm(1) O(1) O(1) -47.6(11) no 12_575 42_764 29_764
O(1) Sm(1) O(1) O(1) 84.9(16) no 12_575 42_764 25_775
O(1) Sm(1) O(1) O(1) 180(504000) no 12_575 42_764 10_755
O(1) Sm(1) O(1) C(1) 132.4(11) no 12_575 42_764 10_755
O(1) Sm(1) O(1) O(1) -47.6(11) no 42_764 12_575 22_575
O(1) Sm(1) O(1) O(1) -180(540000) no 42_764 12_575 18_566
O(1) Sm(1) O(1) O(1) 84.9(16) no 42_764 12_575 15_564
O(1) Sm(1) O(1) C(1) 132.4(11) no 42_764 12_575 .
O(1) Sm(1) C(1) O(1) 180.0 no 12_575 . .
O(1) Sm(1) C(1) O(1) 0.0 no 12_575 . 12_575
O(1) Sm(1) C(1) O(1) 90.0 no 12_575 . 15_564
O(1) Sm(1) C(1) O(1) -90.0 no 12_575 . 18_566
C(1) Sm(1) O(1) O(1) 180.0 no . 12_575 22_575
C(1) Sm(1) O(1) O(1) 47.6(7) no . 12_575 18_566
C(1) Sm(1) O(1) O(1) -47.6(7) no . 12_575 15_564
C(1) Sm(1) O(1) C(1) 0.0 no . 12_575 .
O(1) Sm(1) C(1) O(1) -23.9(6) no 12_575 2_564 2_564
O(1) Sm(1) C(1) O(1) 156.1(6) no 12_575 2_564 29_764
O(1) Sm(1) C(1) O(1) -113.9(6) no 12_575 2_564 14_654
O(1) Sm(1) C(1) O(1) 66.1(6) no 12_575 2_564 41_674
C(1) Sm(1) O(1) O(1) -90.0 no 2_564 12_575 22_575
C(1) Sm(1) O(1) O(1) 137.6(7) no 2_564 12_575 18_566
C(1) Sm(1) O(1) O(1) 42.4(7) no 2_564 12_575 15_564
C(1) Sm(1) O(1) C(1) 90.0 no 2_564 12_575 .
O(1) Sm(1) C(1) O(1) 90.0 no 12_575 3_654 3_654
O(1) Sm(1) C(1) O(1) -90.0 no 12_575 3_654 6_656
O(1) Sm(1) C(1) O(1) 0.0 no 12_575 3_654 13_555
O(1) Sm(1) C(1) O(1) 180.0 no 12_575 3_654 24_755
C(1) Sm(1) O(1) O(1) 180.0 no 3_654 12_575 22_575
C(1) Sm(1) O(1) O(1) 47.6(7) no 3_654 12_575 18_566
C(1) Sm(1) O(1) O(1) -47.6(7) no 3_654 12_575 15_564
C(1) Sm(1) O(1) C(1) 0.0 no 3_654 12_575 .
O(1) Sm(1) C(1) O(1) 23.9(6) no 12_575 5_566 5_566
O(1) Sm(1) C(1) O(1) -156.1(6) no 12_575 5_566 11_766
O(1) Sm(1) C(1) O(1) 113.9(6) no 12_575 5_566 17_656
O(1) Sm(1) C(1) O(1) -66.1(6) no 12_575 5_566 23_676
C(1) Sm(1) O(1) O(1) 90.0 no 5_566 12_575 22_575
C(1) Sm(1) O(1) O(1) -42.4(7) no 5_566 12_575 18_566
C(1) Sm(1) O(1) O(1) -137.6(7) no 5_566 12_575 15_564
C(1) Sm(1) O(1) C(1) -90.0 no 5_566 12_575 .
O(1) Sm(1) C(1) O(1) 90.0 no 12_575 8_676 8_676
O(1) Sm(1) C(1) O(1) -90.0 no 12_575 8_676 30_674
O(1) Sm(1) C(1) O(1) 0.0 no 12_575 8_676 22_575
O(1) Sm(1) C(1) O(1) 180.0 no 12_575 8_676 37_775
C(1) Sm(1) O(1) O(1) 0.0 no 8_676 12_575 22_575
C(1) Sm(1) O(1) O(1) -132.4(7) no 8_676 12_575 18_566
C(1) Sm(1) O(1) O(1) 132.4(7) no 8_676 12_575 15_564
C(1) Sm(1) O(1) C(1) 180.0 no 8_676 12_575 .
O(1) Sm(1) C(1) O(1) 180.0 no 12_575 10_755 10_755
O(1) Sm(1) C(1) O(1) 0.0 no 12_575 10_755 25_775
O(1) Sm(1) C(1) O(1) 90.0 no 12_575 10_755 20_766
O(1) Sm(1) C(1) O(1) -90.0 no 12_575 10_755 42_764
C(1) Sm(1) O(1) O(1) 0.0 no 10_755 12_575 22_575
C(1) Sm(1) O(1) O(1) -132.4(7) no 10_755 12_575 18_566
C(1) Sm(1) O(1) O(1) 132.4(7) no 10_755 12_575 15_564
C(1) Sm(1) O(1) C(1) 180.0 no 10_755 12_575 .
O(1) Sm(1) O(1) O(1) -25.9(7) no 13_555 14_654 3_654
O(1) Sm(1) O(1) O(1) 106.5(9) no 13_555 14_654 2_564
O(1) Sm(1) O(1) O(1) -158.3(10) no 13_555 14_654 29_764
O(1) Sm(1) O(1) C(1) 154.1(7) no 13_555 14_654 2_564
O(1) Sm(1) O(1) O(1) -100.2(4) no 14_654 13_555 .
O(1) Sm(1) O(1) O(1) 32.2(5) no 14_654 13_555 3_654
O(1) Sm(1) O(1) O(1) 127.4(10) no 14_654 13_555 6_656
O(1) Sm(1) O(1) C(1) 79.8(4) no 14_654 13_555 3_654
O(1) Sm(1) O(1) O(1) -100.2(4) no 13_555 15_564 2_564
O(1) Sm(1) O(1) O(1) 32.2(5) no 13_555 15_564 .
O(1) Sm(1) O(1) O(1) 127.4(10) no 13_555 15_564 12_575
O(1) Sm(1) O(1) C(1) 79.8(4) no 13_555 15_564 .
O(1) Sm(1) O(1) O(1) -25.9(7) no 15_564 13_555 .
O(1) Sm(1) O(1) O(1) 106.5(9) no 15_564 13_555 3_654
O(1) Sm(1) O(1) O(1) -158.3(10) no 15_564 13_555 6_656
O(1) Sm(1) O(1) C(1) 154.1(7) no 15_564 13_555 3_654
O(1) Sm(1) O(1) O(1) 25.9(7) no 13_555 17_656 6_656
O(1) Sm(1) O(1) O(1) -106.5(9) no 13_555 17_656 5_566
O(1) Sm(1) O(1) O(1) 158.3(10) no 13_555 17_656 11_766
O(1) Sm(1) O(1) C(1) -154.1(7) no 13_555 17_656 5_566
O(1) Sm(1) O(1) O(1) 100.2(4) no 17_656 13_555 .
O(1) Sm(1) O(1) O(1) -127.4(10) no 17_656 13_555 3_654
O(1) Sm(1) O(1) O(1) -32.2(5) no 17_656 13_555 6_656
O(1) Sm(1) O(1) C(1) -79.8(4) no 17_656 13_555 3_654
O(1) Sm(1) O(1) O(1) 100.2(4) no 13_555 18_566 5_566
O(1) Sm(1) O(1) O(1) -32.2(5) no 13_555 18_566 .
O(1) Sm(1) O(1) O(1) -127.4(10) no 13_555 18_566 12_575
O(1) Sm(1) O(1) C(1) -79.8(4) no 13_555 18_566 .
O(1) Sm(1) O(1) O(1) 25.9(7) no 18_566 13_555 .
O(1) Sm(1) O(1) O(1) 158.3(10) no 18_566 13_555 3_654
O(1) Sm(1) O(1) O(1) -106.5(9) no 18_566 13_555 6_656
O(1) Sm(1) O(1) C(1) -154.1(7) no 18_566 13_555 3_654
O(1) Sm(1) O(1) O(1) -79.8(4) no 13_555 20_766 11_766
O(1) Sm(1) O(1) O(1) 52.6(10) no 13_555 20_766 10_755
O(1) Sm(1) O(1) O(1) 147.8(5) no 13_555 20_766 25_775
O(1) Sm(1) O(1) C(1) 100.2(4) no 13_555 20_766 10_755
O(1) Sm(1) O(1) O(1) 154.1(7) no 20_766 13_555 .
O(1) Sm(1) O(1) O(1) -73.5(9) no 20_766 13_555 3_654
O(1) Sm(1) O(1) O(1) 21.7(10) no 20_766 13_555 6_656
O(1) Sm(1) O(1) C(1) -25.9(7) no 20_766 13_555 3_654
O(1) Sm(1) O(1) O(1) 0.0 no 13_555 22_575 12_575
O(1) Sm(1) O(1) O(1) 132.4(7) no 13_555 22_575 8_676
O(1) Sm(1) O(1) O(1) -132.4(7) no 13_555 22_575 30_674
O(1) Sm(1) O(1) C(1) 180.0 no 13_555 22_575 8_676
O(1) Sm(1) O(1) O(1) 0.0 no 22_575 13_555 .
O(1) Sm(1) O(1) O(1) 132.4(7) no 22_575 13_555 3_654
O(1) Sm(1) O(1) O(1) -132.4(7) no 22_575 13_555 6_656
O(1) Sm(1) O(1) C(1) 180.0 no 22_575 13_555 3_654
O(1) Sm(1) O(1) O(1) -154.1(7) no 13_555 23_676 8_676
O(1) Sm(1) O(1) O(1) -21.7(10) no 13_555 23_676 5_566
O(1) Sm(1) O(1) O(1) 73.5(9) no 13_555 23_676 11_766
O(1) Sm(1) O(1) C(1) 25.9(7) no 13_555 23_676 5_566
O(1) Sm(1) O(1) O(1) 79.8(4) no 23_676 13_555 .
O(1) Sm(1) O(1) O(1) -147.8(5) no 23_676 13_555 3_654
O(1) Sm(1) O(1) O(1) -52.6(10) no 23_676 13_555 6_656
O(1) Sm(1) O(1) C(1) -100.2(4) no 23_676 13_555 3_654
O(1) Sm(1) O(1) O(1) 180.0 no 13_555 24_755 10_755
O(1) Sm(1) O(1) O(1) -47.6(7) no 13_555 24_755 6_656
O(1) Sm(1) O(1) O(1) 47.6(7) no 13_555 24_755 3_654
O(1) Sm(1) O(1) C(1) 0.0 no 13_555 24_755 3_654
O(1) Sm(1) O(1) O(1) 180.0 no 24_755 13_555 .
O(1) Sm(1) O(1) O(1) -47.6(7) no 24_755 13_555 3_654
O(1) Sm(1) O(1) O(1) 47.6(7) no 24_755 13_555 6_656
O(1) Sm(1) O(1) C(1) 0.0 no 24_755 13_555 3_654
O(1) Sm(1) O(1) O(1) 180.0 no 13_555 25_775 37_775
O(1) Sm(1) O(1) O(1) -47.6(7) no 13_555 25_775 20_766
O(1) Sm(1) O(1) O(1) 47.6(7) no 13_555 25_775 42_764
O(1) Sm(1) O(1) C(1) 0.0 no 13_555 25_775 10_755
O(1) Sm(1) O(1) O(1) 180.0 no 25_775 13_555 .
O(1) Sm(1) O(1) O(1) -47.6(7) no 25_775 13_555 3_654
O(1) Sm(1) O(1) O(1) 47.6(7) no 25_775 13_555 6_656
O(1) Sm(1) O(1) C(1) 0.0 no 25_775 13_555 3_654
O(1) Sm(1) O(1) O(1) -112.1(6) no 13_555 29_764 42_764
O(1) Sm(1) O(1) O(1) 115.5(8) no 13_555 29_764 41_674
O(1) Sm(1) O(1) O(1) 20.4(10) no 13_555 29_764 14_654
O(1) Sm(1) O(1) C(1) 67.9(6) no 13_555 29_764 2_564
O(1) Sm(1) O(1) O(1) -112.1(6) no 29_764 13_555 .
O(1) Sm(1) O(1) O(1) 20.4(10) no 29_764 13_555 3_654
O(1) Sm(1) O(1) O(1) 115.5(8) no 29_764 13_555 6_656
O(1) Sm(1) O(1) C(1) 67.9(6) no 29_764 13_555 3_654
O(1) Sm(1) O(1) O(1) -47.6(11) no 13_555 30_674 41_674
O(1) Sm(1) O(1) O(1) 180(504000) no 13_555 30_674 37_775
O(1) Sm(1) O(1) O(1) 84.9(16) no 13_555 30_674 22_575
O(1) Sm(1) O(1) C(1) 132.4(11) no 13_555 30_674 8_676
O(1) Sm(1) O(1) O(1) -47.6(11) no 30_674 13_555 .
O(1) Sm(1) O(1) O(1) 84.9(16) no 30_674 13_555 3_654
O(1) Sm(1) O(1) O(1) -180(540000) no 30_674 13_555 6_656
O(1) Sm(1) O(1) C(1) 132.4(11) no 30_674 13_555 3_654
O(1) Sm(1) O(1) O(1) 154.1(7) no 13_555 41_674 30_674
O(1) Sm(1) O(1) O(1) -73.5(9) no 13_555 41_674 29_764
O(1) Sm(1) O(1) O(1) 21.7(10) no 13_555 41_674 2_564
O(1) Sm(1) O(1) C(1) -25.9(7) no 13_555 41_674 2_564
O(1) Sm(1) O(1) O(1) -79.8(4) no 41_674 13_555 .
O(1) Sm(1) O(1) O(1) 52.6(10) no 41_674 13_555 3_654
O(1) Sm(1) O(1) O(1) 147.8(5) no 41_674 13_555 6_656
O(1) Sm(1) O(1) C(1) 100.2(4) no 41_674 13_555 3_654
O(1) Sm(1) O(1) O(1) 79.8(4) no 13_555 42_764 29_764
O(1) Sm(1) O(1) O(1) -147.8(5) no 13_555 42_764 25_775
O(1) Sm(1) O(1) O(1) -52.6(10) no 13_555 42_764 10_755
O(1) Sm(1) O(1) C(1) -100.2(4) no 13_555 42_764 10_755
O(1) Sm(1) O(1) O(1) -154.1(7) no 42_764 13_555 .
O(1) Sm(1) O(1) O(1) -21.7(10) no 42_764 13_555 3_654
O(1) Sm(1) O(1) O(1) 73.5(9) no 42_764 13_555 6_656
O(1) Sm(1) O(1) C(1) 25.9(7) no 42_764 13_555 3_654
O(1) Sm(1) C(1) O(1) 0.0 no 13_555 . .
O(1) Sm(1) C(1) O(1) 180.0 no 13_555 . 12_575
O(1) Sm(1) C(1) O(1) -90.0 no 13_555 . 15_564
O(1) Sm(1) C(1) O(1) 90.0 no 13_555 . 18_566
C(1) Sm(1) O(1) O(1) 0.0 no . 13_555 .
C(1) Sm(1) O(1) O(1) 132.4(7) no . 13_555 3_654
C(1) Sm(1) O(1) O(1) -132.4(7) no . 13_555 6_656
C(1) Sm(1) O(1) C(1) 180.0 no . 13_555 3_654
O(1) Sm(1) C(1) O(1) 66.1(6) no 13_555 2_564 2_564
O(1) Sm(1) C(1) O(1) -113.9(6) no 13_555 2_564 29_764
O(1) Sm(1) C(1) O(1) -23.9(6) no 13_555 2_564 14_654
O(1) Sm(1) C(1) O(1) 156.1(6) no 13_555 2_564 41_674
C(1) Sm(1) O(1) O(1) -90.0 no 2_564 13_555 .
C(1) Sm(1) O(1) O(1) 42.4(7) no 2_564 13_555 3_654
C(1) Sm(1) O(1) O(1) 137.6(7) no 2_564 13_555 6_656
C(1) Sm(1) O(1) C(1) 90.0 no 2_564 13_555 3_654
O(1) Sm(1) C(1) O(1) 90.0 no 13_555 3_654 3_654
O(1) Sm(1) C(1) O(1) -90.0 no 13_555 3_654 6_656
O(1) Sm(1) C(1) O(1) 0.0 no 13_555 3_654 13_555
O(1) Sm(1) C(1) O(1) 180.0 no 13_555 3_654 24_755
C(1) Sm(1) O(1) O(1) 180.0 no 3_654 13_555 .
C(1) Sm(1) O(1) O(1) -47.6(7) no 3_654 13_555 3_654
C(1) Sm(1) O(1) O(1) 47.6(7) no 3_654 13_555 6_656
C(1) Sm(1) O(1) C(1) 0.0 no 3_654 13_555 3_654
O(1) Sm(1) C(1) O(1) -66.1(6) no 13_555 5_566 5_566
O(1) Sm(1) C(1) O(1) 113.9(6) no 13_555 5_566 11_766
O(1) Sm(1) C(1) O(1) 23.9(6) no 13_555 5_566 17_656
O(1) Sm(1) C(1) O(1) -156.1(6) no 13_555 5_566 23_676
C(1) Sm(1) O(1) O(1) 90.0 no 5_566 13_555 .
C(1) Sm(1) O(1) O(1) -137.6(7) no 5_566 13_555 3_654
C(1) Sm(1) O(1) O(1) -42.4(7) no 5_566 13_555 6_656
C(1) Sm(1) O(1) C(1) -90.0 no 5_566 13_555 3_654
O(1) Sm(1) C(1) O(1) 90.0 no 13_555 8_676 8_676
O(1) Sm(1) C(1) O(1) -90.0 no 13_555 8_676 30_674
O(1) Sm(1) C(1) O(1) 0.0 no 13_555 8_676 22_575
O(1) Sm(1) C(1) O(1) 180.0 no 13_555 8_676 37_775
C(1) Sm(1) O(1) O(1) 0.0 no 8_676 13_555 .
C(1) Sm(1) O(1) O(1) 132.4(7) no 8_676 13_555 3_654
C(1) Sm(1) O(1) O(1) -132.4(7) no 8_676 13_555 6_656
C(1) Sm(1) O(1) C(1) 180.0 no 8_676 13_555 3_654
O(1) Sm(1) C(1) O(1) 0.0 no 13_555 10_755 10_755
O(1) Sm(1) C(1) O(1) 180.0 no 13_555 10_755 25_775
O(1) Sm(1) C(1) O(1) -90.0 no 13_555 10_755 20_766
O(1) Sm(1) C(1) O(1) 90.0 no 13_555 10_755 42_764
C(1) Sm(1) O(1) O(1) 180.0 no 10_755 13_555 .
C(1) Sm(1) O(1) O(1) -47.6(7) no 10_755 13_555 3_654
C(1) Sm(1) O(1) O(1) 47.6(7) no 10_755 13_555 6_656
C(1) Sm(1) O(1) C(1) 0.0 no 10_755 13_555 3_654
O(1) Sm(1) O(1) O(1) -25.9(7) no 14_654 15_564 2_564
O(1) Sm(1) O(1) O(1) 106.5(9) no 14_654 15_564 .
O(1) Sm(1) O(1) O(1) -158.3(10) no 14_654 15_564 12_575
O(1) Sm(1) O(1) C(1) 154.1(7) no 14_654 15_564 .
O(1) Sm(1) O(1) O(1) -100.2(4) no 15_564 14_654 3_654
O(1) Sm(1) O(1) O(1) 32.2(5) no 15_564 14_654 2_564
O(1) Sm(1) O(1) O(1) 127.4(10) no 15_564 14_654 29_764
O(1) Sm(1) O(1) C(1) 79.8(4) no 15_564 14_654 2_564
O(1) Sm(1) O(1) O(1) 0.0 no 14_654 17_656 6_656
O(1) Sm(1) O(1) O(1) -132.4(7) no 14_654 17_656 5_566
O(1) Sm(1) O(1) O(1) 132.4(7) no 14_654 17_656 11_766
O(1) Sm(1) O(1) C(1) 180.0 no 14_654 17_656 5_566
O(1) Sm(1) O(1) O(1) 0.0 no 17_656 14_654 3_654
O(1) Sm(1) O(1) O(1) 132.4(7) no 17_656 14_654 2_564
O(1) Sm(1) O(1) O(1) -132.4(7) no 17_656 14_654 29_764
O(1) Sm(1) O(1) C(1) 180.0 no 17_656 14_654 2_564
O(1) Sm(1) O(1) O(1) 154.1(7) no 14_654 18_566 5_566
O(1) Sm(1) O(1) O(1) 21.7(10) no 14_654 18_566 .
O(1) Sm(1) O(1) O(1) -73.5(9) no 14_654 18_566 12_575
O(1) Sm(1) O(1) C(1) -25.9(7) no 14_654 18_566 .
O(1) Sm(1) O(1) O(1) -79.8(4) no 18_566 14_654 3_654
O(1) Sm(1) O(1) O(1) 52.6(10) no 18_566 14_654 2_564
O(1) Sm(1) O(1) O(1) 147.8(5) no 18_566 14_654 29_764
O(1) Sm(1) O(1) C(1) 100.2(4) no 18_566 14_654 2_564
O(1) Sm(1) O(1) O(1) -154.1(7) no 14_654 20_766 11_766
O(1) Sm(1) O(1) O(1) -21.7(10) no 14_654 20_766 10_755
O(1) Sm(1) O(1) O(1) 73.5(9) no 14_654 20_766 25_775
O(1) Sm(1) O(1) C(1) 25.9(7) no 14_654 20_766 10_755
O(1) Sm(1) O(1) O(1) 79.8(4) no 20_766 14_654 3_654
O(1) Sm(1) O(1) O(1) -147.8(5) no 20_766 14_654 2_564
O(1) Sm(1) O(1) O(1) -52.6(10) no 20_766 14_654 29_764
O(1) Sm(1) O(1) C(1) -100.2(4) no 20_766 14_654 2_564
O(1) Sm(1) O(1) O(1) 79.8(4) no 14_654 22_575 12_575
O(1) Sm(1) O(1) O(1) -147.8(5) no 14_654 22_575 8_676
O(1) Sm(1) O(1) O(1) -52.6(10) no 14_654 22_575 30_674
O(1) Sm(1) O(1) C(1) -100.2(4) no 14_654 22_575 8_676
O(1) Sm(1) O(1) O(1) -154.1(7) no 22_575 14_654 3_654
O(1) Sm(1) O(1) O(1) -21.7(10) no 22_575 14_654 2_564
O(1) Sm(1) O(1) O(1) 73.5(9) no 22_575 14_654 29_764
O(1) Sm(1) O(1) C(1) 25.9(7) no 22_575 14_654 2_564
O(1) Sm(1) O(1) O(1) 100.2(4) no 14_654 24_755 10_755
O(1) Sm(1) O(1) O(1) -127.4(10) no 14_654 24_755 6_656
O(1) Sm(1) O(1) O(1) -32.2(5) no 14_654 24_755 3_654
O(1) Sm(1) O(1) C(1) -79.8(4) no 14_654 24_755 3_654
O(1) Sm(1) O(1) O(1) 25.9(7) no 24_755 14_654 3_654
O(1) Sm(1) O(1) O(1) 158.3(10) no 24_755 14_654 2_564
O(1) Sm(1) O(1) O(1) -106.5(9) no 24_755 14_654 29_764
O(1) Sm(1) O(1) C(1) -154.1(7) no 24_755 14_654 2_564
O(1) Sm(1) O(1) O(1) 112.1(6) no 14_654 25_775 37_775
O(1) Sm(1) O(1) O(1) -115.5(8) no 14_654 25_775 20_766
O(1) Sm(1) O(1) O(1) -20.4(10) no 14_654 25_775 42_764
O(1) Sm(1) O(1) C(1) -67.9(6) no 14_654 25_775 10_755
O(1) Sm(1) O(1) O(1) 112.1(6) no 25_775 14_654 3_654
O(1) Sm(1) O(1) O(1) -115.5(8) no 25_775 14_654 2_564
O(1) Sm(1) O(1) O(1) -20.4(10) no 25_775 14_654 29_764
O(1) Sm(1) O(1) C(1) -67.9(6) no 25_775 14_654 2_564
O(1) Sm(1) O(1) O(1) -132.4(11) no 14_654 29_764 42_764
O(1) Sm(1) O(1) O(1) 95.1(16) no 14_654 29_764 41_674
O(1) Sm(1) O(1) O(1) 0.0(8) no 14_654 29_764 14_654
O(1) Sm(1) O(1) C(1) 47.6(11) no 14_654 29_764 2_564
O(1) Sm(1) O(1) O(1) 132.4(11) no 29_764 14_654 3_654
O(1) Sm(1) O(1) O(1) -95.1(16) no 29_764 14_654 2_564
O(1) Sm(1) O(1) O(1) 0.0(8) no 29_764 14_654 29_764
O(1) Sm(1) O(1) C(1) -47.6(11) no 29_764 14_654 2_564
O(1) Sm(1) O(1) O(1) 0.0 no 14_654 30_674 41_674
O(1) Sm(1) O(1) O(1) -132.4(7) no 14_654 30_674 37_775
O(1) Sm(1) O(1) O(1) 132.4(7) no 14_654 30_674 22_575
O(1) Sm(1) O(1) C(1) 180.0 no 14_654 30_674 8_676
O(1) Sm(1) O(1) O(1) 180.0 no 30_674 14_654 3_654
O(1) Sm(1) O(1) O(1) -47.6(7) no 30_674 14_654 2_564
O(1) Sm(1) O(1) O(1) 47.6(7) no 30_674 14_654 29_764
O(1) Sm(1) O(1) C(1) 0.0 no 30_674 14_654 2_564
O(1) Sm(1) O(1) O(1) -79.8(4) no 14_654 37_775 25_775
O(1) Sm(1) O(1) O(1) 147.8(5) no 14_654 37_775 8_676
O(1) Sm(1) O(1) O(1) 52.6(10) no 14_654 37_775 30_674
O(1) Sm(1) O(1) C(1) 100.2(4) no 14_654 37_775 8_676
O(1) Sm(1) O(1) O(1) 154.1(7) no 37_775 14_654 3_654
O(1) Sm(1) O(1) O(1) -73.5(9) no 37_775 14_654 2_564
O(1) Sm(1) O(1) O(1) 21.7(10) no 37_775 14_654 29_764
O(1) Sm(1) O(1) C(1) -25.9(7) no 37_775 14_654 2_564
O(1) Sm(1) O(1) O(1) 180.0 no 14_654 41_674 30_674
O(1) Sm(1) O(1) O(1) -47.6(7) no 14_654 41_674 29_764
O(1) Sm(1) O(1) O(1) 47.6(7) no 14_654 41_674 2_564
O(1) Sm(1) O(1) C(1) 0.0 no 14_654 41_674 2_564
O(1) Sm(1) O(1) O(1) 180.0 no 41_674 14_654 3_654
O(1) Sm(1) O(1) O(1) -47.6(7) no 41_674 14_654 2_564
O(1) Sm(1) O(1) O(1) 47.6(7) no 41_674 14_654 29_764
O(1) Sm(1) O(1) C(1) 0.0 no 41_674 14_654 2_564
O(1) Sm(1) O(1) O(1) 25.9(7) no 14_654 42_764 29_764
O(1) Sm(1) O(1) O(1) 158.3(10) no 14_654 42_764 25_775
O(1) Sm(1) O(1) O(1) -106.5(9) no 14_654 42_764 10_755
O(1) Sm(1) O(1) C(1) -154.1(7) no 14_654 42_764 10_755
O(1) Sm(1) O(1) O(1) 100.2(4) no 42_764 14_654 3_654
O(1) Sm(1) O(1) O(1) -127.4(10) no 42_764 14_654 2_564
O(1) Sm(1) O(1) O(1) -32.2(5) no 42_764 14_654 29_764
O(1) Sm(1) O(1) C(1) -79.8(4) no 42_764 14_654 2_564
O(1) Sm(1) C(1) O(1) 66.1(6) no 14_654 . .
O(1) Sm(1) C(1) O(1) -113.9(6) no 14_654 . 12_575
O(1) Sm(1) C(1) O(1) -23.9(6) no 14_654 . 15_564
O(1) Sm(1) C(1) O(1) 156.1(6) no 14_654 . 18_566
C(1) Sm(1) O(1) O(1) -90.0 no . 14_654 3_654
C(1) Sm(1) O(1) O(1) 42.4(7) no . 14_654 2_564
C(1) Sm(1) O(1) O(1) 137.6(7) no . 14_654 29_764
C(1) Sm(1) O(1) C(1) 90.0 no . 14_654 2_564
O(1) Sm(1) C(1) O(1) 90.0 no 14_654 2_564 2_564
O(1) Sm(1) C(1) O(1) -90.0 no 14_654 2_564 29_764
O(1) Sm(1) C(1) O(1) 0.0 no 14_654 2_564 14_654
O(1) Sm(1) C(1) O(1) 180.0 no 14_654 2_564 41_674
C(1) Sm(1) O(1) O(1) 180.0 no 2_564 14_654 3_654
C(1) Sm(1) O(1) O(1) -47.6(7) no 2_564 14_654 2_564
C(1) Sm(1) O(1) O(1) 47.6(7) no 2_564 14_654 29_764
C(1) Sm(1) O(1) C(1) 0.0 no 2_564 14_654 2_564
O(1) Sm(1) C(1) O(1) 0.0 no 14_654 3_654 3_654
O(1) Sm(1) C(1) O(1) 180.0 no 14_654 3_654 6_656
O(1) Sm(1) C(1) O(1) -90.0 no 14_654 3_654 13_555
O(1) Sm(1) C(1) O(1) 90.0 no 14_654 3_654 24_755
C(1) Sm(1) O(1) O(1) 0.0 no 3_654 14_654 3_654
C(1) Sm(1) O(1) O(1) 132.4(7) no 3_654 14_654 2_564
C(1) Sm(1) O(1) O(1) -132.4(7) no 3_654 14_654 29_764
C(1) Sm(1) O(1) C(1) 180.0 no 3_654 14_654 2_564
O(1) Sm(1) C(1) O(1) -90.0 no 14_654 5_566 5_566
O(1) Sm(1) C(1) O(1) 90.0 no 14_654 5_566 11_766
O(1) Sm(1) C(1) O(1) 0.0 no 14_654 5_566 17_656
O(1) Sm(1) C(1) O(1) 180.0 no 14_654 5_566 23_676
C(1) Sm(1) O(1) O(1) 0.0 no 5_566 14_654 3_654
C(1) Sm(1) O(1) O(1) 132.4(7) no 5_566 14_654 2_564
C(1) Sm(1) O(1) O(1) -132.4(7) no 5_566 14_654 29_764
C(1) Sm(1) O(1) C(1) 180.0 no 5_566 14_654 2_564
O(1) Sm(1) C(1) O(1) 180.0 no 14_654 8_676 8_676
O(1) Sm(1) C(1) O(1) 0.0 no 14_654 8_676 30_674
O(1) Sm(1) C(1) O(1) 90.0 no 14_654 8_676 22_575
O(1) Sm(1) C(1) O(1) -90.0 no 14_654 8_676 37_775
C(1) Sm(1) O(1) O(1) 180.0 no 8_676 14_654 3_654
C(1) Sm(1) O(1) O(1) -47.6(7) no 8_676 14_654 2_564
C(1) Sm(1) O(1) O(1) 47.6(7) no 8_676 14_654 29_764
C(1) Sm(1) O(1) C(1) 0.0 no 8_676 14_654 2_564
O(1) Sm(1) C(1) O(1) -66.1(6) no 14_654 10_755 10_755
O(1) Sm(1) C(1) O(1) 113.9(6) no 14_654 10_755 25_775
O(1) Sm(1) C(1) O(1) -156.1(6) no 14_654 10_755 20_766
O(1) Sm(1) C(1) O(1) 23.9(6) no 14_654 10_755 42_764
C(1) Sm(1) O(1) O(1) 90.0 no 10_755 14_654 3_654
C(1) Sm(1) O(1) O(1) -137.6(7) no 10_755 14_654 2_564
C(1) Sm(1) O(1) O(1) -42.4(7) no 10_755 14_654 29_764
C(1) Sm(1) O(1) C(1) -90.0 no 10_755 14_654 2_564
O(1) Sm(1) O(1) O(1) 79.8(4) no 15_564 17_656 6_656
O(1) Sm(1) O(1) O(1) -52.6(10) no 15_564 17_656 5_566
O(1) Sm(1) O(1) O(1) -147.8(5) no 15_564 17_656 11_766
O(1) Sm(1) O(1) C(1) -100.2(4) no 15_564 17_656 5_566
O(1) Sm(1) O(1) O(1) -154.1(7) no 17_656 15_564 2_564
O(1) Sm(1) O(1) O(1) -21.7(10) no 17_656 15_564 .
O(1) Sm(1) O(1) O(1) 73.5(9) no 17_656 15_564 12_575
O(1) Sm(1) O(1) C(1) 25.9(7) no 17_656 15_564 .
O(1) Sm(1) O(1) O(1) 180.0 no 15_564 18_566 5_566
O(1) Sm(1) O(1) O(1) 47.6(7) no 15_564 18_566 .
O(1) Sm(1) O(1) O(1) -47.6(7) no 15_564 18_566 12_575
O(1) Sm(1) O(1) C(1) 0.0 no 15_564 18_566 .
O(1) Sm(1) O(1) O(1) 180.0 no 18_566 15_564 2_564
O(1) Sm(1) O(1) O(1) -47.6(7) no 18_566 15_564 .
O(1) Sm(1) O(1) O(1) 47.6(7) no 18_566 15_564 12_575
O(1) Sm(1) O(1) C(1) 0.0 no 18_566 15_564 .
O(1) Sm(1) O(1) O(1) 25.9(7) no 15_564 22_575 12_575
O(1) Sm(1) O(1) O(1) 158.3(10) no 15_564 22_575 8_676
O(1) Sm(1) O(1) O(1) -106.5(9) no 15_564 22_575 30_674
O(1) Sm(1) O(1) C(1) -154.1(7) no 15_564 22_575 8_676
O(1) Sm(1) O(1) O(1) 100.2(4) no 22_575 15_564 2_564
O(1) Sm(1) O(1) O(1) -127.4(10) no 22_575 15_564 .
O(1) Sm(1) O(1) O(1) -32.2(5) no 22_575 15_564 12_575
O(1) Sm(1) O(1) C(1) -79.8(4) no 22_575 15_564 .
O(1) Sm(1) O(1) O(1) -79.8(4) no 15_564 23_676 8_676
O(1) Sm(1) O(1) O(1) 52.6(10) no 15_564 23_676 5_566
O(1) Sm(1) O(1) O(1) 147.8(5) no 15_564 23_676 11_766
O(1) Sm(1) O(1) C(1) 100.2(4) no 15_564 23_676 5_566
O(1) Sm(1) O(1) O(1) 154.1(7) no 23_676 15_564 2_564
O(1) Sm(1) O(1) O(1) -73.5(9) no 23_676 15_564 .
O(1) Sm(1) O(1) O(1) 21.7(10) no 23_676 15_564 12_575
O(1) Sm(1) O(1) C(1) -25.9(7) no 23_676 15_564 .
O(1) Sm(1) O(1) O(1) 154.1(7) no 15_564 24_755 10_755
O(1) Sm(1) O(1) O(1) -73.5(9) no 15_564 24_755 6_656
O(1) Sm(1) O(1) O(1) 21.7(10) no 15_564 24_755 3_654
O(1) Sm(1) O(1) C(1) -25.9(7) no 15_564 24_755 3_654
O(1) Sm(1) O(1) O(1) -79.8(4) no 24_755 15_564 2_564
O(1) Sm(1) O(1) O(1) 52.6(10) no 24_755 15_564 .
O(1) Sm(1) O(1) O(1) 147.8(5) no 24_755 15_564 12_575
O(1) Sm(1) O(1) C(1) 100.2(4) no 24_755 15_564 .
O(1) Sm(1) O(1) O(1) 47.6(11) no 15_564 25_775 37_775
O(1) Sm(1) O(1) O(1) -180(504000) no 15_564 25_775 20_766
O(1) Sm(1) O(1) O(1) -84.9(16) no 15_564 25_775 42_764
O(1) Sm(1) O(1) C(1) -132.4(11) no 15_564 25_775 10_755
O(1) Sm(1) O(1) O(1) 47.6(11) no 25_775 15_564 2_564
O(1) Sm(1) O(1) O(1) 180(540000) no 25_775 15_564 .
O(1) Sm(1) O(1) O(1) -84.9(16) no 25_775 15_564 12_575
O(1) Sm(1) O(1) C(1) -132.4(11) no 25_775 15_564 .
O(1) Sm(1) O(1) O(1) 180.0 no 15_564 29_764 42_764
O(1) Sm(1) O(1) O(1) 47.6(7) no 15_564 29_764 41_674
O(1) Sm(1) O(1) O(1) -47.6(7) no 15_564 29_764 14_654
O(1) Sm(1) O(1) C(1) 0.0 no 15_564 29_764 2_564
O(1) Sm(1) O(1) O(1) 0.0 no 29_764 15_564 2_564
O(1) Sm(1) O(1) O(1) 132.4(7) no 29_764 15_564 .
O(1) Sm(1) O(1) O(1) -132.4(7) no 29_764 15_564 12_575
O(1) Sm(1) O(1) C(1) 180.0 no 29_764 15_564 .
O(1) Sm(1) O(1) O(1) -67.9(6) no 15_564 30_674 41_674
O(1) Sm(1) O(1) O(1) 159.6(10) no 15_564 30_674 37_775
O(1) Sm(1) O(1) O(1) 64.5(8) no 15_564 30_674 22_575
O(1) Sm(1) O(1) C(1) 112.1(6) no 15_564 30_674 8_676
O(1) Sm(1) O(1) O(1) 67.9(6) no 30_674 15_564 2_564
O(1) Sm(1) O(1) O(1) -159.6(10) no 30_674 15_564 .
O(1) Sm(1) O(1) O(1) -64.5(8) no 30_674 15_564 12_575
O(1) Sm(1) O(1) C(1) -112.1(6) no 30_674 15_564 .
O(1) Sm(1) O(1) O(1) -154.1(7) no 15_564 37_775 25_775
O(1) Sm(1) O(1) O(1) 73.5(9) no 15_564 37_775 8_676
O(1) Sm(1) O(1) O(1) -21.7(10) no 15_564 37_775 30_674
O(1) Sm(1) O(1) C(1) 25.9(7) no 15_564 37_775 8_676
O(1) Sm(1) O(1) O(1) 79.8(4) no 37_775 15_564 2_564
O(1) Sm(1) O(1) O(1) -147.8(5) no 37_775 15_564 .
O(1) Sm(1) O(1) O(1) -52.6(10) no 37_775 15_564 12_575
O(1) Sm(1) O(1) C(1) -100.2(4) no 37_775 15_564 .
O(1) Sm(1) O(1) O(1) 100.2(4) no 15_564 41_674 30_674
O(1) Sm(1) O(1) O(1) -127.4(10) no 15_564 41_674 29_764
O(1) Sm(1) O(1) O(1) -32.2(5) no 15_564 41_674 2_564
O(1) Sm(1) O(1) C(1) -79.8(4) no 15_564 41_674 2_564
O(1) Sm(1) O(1) O(1) 25.9(7) no 41_674 15_564 2_564
O(1) Sm(1) O(1) O(1) 158.3(10) no 41_674 15_564 .
O(1) Sm(1) O(1) O(1) -106.5(9) no 41_674 15_564 12_575
O(1) Sm(1) O(1) C(1) -154.1(7) no 41_674 15_564 .
O(1) Sm(1) O(1) O(1) 0.0 no 15_564 42_764 29_764
O(1) Sm(1) O(1) O(1) 132.4(7) no 15_564 42_764 25_775
O(1) Sm(1) O(1) O(1) -132.4(7) no 15_564 42_764 10_755
O(1) Sm(1) O(1) C(1) 180.0 no 15_564 42_764 10_755
O(1) Sm(1) O(1) O(1) 0.0 no 42_764 15_564 2_564
O(1) Sm(1) O(1) O(1) 132.4(7) no 42_764 15_564 .
O(1) Sm(1) O(1) O(1) -132.4(7) no 42_764 15_564 12_575
O(1) Sm(1) O(1) C(1) 180.0 no 42_764 15_564 .
O(1) Sm(1) C(1) O(1) 90.0 no 15_564 . .
O(1) Sm(1) C(1) O(1) -90.0 no 15_564 . 12_575
O(1) Sm(1) C(1) O(1) 0.0 no 15_564 . 15_564
O(1) Sm(1) C(1) O(1) 180.0 no 15_564 . 18_566
C(1) Sm(1) O(1) O(1) 180.0 no . 15_564 2_564
C(1) Sm(1) O(1) O(1) -47.6(7) no . 15_564 .
C(1) Sm(1) O(1) O(1) 47.6(7) no . 15_564 12_575
C(1) Sm(1) O(1) C(1) 0.0 no . 15_564 .
O(1) Sm(1) C(1) O(1) 0.0 no 15_564 2_564 2_564
O(1) Sm(1) C(1) O(1) 180.0 no 15_564 2_564 29_764
O(1) Sm(1) C(1) O(1) -90.0 no 15_564 2_564 14_654
O(1) Sm(1) C(1) O(1) 90.0 no 15_564 2_564 41_674
C(1) Sm(1) O(1) O(1) 0.0 no 2_564 15_564 2_564
C(1) Sm(1) O(1) O(1) 132.4(7) no 2_564 15_564 .
C(1) Sm(1) O(1) O(1) -132.4(7) no 2_564 15_564 12_575
C(1) Sm(1) O(1) C(1) 180.0 no 2_564 15_564 .
O(1) Sm(1) C(1) O(1) 66.1(6) no 15_564 3_654 3_654
O(1) Sm(1) C(1) O(1) -113.9(6) no 15_564 3_654 6_656
O(1) Sm(1) C(1) O(1) -23.9(6) no 15_564 3_654 13_555
O(1) Sm(1) C(1) O(1) 156.1(6) no 15_564 3_654 24_755
C(1) Sm(1) O(1) O(1) -90.0 no 3_654 15_564 2_564
C(1) Sm(1) O(1) O(1) 42.4(7) no 3_654 15_564 .
C(1) Sm(1) O(1) O(1) 137.6(7) no 3_654 15_564 12_575
C(1) Sm(1) O(1) C(1) 90.0 no 3_654 15_564 .
O(1) Sm(1) C(1) O(1) 0.0 no 15_564 5_566 5_566
O(1) Sm(1) C(1) O(1) 180.0 no 15_564 5_566 11_766
O(1) Sm(1) C(1) O(1) 90.0 no 15_564 5_566 17_656
O(1) Sm(1) C(1) O(1) -90.0 no 15_564 5_566 23_676
C(1) Sm(1) O(1) O(1) 180.0 no 5_566 15_564 2_564
C(1) Sm(1) O(1) O(1) -47.6(7) no 5_566 15_564 .
C(1) Sm(1) O(1) O(1) 47.6(7) no 5_566 15_564 12_575
C(1) Sm(1) O(1) C(1) 0.0 no 5_566 15_564 .
O(1) Sm(1) C(1) O(1) 113.9(6) no 15_564 8_676 8_676
O(1) Sm(1) C(1) O(1) -66.1(6) no 15_564 8_676 30_674
O(1) Sm(1) C(1) O(1) 23.9(6) no 15_564 8_676 22_575
O(1) Sm(1) C(1) O(1) -156.1(6) no 15_564 8_676 37_775
C(1) Sm(1) O(1) O(1) 90.0 no 8_676 15_564 2_564
C(1) Sm(1) O(1) O(1) -137.6(7) no 8_676 15_564 .
C(1) Sm(1) O(1) O(1) -42.4(7) no 8_676 15_564 12_575
C(1) Sm(1) O(1) C(1) -90.0 no 8_676 15_564 .
O(1) Sm(1) C(1) O(1) -90.0 no 15_564 10_755 10_755
O(1) Sm(1) C(1) O(1) 90.0 no 15_564 10_755 25_775
O(1) Sm(1) C(1) O(1) 180.0 no 15_564 10_755 20_766
O(1) Sm(1) C(1) O(1) 0.0 no 15_564 10_755 42_764
C(1) Sm(1) O(1) O(1) 0.0 no 10_755 15_564 2_564
C(1) Sm(1) O(1) O(1) 132.4(7) no 10_755 15_564 .
C(1) Sm(1) O(1) O(1) -132.4(7) no 10_755 15_564 12_575
C(1) Sm(1) O(1) C(1) 180.0 no 10_755 15_564 .
O(1) Sm(1) O(1) O(1) 25.9(7) no 17_656 18_566 5_566
O(1) Sm(1) O(1) O(1) -106.5(9) no 17_656 18_566 .
O(1) Sm(1) O(1) O(1) 158.3(10) no 17_656 18_566 12_575
O(1) Sm(1) O(1) C(1) -154.1(7) no 17_656 18_566 .
O(1) Sm(1) O(1) O(1) 100.2(4) no 18_566 17_656 6_656
O(1) Sm(1) O(1) O(1) -32.2(5) no 18_566 17_656 5_566
O(1) Sm(1) O(1) O(1) -127.4(10) no 18_566 17_656 11_766
O(1) Sm(1) O(1) C(1) -79.8(4) no 18_566 17_656 5_566
O(1) Sm(1) O(1) O(1) -25.9(7) no 17_656 20_766 11_766
O(1) Sm(1) O(1) O(1) 106.5(9) no 17_656 20_766 10_755
O(1) Sm(1) O(1) O(1) -158.3(10) no 17_656 20_766 25_775
O(1) Sm(1) O(1) C(1) 154.1(7) no 17_656 20_766 10_755
O(1) Sm(1) O(1) O(1) -100.2(4) no 20_766 17_656 6_656
O(1) Sm(1) O(1) O(1) 127.4(10) no 20_766 17_656 5_566
O(1) Sm(1) O(1) O(1) 32.2(5) no 20_766 17_656 11_766
O(1) Sm(1) O(1) C(1) 79.8(4) no 20_766 17_656 5_566
O(1) Sm(1) O(1) O(1) -79.8(4) no 17_656 22_575 12_575
O(1) Sm(1) O(1) O(1) 52.6(10) no 17_656 22_575 8_676
O(1) Sm(1) O(1) O(1) 147.8(5) no 17_656 22_575 30_674
O(1) Sm(1) O(1) C(1) 100.2(4) no 17_656 22_575 8_676
O(1) Sm(1) O(1) O(1) 154.1(7) no 22_575 17_656 6_656
O(1) Sm(1) O(1) O(1) 21.7(10) no 22_575 17_656 5_566
O(1) Sm(1) O(1) O(1) -73.5(9) no 22_575 17_656 11_766
O(1) Sm(1) O(1) C(1) -25.9(7) no 22_575 17_656 5_566
O(1) Sm(1) O(1) O(1) 180.0 no 17_656 23_676 8_676
O(1) Sm(1) O(1) O(1) -47.6(7) no 17_656 23_676 5_566
O(1) Sm(1) O(1) O(1) 47.6(7) no 17_656 23_676 11_766
O(1) Sm(1) O(1) C(1) 0.0 no 17_656 23_676 5_566
O(1) Sm(1) O(1) O(1) 180.0 no 23_676 17_656 6_656
O(1) Sm(1) O(1) O(1) 47.6(7) no 23_676 17_656 5_566
O(1) Sm(1) O(1) O(1) -47.6(7) no 23_676 17_656 11_766
O(1) Sm(1) O(1) C(1) 0.0 no 23_676 17_656 5_566
O(1) Sm(1) O(1) O(1) -100.2(4) no 17_656 24_755 10_755
O(1) Sm(1) O(1) O(1) 32.2(5) no 17_656 24_755 6_656
O(1) Sm(1) O(1) O(1) 127.4(10) no 17_656 24_755 3_654
O(1) Sm(1) O(1) C(1) 79.8(4) no 17_656 24_755 3_654
O(1) Sm(1) O(1) O(1) -25.9(7) no 24_755 17_656 6_656
O(1) Sm(1) O(1) O(1) -158.3(10) no 24_755 17_656 5_566
O(1) Sm(1) O(1) O(1) 106.5(9) no 24_755 17_656 11_766
O(1) Sm(1) O(1) C(1) 154.1(7) no 24_755 17_656 5_566
O(1) Sm(1) O(1) O(1) -112.1(6) no 17_656 25_775 37_775
O(1) Sm(1) O(1) O(1) 20.4(10) no 17_656 25_775 20_766
O(1) Sm(1) O(1) O(1) 115.5(8) no 17_656 25_775 42_764
O(1) Sm(1) O(1) C(1) 67.9(6) no 17_656 25_775 10_755
O(1) Sm(1) O(1) O(1) -112.1(6) no 25_775 17_656 6_656
O(1) Sm(1) O(1) O(1) 115.5(8) no 25_775 17_656 5_566
O(1) Sm(1) O(1) O(1) 20.4(10) no 25_775 17_656 11_766
O(1) Sm(1) O(1) C(1) 67.9(6) no 25_775 17_656 5_566
O(1) Sm(1) O(1) O(1) -47.6(11) no 17_656 29_764 42_764
O(1) Sm(1) O(1) O(1) 180(504000) no 17_656 29_764 41_674
O(1) Sm(1) O(1) O(1) 84.9(16) no 17_656 29_764 14_654
O(1) Sm(1) O(1) C(1) 132.4(11) no 17_656 29_764 2_564
O(1) Sm(1) O(1) O(1) -47.6(11) no 29_764 17_656 6_656
O(1) Sm(1) O(1) O(1) 180(504000) no 29_764 17_656 5_566
O(1) Sm(1) O(1) O(1) 84.9(16) no 29_764 17_656 11_766
O(1) Sm(1) O(1) C(1) 132.4(11) no 29_764 17_656 5_566
O(1) Sm(1) O(1) O(1) 180.0 no 17_656 30_674 41_674
O(1) Sm(1) O(1) O(1) 47.6(7) no 17_656 30_674 37_775
O(1) Sm(1) O(1) O(1) -47.6(7) no 17_656 30_674 22_575
O(1) Sm(1) O(1) C(1) 0.0 no 17_656 30_674 8_676
O(1) Sm(1) O(1) O(1) 180.0 no 30_674 17_656 6_656
O(1) Sm(1) O(1) O(1) 47.6(7) no 30_674 17_656 5_566
O(1) Sm(1) O(1) O(1) -47.6(7) no 30_674 17_656 11_766
O(1) Sm(1) O(1) C(1) 0.0 no 30_674 17_656 5_566
O(1) Sm(1) O(1) O(1) 79.8(4) no 17_656 37_775 25_775
O(1) Sm(1) O(1) O(1) -52.6(10) no 17_656 37_775 8_676
O(1) Sm(1) O(1) O(1) -147.8(5) no 17_656 37_775 30_674
O(1) Sm(1) O(1) C(1) -100.2(4) no 17_656 37_775 8_676
O(1) Sm(1) O(1) O(1) -154.1(7) no 37_775 17_656 6_656
O(1) Sm(1) O(1) O(1) 73.5(9) no 37_775 17_656 5_566
O(1) Sm(1) O(1) O(1) -21.7(10) no 37_775 17_656 11_766
O(1) Sm(1) O(1) C(1) 25.9(7) no 37_775 17_656 5_566
O(1) Sm(1) O(1) O(1) 154.1(7) no 17_656 42_764 29_764
O(1) Sm(1) O(1) O(1) -73.5(9) no 17_656 42_764 25_775
O(1) Sm(1) O(1) O(1) 21.7(10) no 17_656 42_764 10_755
O(1) Sm(1) O(1) C(1) -25.9(7) no 17_656 42_764 10_755
O(1) Sm(1) O(1) O(1) -79.8(4) no 42_764 17_656 6_656
O(1) Sm(1) O(1) O(1) 147.8(5) no 42_764 17_656 5_566
O(1) Sm(1) O(1) O(1) 52.6(10) no 42_764 17_656 11_766
O(1) Sm(1) O(1) C(1) 100.2(4) no 42_764 17_656 5_566
O(1) Sm(1) C(1) O(1) -66.1(6) no 17_656 . .
O(1) Sm(1) C(1) O(1) 113.9(6) no 17_656 . 12_575
O(1) Sm(1) C(1) O(1) -156.1(6) no 17_656 . 15_564
O(1) Sm(1) C(1) O(1) 23.9(6) no 17_656 . 18_566
C(1) Sm(1) O(1) O(1) 90.0 no . 17_656 6_656
C(1) Sm(1) O(1) O(1) -42.4(7) no . 17_656 5_566
C(1) Sm(1) O(1) O(1) -137.6(7) no . 17_656 11_766
C(1) Sm(1) O(1) C(1) -90.0 no . 17_656 5_566
O(1) Sm(1) C(1) O(1) 90.0 no 17_656 2_564 2_564
O(1) Sm(1) C(1) O(1) -90.0 no 17_656 2_564 29_764
O(1) Sm(1) C(1) O(1) 0.0 no 17_656 2_564 14_654
O(1) Sm(1) C(1) O(1) 180.0 no 17_656 2_564 41_674
C(1) Sm(1) O(1) O(1) 0.0 no 2_564 17_656 6_656
C(1) Sm(1) O(1) O(1) -132.4(7) no 2_564 17_656 5_566
C(1) Sm(1) O(1) O(1) 132.4(7) no 2_564 17_656 11_766
C(1) Sm(1) O(1) C(1) 180.0 no 2_564 17_656 5_566
O(1) Sm(1) C(1) O(1) 180.0 no 17_656 3_654 3_654
O(1) Sm(1) C(1) O(1) 0.0 no 17_656 3_654 6_656
O(1) Sm(1) C(1) O(1) 90.0 no 17_656 3_654 13_555
O(1) Sm(1) C(1) O(1) -90.0 no 17_656 3_654 24_755
C(1) Sm(1) O(1) O(1) 0.0 no 3_654 17_656 6_656
C(1) Sm(1) O(1) O(1) -132.4(7) no 3_654 17_656 5_566
C(1) Sm(1) O(1) O(1) 132.4(7) no 3_654 17_656 11_766
C(1) Sm(1) O(1) C(1) 180.0 no 3_654 17_656 5_566
O(1) Sm(1) C(1) O(1) -90.0 no 17_656 5_566 5_566
O(1) Sm(1) C(1) O(1) 90.0 no 17_656 5_566 11_766
O(1) Sm(1) C(1) O(1) 0.0 no 17_656 5_566 17_656
O(1) Sm(1) C(1) O(1) 180.0 no 17_656 5_566 23_676
C(1) Sm(1) O(1) O(1) 180.0 no 5_566 17_656 6_656
C(1) Sm(1) O(1) O(1) 47.6(7) no 5_566 17_656 5_566
C(1) Sm(1) O(1) O(1) -47.6(7) no 5_566 17_656 11_766
C(1) Sm(1) O(1) C(1) 0.0 no 5_566 17_656 5_566
O(1) Sm(1) C(1) O(1) 0.0 no 17_656 8_676 8_676
O(1) Sm(1) C(1) O(1) 180.0 no 17_656 8_676 30_674
O(1) Sm(1) C(1) O(1) -90.0 no 17_656 8_676 22_575
O(1) Sm(1) C(1) O(1) 90.0 no 17_656 8_676 37_775
C(1) Sm(1) O(1) O(1) 180.0 no 8_676 17_656 6_656
C(1) Sm(1) O(1) O(1) 47.6(7) no 8_676 17_656 5_566
C(1) Sm(1) O(1) O(1) -47.6(7) no 8_676 17_656 11_766
C(1) Sm(1) O(1) C(1) 0.0 no 8_676 17_656 5_566
O(1) Sm(1) C(1) O(1) 66.1(6) no 17_656 10_755 10_755
O(1) Sm(1) C(1) O(1) -113.9(6) no 17_656 10_755 25_775
O(1) Sm(1) C(1) O(1) -23.9(6) no 17_656 10_755 20_766
O(1) Sm(1) C(1) O(1) 156.1(6) no 17_656 10_755 42_764
C(1) Sm(1) O(1) O(1) -90.0 no 10_755 17_656 6_656
C(1) Sm(1) O(1) O(1) 137.6(7) no 10_755 17_656 5_566
C(1) Sm(1) O(1) O(1) 42.4(7) no 10_755 17_656 11_766
C(1) Sm(1) O(1) C(1) 90.0 no 10_755 17_656 5_566
O(1) Sm(1) O(1) O(1) 0.0 no 18_566 20_766 11_766
O(1) Sm(1) O(1) O(1) 132.4(7) no 18_566 20_766 10_755
O(1) Sm(1) O(1) O(1) -132.4(7) no 18_566 20_766 25_775
O(1) Sm(1) O(1) C(1) 180.0 no 18_566 20_766 10_755
O(1) Sm(1) O(1) O(1) 0.0 no 20_766 18_566 5_566
O(1) Sm(1) O(1) O(1) -132.4(7) no 20_766 18_566 .
O(1) Sm(1) O(1) O(1) 132.4(7) no 20_766 18_566 12_575
O(1) Sm(1) O(1) C(1) 180.0 no 20_766 18_566 .
O(1) Sm(1) O(1) O(1) -25.9(7) no 18_566 22_575 12_575
O(1) Sm(1) O(1) O(1) 106.5(9) no 18_566 22_575 8_676
O(1) Sm(1) O(1) O(1) -158.3(10) no 18_566 22_575 30_674
O(1) Sm(1) O(1) C(1) 154.1(7) no 18_566 22_575 8_676
O(1) Sm(1) O(1) O(1) -100.2(4) no 22_575 18_566 5_566
O(1) Sm(1) O(1) O(1) 127.4(10) no 22_575 18_566 .
O(1) Sm(1) O(1) O(1) 32.2(5) no 22_575 18_566 12_575
O(1) Sm(1) O(1) C(1) 79.8(4) no 22_575 18_566 .
O(1) Sm(1) O(1) O(1) -100.2(4) no 18_566 23_676 8_676
O(1) Sm(1) O(1) O(1) 32.2(5) no 18_566 23_676 5_566
O(1) Sm(1) O(1) O(1) 127.4(10) no 18_566 23_676 11_766
O(1) Sm(1) O(1) C(1) 79.8(4) no 18_566 23_676 5_566
O(1) Sm(1) O(1) O(1) -25.9(7) no 23_676 18_566 5_566
O(1) Sm(1) O(1) O(1) -158.3(10) no 23_676 18_566 .
O(1) Sm(1) O(1) O(1) 106.5(9) no 23_676 18_566 12_575
O(1) Sm(1) O(1) C(1) 154.1(7) no 23_676 18_566 .
O(1) Sm(1) O(1) O(1) -154.1(7) no 18_566 24_755 10_755
O(1) Sm(1) O(1) O(1) -21.7(10) no 18_566 24_755 6_656
O(1) Sm(1) O(1) O(1) 73.5(9) no 18_566 24_755 3_654
O(1) Sm(1) O(1) C(1) 25.9(7) no 18_566 24_755 3_654
O(1) Sm(1) O(1) O(1) 79.8(4) no 24_755 18_566 5_566
O(1) Sm(1) O(1) O(1) -52.6(10) no 24_755 18_566 .
O(1) Sm(1) O(1) O(1) -147.8(5) no 24_755 18_566 12_575
O(1) Sm(1) O(1) C(1) -100.2(4) no 24_755 18_566 .
O(1) Sm(1) O(1) O(1) -47.6(11) no 18_566 25_775 37_775
O(1) Sm(1) O(1) O(1) 84.9(16) no 18_566 25_775 20_766
O(1) Sm(1) O(1) O(1) 180(504000) no 18_566 25_775 42_764
O(1) Sm(1) O(1) C(1) 132.4(11) no 18_566 25_775 10_755
O(1) Sm(1) O(1) O(1) -47.6(11) no 25_775 18_566 5_566
O(1) Sm(1) O(1) O(1) -180(540000) no 25_775 18_566 .
O(1) Sm(1) O(1) O(1) 84.9(16) no 25_775 18_566 12_575
O(1) Sm(1) O(1) C(1) 132.4(11) no 25_775 18_566 .
O(1) Sm(1) O(1) O(1) 180.0 no 18_566 29_764 42_764
O(1) Sm(1) O(1) O(1) 47.6(7) no 18_566 29_764 41_674
O(1) Sm(1) O(1) O(1) -47.6(7) no 18_566 29_764 14_654
O(1) Sm(1) O(1) C(1) 0.0 no 18_566 29_764 2_564
O(1) Sm(1) O(1) O(1) 180.0 no 29_764 18_566 5_566
O(1) Sm(1) O(1) O(1) 47.6(7) no 29_764 18_566 .
O(1) Sm(1) O(1) O(1) -47.6(7) no 29_764 18_566 12_575
O(1) Sm(1) O(1) C(1) 0.0 no 29_764 18_566 .
O(1) Sm(1) O(1) O(1) -112.1(6) no 18_566 30_674 41_674
O(1) Sm(1) O(1) O(1) 115.5(8) no 18_566 30_674 37_775
O(1) Sm(1) O(1) O(1) 20.4(10) no 18_566 30_674 22_575
O(1) Sm(1) O(1) C(1) 67.9(6) no 18_566 30_674 8_676
O(1) Sm(1) O(1) O(1) -112.1(6) no 30_674 18_566 5_566
O(1) Sm(1) O(1) O(1) 115.5(8) no 30_674 18_566 .
O(1) Sm(1) O(1) O(1) 20.4(10) no 30_674 18_566 12_575
O(1) Sm(1) O(1) C(1) 67.9(6) no 30_674 18_566 .
O(1) Sm(1) O(1) O(1) 154.1(7) no 18_566 37_775 25_775
O(1) Sm(1) O(1) O(1) 21.7(10) no 18_566 37_775 8_676
O(1) Sm(1) O(1) O(1) -73.5(9) no 18_566 37_775 30_674
O(1) Sm(1) O(1) C(1) -25.9(7) no 18_566 37_775 8_676
O(1) Sm(1) O(1) O(1) -79.8(4) no 37_775 18_566 5_566
O(1) Sm(1) O(1) O(1) 147.8(5) no 37_775 18_566 .
O(1) Sm(1) O(1) O(1) 52.6(10) no 37_775 18_566 12_575
O(1) Sm(1) O(1) C(1) 100.2(4) no 37_775 18_566 .
O(1) Sm(1) O(1) O(1) 79.8(4) no 18_566 41_674 30_674
O(1) Sm(1) O(1) O(1) -147.8(5) no 18_566 41_674 29_764
O(1) Sm(1) O(1) O(1) -52.6(10) no 18_566 41_674 2_564
O(1) Sm(1) O(1) C(1) -100.2(4) no 18_566 41_674 2_564
O(1) Sm(1) O(1) O(1) -154.1(7) no 41_674 18_566 5_566
O(1) Sm(1) O(1) O(1) 73.5(9) no 41_674 18_566 .
O(1) Sm(1) O(1) O(1) -21.7(10) no 41_674 18_566 12_575
O(1) Sm(1) O(1) C(1) 25.9(7) no 41_674 18_566 .
O(1) Sm(1) C(1) O(1) -90.0 no 18_566 . .
O(1) Sm(1) C(1) O(1) 90.0 no 18_566 . 12_575
O(1) Sm(1) C(1) O(1) 180.0 no 18_566 . 15_564
O(1) Sm(1) C(1) O(1) 0.0 no 18_566 . 18_566
C(1) Sm(1) O(1) O(1) 180.0 no . 18_566 5_566
C(1) Sm(1) O(1) O(1) 47.6(7) no . 18_566 .
C(1) Sm(1) O(1) O(1) -47.6(7) no . 18_566 12_575
C(1) Sm(1) O(1) C(1) 0.0 no . 18_566 .
O(1) Sm(1) C(1) O(1) 0.0 no 18_566 2_564 2_564
O(1) Sm(1) C(1) O(1) 180.0 no 18_566 2_564 29_764
O(1) Sm(1) C(1) O(1) -90.0 no 18_566 2_564 14_654
O(1) Sm(1) C(1) O(1) 90.0 no 18_566 2_564 41_674
C(1) Sm(1) O(1) O(1) 180.0 no 2_564 18_566 5_566
C(1) Sm(1) O(1) O(1) 47.6(7) no 2_564 18_566 .
C(1) Sm(1) O(1) O(1) -47.6(7) no 2_564 18_566 12_575
C(1) Sm(1) O(1) C(1) 0.0 no 2_564 18_566 .
O(1) Sm(1) C(1) O(1) 113.9(6) no 18_566 3_654 3_654
O(1) Sm(1) C(1) O(1) -66.1(6) no 18_566 3_654 6_656
O(1) Sm(1) C(1) O(1) 23.9(6) no 18_566 3_654 13_555
O(1) Sm(1) C(1) O(1) -156.1(6) no 18_566 3_654 24_755
C(1) Sm(1) O(1) O(1) 90.0 no 3_654 18_566 5_566
C(1) Sm(1) O(1) O(1) -42.4(7) no 3_654 18_566 .
C(1) Sm(1) O(1) O(1) -137.6(7) no 3_654 18_566 12_575
C(1) Sm(1) O(1) C(1) -90.0 no 3_654 18_566 .
O(1) Sm(1) C(1) O(1) 0.0 no 18_566 5_566 5_566
O(1) Sm(1) C(1) O(1) 180.0 no 18_566 5_566 11_766
O(1) Sm(1) C(1) O(1) 90.0 no 18_566 5_566 17_656
O(1) Sm(1) C(1) O(1) -90.0 no 18_566 5_566 23_676
C(1) Sm(1) O(1) O(1) 0.0 no 5_566 18_566 5_566
C(1) Sm(1) O(1) O(1) -132.4(7) no 5_566 18_566 .
C(1) Sm(1) O(1) O(1) 132.4(7) no 5_566 18_566 12_575
C(1) Sm(1) O(1) C(1) 180.0 no 5_566 18_566 .
O(1) Sm(1) C(1) O(1) 66.1(6) no 18_566 8_676 8_676
O(1) Sm(1) C(1) O(1) -113.9(6) no 18_566 8_676 30_674
O(1) Sm(1) C(1) O(1) -23.9(6) no 18_566 8_676 22_575
O(1) Sm(1) C(1) O(1) 156.1(6) no 18_566 8_676 37_775
C(1) Sm(1) O(1) O(1) -90.0 no 8_676 18_566 5_566
C(1) Sm(1) O(1) O(1) 137.6(7) no 8_676 18_566 .
C(1) Sm(1) O(1) O(1) 42.4(7) no 8_676 18_566 12_575
C(1) Sm(1) O(1) C(1) 90.0 no 8_676 18_566 .
O(1) Sm(1) C(1) O(1) 90.0 no 18_566 10_755 10_755
O(1) Sm(1) C(1) O(1) -90.0 no 18_566 10_755 25_775
O(1) Sm(1) C(1) O(1) 0.0 no 18_566 10_755 20_766
O(1) Sm(1) C(1) O(1) 180.0 no 18_566 10_755 42_764
C(1) Sm(1) O(1) O(1) 0.0 no 10_755 18_566 5_566
C(1) Sm(1) O(1) O(1) -132.4(7) no 10_755 18_566 .
C(1) Sm(1) O(1) O(1) 132.4(7) no 10_755 18_566 12_575
C(1) Sm(1) O(1) C(1) 180.0 no 10_755 18_566 .
O(1) Sm(1) O(1) O(1) -154.1(7) no 20_766 22_575 12_575
O(1) Sm(1) O(1) O(1) -21.7(10) no 20_766 22_575 8_676
O(1) Sm(1) O(1) O(1) 73.5(9) no 20_766 22_575 30_674
O(1) Sm(1) O(1) C(1) 25.9(7) no 20_766 22_575 8_676
O(1) Sm(1) O(1) O(1) 79.8(4) no 22_575 20_766 11_766
O(1) Sm(1) O(1) O(1) -147.8(5) no 22_575 20_766 10_755
O(1) Sm(1) O(1) O(1) -52.6(10) no 22_575 20_766 25_775
O(1) Sm(1) O(1) C(1) -100.2(4) no 22_575 20_766 10_755
O(1) Sm(1) O(1) O(1) 100.2(4) no 20_766 23_676 8_676
O(1) Sm(1) O(1) O(1) -127.4(10) no 20_766 23_676 5_566
O(1) Sm(1) O(1) O(1) -32.2(5) no 20_766 23_676 11_766
O(1) Sm(1) O(1) C(1) -79.8(4) no 20_766 23_676 5_566
O(1) Sm(1) O(1) O(1) 25.9(7) no 23_676 20_766 11_766
O(1) Sm(1) O(1) O(1) 158.3(10) no 23_676 20_766 10_755
O(1) Sm(1) O(1) O(1) -106.5(9) no 23_676 20_766 25_775
O(1) Sm(1) O(1) C(1) -154.1(7) no 23_676 20_766 10_755
O(1) Sm(1) O(1) O(1) -25.9(7) no 20_766 24_755 10_755
O(1) Sm(1) O(1) O(1) 106.5(9) no 20_766 24_755 6_656
O(1) Sm(1) O(1) O(1) -158.3(10) no 20_766 24_755 3_654
O(1) Sm(1) O(1) C(1) 154.1(7) no 20_766 24_755 3_654
O(1) Sm(1) O(1) O(1) -100.2(4) no 24_755 20_766 11_766
O(1) Sm(1) O(1) O(1) 32.2(5) no 24_755 20_766 10_755
O(1) Sm(1) O(1) O(1) 127.4(10) no 24_755 20_766 25_775
O(1) Sm(1) O(1) C(1) 79.8(4) no 24_755 20_766 10_755
O(1) Sm(1) O(1) O(1) -132.4(11) no 20_766 25_775 37_775
O(1) Sm(1) O(1) O(1) 0.0(8) no 20_766 25_775 20_766
O(1) Sm(1) O(1) O(1) 95.1(16) no 20_766 25_775 42_764
O(1) Sm(1) O(1) C(1) 47.6(11) no 20_766 25_775 10_755
O(1) Sm(1) O(1) O(1) 132.4(11) no 25_775 20_766 11_766
O(1) Sm(1) O(1) O(1) -95.1(16) no 25_775 20_766 10_755
O(1) Sm(1) O(1) O(1) 0.0(8) no 25_775 20_766 25_775
O(1) Sm(1) O(1) C(1) -47.6(11) no 25_775 20_766 10_755
O(1) Sm(1) O(1) O(1) 0.0 no 20_766 29_764 42_764
O(1) Sm(1) O(1) O(1) -132.4(7) no 20_766 29_764 41_674
O(1) Sm(1) O(1) O(1) 132.4(7) no 20_766 29_764 14_654
O(1) Sm(1) O(1) C(1) 180.0 no 20_766 29_764 2_564
O(1) Sm(1) O(1) O(1) 180.0 no 29_764 20_766 11_766
O(1) Sm(1) O(1) O(1) -47.6(7) no 29_764 20_766 10_755
O(1) Sm(1) O(1) O(1) 47.6(7) no 29_764 20_766 25_775
O(1) Sm(1) O(1) C(1) 0.0 no 29_764 20_766 10_755
O(1) Sm(1) O(1) O(1) 112.1(6) no 20_766 30_674 41_674
O(1) Sm(1) O(1) O(1) -20.4(10) no 20_766 30_674 37_775
O(1) Sm(1) O(1) O(1) -115.5(8) no 20_766 30_674 22_575
O(1) Sm(1) O(1) C(1) -67.9(6) no 20_766 30_674 8_676
O(1) Sm(1) O(1) O(1) 112.1(6) no 30_674 20_766 11_766
O(1) Sm(1) O(1) O(1) -115.5(8) no 30_674 20_766 10_755
O(1) Sm(1) O(1) O(1) -20.4(10) no 30_674 20_766 25_775
O(1) Sm(1) O(1) C(1) -67.9(6) no 30_674 20_766 10_755
O(1) Sm(1) O(1) O(1) 25.9(7) no 20_766 37_775 25_775
O(1) Sm(1) O(1) O(1) -106.5(9) no 20_766 37_775 8_676
O(1) Sm(1) O(1) O(1) 158.3(10) no 20_766 37_775 30_674
O(1) Sm(1) O(1) C(1) -154.1(7) no 20_766 37_775 8_676
O(1) Sm(1) O(1) O(1) 100.2(4) no 37_775 20_766 11_766
O(1) Sm(1) O(1) O(1) -127.4(10) no 37_775 20_766 10_755
O(1) Sm(1) O(1) O(1) -32.2(5) no 37_775 20_766 25_775
O(1) Sm(1) O(1) C(1) -79.8(4) no 37_775 20_766 10_755
O(1) Sm(1) O(1) O(1) -79.8(4) no 20_766 41_674 30_674
O(1) Sm(1) O(1) O(1) 52.6(10) no 20_766 41_674 29_764
O(1) Sm(1) O(1) O(1) 147.8(5) no 20_766 41_674 2_564
O(1) Sm(1) O(1) C(1) 100.2(4) no 20_766 41_674 2_564
O(1) Sm(1) O(1) O(1) 154.1(7) no 41_674 20_766 11_766
O(1) Sm(1) O(1) O(1) -73.5(9) no 41_674 20_766 10_755
O(1) Sm(1) O(1) O(1) 21.7(10) no 41_674 20_766 25_775
O(1) Sm(1) O(1) C(1) -25.9(7) no 41_674 20_766 10_755
O(1) Sm(1) O(1) O(1) 180.0 no 20_766 42_764 29_764
O(1) Sm(1) O(1) O(1) -47.6(7) no 20_766 42_764 25_775
O(1) Sm(1) O(1) O(1) 47.6(7) no 20_766 42_764 10_755
O(1) Sm(1) O(1) C(1) 0.0 no 20_766 42_764 10_755
O(1) Sm(1) O(1) O(1) 180.0 no 42_764 20_766 11_766
O(1) Sm(1) O(1) O(1) -47.6(7) no 42_764 20_766 10_755
O(1) Sm(1) O(1) O(1) 47.6(7) no 42_764 20_766 25_775
O(1) Sm(1) O(1) C(1) 0.0 no 42_764 20_766 10_755
O(1) Sm(1) C(1) O(1) -90.0 no 20_766 . .
O(1) Sm(1) C(1) O(1) 90.0 no 20_766 . 12_575
O(1) Sm(1) C(1) O(1) 180.0 no 20_766 . 15_564
O(1) Sm(1) C(1) O(1) 0.0 no 20_766 . 18_566
C(1) Sm(1) O(1) O(1) 0.0 no . 20_766 11_766
C(1) Sm(1) O(1) O(1) 132.4(7) no . 20_766 10_755
C(1) Sm(1) O(1) O(1) -132.4(7) no . 20_766 25_775
C(1) Sm(1) O(1) C(1) 180.0 no . 20_766 10_755
O(1) Sm(1) C(1) O(1) 180.0 no 20_766 2_564 2_564
O(1) Sm(1) C(1) O(1) 0.0 no 20_766 2_564 29_764
O(1) Sm(1) C(1) O(1) 90.0 no 20_766 2_564 14_654
O(1) Sm(1) C(1) O(1) -90.0 no 20_766 2_564 41_674
C(1) Sm(1) O(1) O(1) 180.0 no 2_564 20_766 11_766
C(1) Sm(1) O(1) O(1) -47.6(7) no 2_564 20_766 10_755
C(1) Sm(1) O(1) O(1) 47.6(7) no 2_564 20_766 25_775
C(1) Sm(1) O(1) C(1) 0.0 no 2_564 20_766 10_755
O(1) Sm(1) C(1) O(1) -113.9(6) no 20_766 3_654 3_654
O(1) Sm(1) C(1) O(1) 66.1(6) no 20_766 3_654 6_656
O(1) Sm(1) C(1) O(1) 156.1(6) no 20_766 3_654 13_555
O(1) Sm(1) C(1) O(1) -23.9(6) no 20_766 3_654 24_755
C(1) Sm(1) O(1) O(1) -90.0 no 3_654 20_766 11_766
C(1) Sm(1) O(1) O(1) 42.4(7) no 3_654 20_766 10_755
C(1) Sm(1) O(1) O(1) 137.6(7) no 3_654 20_766 25_775
C(1) Sm(1) O(1) C(1) 90.0 no 3_654 20_766 10_755
O(1) Sm(1) C(1) O(1) 180.0 no 20_766 5_566 5_566
O(1) Sm(1) C(1) O(1) 0.0 no 20_766 5_566 11_766
O(1) Sm(1) C(1) O(1) -90.0 no 20_766 5_566 17_656
O(1) Sm(1) C(1) O(1) 90.0 no 20_766 5_566 23_676
C(1) Sm(1) O(1) O(1) 0.0 no 5_566 20_766 11_766
C(1) Sm(1) O(1) O(1) 132.4(7) no 5_566 20_766 10_755
C(1) Sm(1) O(1) O(1) -132.4(7) no 5_566 20_766 25_775
C(1) Sm(1) O(1) C(1) 180.0 no 5_566 20_766 10_755
O(1) Sm(1) C(1) O(1) -66.1(6) no 20_766 8_676 8_676
O(1) Sm(1) C(1) O(1) 113.9(6) no 20_766 8_676 30_674
O(1) Sm(1) C(1) O(1) -156.1(6) no 20_766 8_676 22_575
O(1) Sm(1) C(1) O(1) 23.9(6) no 20_766 8_676 37_775
C(1) Sm(1) O(1) O(1) 90.0 no 8_676 20_766 11_766
C(1) Sm(1) O(1) O(1) -137.6(7) no 8_676 20_766 10_755
C(1) Sm(1) O(1) O(1) -42.4(7) no 8_676 20_766 25_775
C(1) Sm(1) O(1) C(1) -90.0 no 8_676 20_766 10_755
O(1) Sm(1) C(1) O(1) 90.0 no 20_766 10_755 10_755
O(1) Sm(1) C(1) O(1) -90.0 no 20_766 10_755 25_775
O(1) Sm(1) C(1) O(1) 0.0 no 20_766 10_755 20_766
O(1) Sm(1) C(1) O(1) 180.0 no 20_766 10_755 42_764
C(1) Sm(1) O(1) O(1) 180.0 no 10_755 20_766 11_766
C(1) Sm(1) O(1) O(1) -47.6(7) no 10_755 20_766 10_755
C(1) Sm(1) O(1) O(1) 47.6(7) no 10_755 20_766 25_775
C(1) Sm(1) O(1) C(1) 0.0 no 10_755 20_766 10_755
O(1) Sm(1) O(1) O(1) -25.9(7) no 22_575 23_676 8_676
O(1) Sm(1) O(1) O(1) 106.5(9) no 22_575 23_676 5_566
O(1) Sm(1) O(1) O(1) -158.3(10) no 22_575 23_676 11_766
O(1) Sm(1) O(1) C(1) 154.1(7) no 22_575 23_676 5_566
O(1) Sm(1) O(1) O(1) -100.2(4) no 23_676 22_575 12_575
O(1) Sm(1) O(1) O(1) 32.2(5) no 23_676 22_575 8_676
O(1) Sm(1) O(1) O(1) 127.4(10) no 23_676 22_575 30_674
O(1) Sm(1) O(1) C(1) 79.8(4) no 23_676 22_575 8_676
O(1) Sm(1) O(1) O(1) 0.0 no 22_575 25_775 37_775
O(1) Sm(1) O(1) O(1) 132.4(7) no 22_575 25_775 20_766
O(1) Sm(1) O(1) O(1) -132.4(7) no 22_575 25_775 42_764
O(1) Sm(1) O(1) C(1) 180.0 no 22_575 25_775 10_755
O(1) Sm(1) O(1) O(1) 180.0 no 25_775 22_575 12_575
O(1) Sm(1) O(1) O(1) -47.6(7) no 25_775 22_575 8_676
O(1) Sm(1) O(1) O(1) 47.6(7) no 25_775 22_575 30_674
O(1) Sm(1) O(1) C(1) 0.0 no 25_775 22_575 8_676
O(1) Sm(1) O(1) O(1) 112.1(6) no 22_575 29_764 42_764
O(1) Sm(1) O(1) O(1) -20.4(10) no 22_575 29_764 41_674
O(1) Sm(1) O(1) O(1) -115.5(8) no 22_575 29_764 14_654
O(1) Sm(1) O(1) C(1) -67.9(6) no 22_575 29_764 2_564
O(1) Sm(1) O(1) O(1) 112.1(6) no 29_764 22_575 12_575
O(1) Sm(1) O(1) O(1) -115.5(8) no 29_764 22_575 8_676
O(1) Sm(1) O(1) O(1) -20.4(10) no 29_764 22_575 30_674
O(1) Sm(1) O(1) C(1) -67.9(6) no 29_764 22_575 8_676
O(1) Sm(1) O(1) O(1) -132.4(11) no 22_575 30_674 41_674
O(1) Sm(1) O(1) O(1) 95.1(16) no 22_575 30_674 37_775
O(1) Sm(1) O(1) O(1) 0.0(8) no 22_575 30_674 22_575
O(1) Sm(1) O(1) C(1) 47.6(11) no 22_575 30_674 8_676
O(1) Sm(1) O(1) O(1) 132.4(11) no 30_674 22_575 12_575
O(1) Sm(1) O(1) O(1) -95.1(16) no 30_674 22_575 8_676
O(1) Sm(1) O(1) O(1) 0.0(8) no 30_674 22_575 30_674
O(1) Sm(1) O(1) C(1) -47.6(11) no 30_674 22_575 8_676
O(1) Sm(1) O(1) O(1) 180.0 no 22_575 37_775 25_775
O(1) Sm(1) O(1) O(1) 47.6(7) no 22_575 37_775 8_676
O(1) Sm(1) O(1) O(1) -47.6(7) no 22_575 37_775 30_674
O(1) Sm(1) O(1) C(1) 0.0 no 22_575 37_775 8_676
O(1) Sm(1) O(1) O(1) 180.0 no 37_775 22_575 12_575
O(1) Sm(1) O(1) O(1) -47.6(7) no 37_775 22_575 8_676
O(1) Sm(1) O(1) O(1) 47.6(7) no 37_775 22_575 30_674
O(1) Sm(1) O(1) C(1) 0.0 no 37_775 22_575 8_676
O(1) Sm(1) O(1) O(1) 25.9(7) no 22_575 41_674 30_674
O(1) Sm(1) O(1) O(1) 158.3(10) no 22_575 41_674 29_764
O(1) Sm(1) O(1) O(1) -106.5(9) no 22_575 41_674 2_564
O(1) Sm(1) O(1) C(1) -154.1(7) no 22_575 41_674 2_564
O(1) Sm(1) O(1) O(1) 100.2(4) no 41_674 22_575 12_575
O(1) Sm(1) O(1) O(1) -127.4(10) no 41_674 22_575 8_676
O(1) Sm(1) O(1) O(1) -32.2(5) no 41_674 22_575 30_674
O(1) Sm(1) O(1) C(1) -79.8(4) no 41_674 22_575 8_676
O(1) Sm(1) O(1) O(1) -79.8(4) no 22_575 42_764 29_764
O(1) Sm(1) O(1) O(1) 52.6(10) no 22_575 42_764 25_775
O(1) Sm(1) O(1) O(1) 147.8(5) no 22_575 42_764 10_755
O(1) Sm(1) O(1) C(1) 100.2(4) no 22_575 42_764 10_755
O(1) Sm(1) O(1) O(1) 154.1(7) no 42_764 22_575 12_575
O(1) Sm(1) O(1) O(1) -73.5(9) no 42_764 22_575 8_676
O(1) Sm(1) O(1) O(1) 21.7(10) no 42_764 22_575 30_674
O(1) Sm(1) O(1) C(1) -25.9(7) no 42_764 22_575 8_676
O(1) Sm(1) C(1) O(1) 180.0 no 22_575 . .
O(1) Sm(1) C(1) O(1) 0.0 no 22_575 . 12_575
O(1) Sm(1) C(1) O(1) 90.0 no 22_575 . 15_564
O(1) Sm(1) C(1) O(1) -90.0 no 22_575 . 18_566
C(1) Sm(1) O(1) O(1) 0.0 no . 22_575 12_575
C(1) Sm(1) O(1) O(1) 132.4(7) no . 22_575 8_676
C(1) Sm(1) O(1) O(1) -132.4(7) no . 22_575 30_674
C(1) Sm(1) O(1) C(1) 180.0 no . 22_575 8_676
O(1) Sm(1) C(1) O(1) -66.1(6) no 22_575 2_564 2_564
O(1) Sm(1) C(1) O(1) 113.9(6) no 22_575 2_564 29_764
O(1) Sm(1) C(1) O(1) -156.1(6) no 22_575 2_564 14_654
O(1) Sm(1) C(1) O(1) 23.9(6) no 22_575 2_564 41_674
C(1) Sm(1) O(1) O(1) 90.0 no 2_564 22_575 12_575
C(1) Sm(1) O(1) O(1) -137.6(7) no 2_564 22_575 8_676
C(1) Sm(1) O(1) O(1) -42.4(7) no 2_564 22_575 30_674
C(1) Sm(1) O(1) C(1) -90.0 no 2_564 22_575 8_676
O(1) Sm(1) C(1) O(1) 90.0 no 22_575 3_654 3_654
O(1) Sm(1) C(1) O(1) -90.0 no 22_575 3_654 6_656
O(1) Sm(1) C(1) O(1) 0.0 no 22_575 3_654 13_555
O(1) Sm(1) C(1) O(1) 180.0 no 22_575 3_654 24_755
C(1) Sm(1) O(1) O(1) 0.0 no 3_654 22_575 12_575
C(1) Sm(1) O(1) O(1) 132.4(7) no 3_654 22_575 8_676
C(1) Sm(1) O(1) O(1) -132.4(7) no 3_654 22_575 30_674
C(1) Sm(1) O(1) C(1) 180.0 no 3_654 22_575 8_676
O(1) Sm(1) C(1) O(1) 66.1(6) no 22_575 5_566 5_566
O(1) Sm(1) C(1) O(1) -113.9(6) no 22_575 5_566 11_766
O(1) Sm(1) C(1) O(1) 156.1(6) no 22_575 5_566 17_656
O(1) Sm(1) C(1) O(1) -23.9(6) no 22_575 5_566 23_676
C(1) Sm(1) O(1) O(1) -90.0 no 5_566 22_575 12_575
C(1) Sm(1) O(1) O(1) 42.4(7) no 5_566 22_575 8_676
C(1) Sm(1) O(1) O(1) 137.6(7) no 5_566 22_575 30_674
C(1) Sm(1) O(1) C(1) 90.0 no 5_566 22_575 8_676
O(1) Sm(1) C(1) O(1) 90.0 no 22_575 8_676 8_676
O(1) Sm(1) C(1) O(1) -90.0 no 22_575 8_676 30_674
O(1) Sm(1) C(1) O(1) 0.0 no 22_575 8_676 22_575
O(1) Sm(1) C(1) O(1) 180.0 no 22_575 8_676 37_775
C(1) Sm(1) O(1) O(1) 180.0 no 8_676 22_575 12_575
C(1) Sm(1) O(1) O(1) -47.6(7) no 8_676 22_575 8_676
C(1) Sm(1) O(1) O(1) 47.6(7) no 8_676 22_575 30_674
C(1) Sm(1) O(1) C(1) 0.0 no 8_676 22_575 8_676
O(1) Sm(1) C(1) O(1) 180.0 no 22_575 10_755 10_755
O(1) Sm(1) C(1) O(1) 0.0 no 22_575 10_755 25_775
O(1) Sm(1) C(1) O(1) 90.0 no 22_575 10_755 20_766
O(1) Sm(1) C(1) O(1) -90.0 no 22_575 10_755 42_764
C(1) Sm(1) O(1) O(1) 180.0 no 10_755 22_575 12_575
C(1) Sm(1) O(1) O(1) -47.6(7) no 10_755 22_575 8_676
C(1) Sm(1) O(1) O(1) 47.6(7) no 10_755 22_575 30_674
C(1) Sm(1) O(1) C(1) 0.0 no 10_755 22_575 8_676
O(1) Sm(1) O(1) O(1) -79.8(4) no 23_676 24_755 10_755
O(1) Sm(1) O(1) O(1) 52.6(10) no 23_676 24_755 6_656
O(1) Sm(1) O(1) O(1) 147.8(5) no 23_676 24_755 3_654
O(1) Sm(1) O(1) C(1) 100.2(4) no 23_676 24_755 3_654
O(1) Sm(1) O(1) O(1) 154.1(7) no 24_755 23_676 8_676
O(1) Sm(1) O(1) O(1) -73.5(9) no 24_755 23_676 5_566
O(1) Sm(1) O(1) O(1) 21.7(10) no 24_755 23_676 11_766
O(1) Sm(1) O(1) C(1) -25.9(7) no 24_755 23_676 5_566
O(1) Sm(1) O(1) O(1) -67.9(6) no 23_676 25_775 37_775
O(1) Sm(1) O(1) O(1) 64.5(8) no 23_676 25_775 20_766
O(1) Sm(1) O(1) O(1) 159.6(10) no 23_676 25_775 42_764
O(1) Sm(1) O(1) C(1) 112.1(6) no 23_676 25_775 10_755
O(1) Sm(1) O(1) O(1) 67.9(6) no 25_775 23_676 8_676
O(1) Sm(1) O(1) O(1) -159.6(10) no 25_775 23_676 5_566
O(1) Sm(1) O(1) O(1) -64.5(8) no 25_775 23_676 11_766
O(1) Sm(1) O(1) C(1) -112.1(6) no 25_775 23_676 5_566
O(1) Sm(1) O(1) O(1) 47.6(11) no 23_676 29_764 42_764
O(1) Sm(1) O(1) O(1) -84.9(16) no 23_676 29_764 41_674
O(1) Sm(1) O(1) O(1) 180(540000) no 23_676 29_764 14_654
O(1) Sm(1) O(1) C(1) -132.4(11) no 23_676 29_764 2_564
O(1) Sm(1) O(1) O(1) 47.6(11) no 29_764 23_676 8_676
O(1) Sm(1) O(1) O(1) 180(540000) no 29_764 23_676 5_566
O(1) Sm(1) O(1) O(1) -84.9(16) no 29_764 23_676 11_766
O(1) Sm(1) O(1) C(1) -132.4(11) no 29_764 23_676 5_566
O(1) Sm(1) O(1) O(1) 180.0 no 23_676 30_674 41_674
O(1) Sm(1) O(1) O(1) 47.6(7) no 23_676 30_674 37_775
O(1) Sm(1) O(1) O(1) -47.6(7) no 23_676 30_674 22_575
O(1) Sm(1) O(1) C(1) 0.0 no 23_676 30_674 8_676
O(1) Sm(1) O(1) O(1) 0.0 no 30_674 23_676 8_676
O(1) Sm(1) O(1) O(1) 132.4(7) no 30_674 23_676 5_566
O(1) Sm(1) O(1) O(1) -132.4(7) no 30_674 23_676 11_766
O(1) Sm(1) O(1) C(1) 180.0 no 30_674 23_676 5_566
O(1) Sm(1) O(1) O(1) 100.2(4) no 23_676 37_775 25_775
O(1) Sm(1) O(1) O(1) -32.2(5) no 23_676 37_775 8_676
O(1) Sm(1) O(1) O(1) -127.4(10) no 23_676 37_775 30_674
O(1) Sm(1) O(1) C(1) -79.8(4) no 23_676 37_775 8_676
O(1) Sm(1) O(1) O(1) 25.9(7) no 37_775 23_676 8_676
O(1) Sm(1) O(1) O(1) 158.3(10) no 37_775 23_676 5_566
O(1) Sm(1) O(1) O(1) -106.5(9) no 37_775 23_676 11_766
O(1) Sm(1) O(1) C(1) -154.1(7) no 37_775 23_676 5_566
O(1) Sm(1) O(1) O(1) 0.0 no 23_676 41_674 30_674
O(1) Sm(1) O(1) O(1) 132.4(7) no 23_676 41_674 29_764
O(1) Sm(1) O(1) O(1) -132.4(7) no 23_676 41_674 2_564
O(1) Sm(1) O(1) C(1) 180.0 no 23_676 41_674 2_564
O(1) Sm(1) O(1) O(1) 0.0 no 41_674 23_676 8_676
O(1) Sm(1) O(1) O(1) 132.4(7) no 41_674 23_676 5_566
O(1) Sm(1) O(1) O(1) -132.4(7) no 41_674 23_676 11_766
O(1) Sm(1) O(1) C(1) 180.0 no 41_674 23_676 5_566
O(1) Sm(1) O(1) O(1) -154.1(7) no 23_676 42_764 29_764
O(1) Sm(1) O(1) O(1) -21.7(10) no 23_676 42_764 25_775
O(1) Sm(1) O(1) O(1) 73.5(9) no 23_676 42_764 10_755
O(1) Sm(1) O(1) C(1) 25.9(7) no 23_676 42_764 10_755
O(1) Sm(1) O(1) O(1) 79.8(4) no 42_764 23_676 8_676
O(1) Sm(1) O(1) O(1) -147.8(5) no 42_764 23_676 5_566
O(1) Sm(1) O(1) O(1) -52.6(10) no 42_764 23_676 11_766
O(1) Sm(1) O(1) C(1) -100.2(4) no 42_764 23_676 5_566
O(1) Sm(1) C(1) O(1) -113.9(6) no 23_676 . .
O(1) Sm(1) C(1) O(1) 66.1(6) no 23_676 . 12_575
O(1) Sm(1) C(1) O(1) 156.1(6) no 23_676 . 15_564
O(1) Sm(1) C(1) O(1) -23.9(6) no 23_676 . 18_566
C(1) Sm(1) O(1) O(1) -90.0 no . 23_676 8_676
C(1) Sm(1) O(1) O(1) 42.4(7) no . 23_676 5_566
C(1) Sm(1) O(1) O(1) 137.6(7) no . 23_676 11_766
C(1) Sm(1) O(1) C(1) 90.0 no . 23_676 5_566
O(1) Sm(1) C(1) O(1) -90.0 no 23_676 2_564 2_564
O(1) Sm(1) C(1) O(1) 90.0 no 23_676 2_564 29_764
O(1) Sm(1) C(1) O(1) 180.0 no 23_676 2_564 14_654
O(1) Sm(1) C(1) O(1) 0.0 no 23_676 2_564 41_674
C(1) Sm(1) O(1) O(1) 0.0 no 2_564 23_676 8_676
C(1) Sm(1) O(1) O(1) 132.4(7) no 2_564 23_676 5_566
C(1) Sm(1) O(1) O(1) -132.4(7) no 2_564 23_676 11_766
C(1) Sm(1) O(1) C(1) 180.0 no 2_564 23_676 5_566
O(1) Sm(1) C(1) O(1) 180.0 no 23_676 3_654 3_654
O(1) Sm(1) C(1) O(1) 0.0 no 23_676 3_654 6_656
O(1) Sm(1) C(1) O(1) 90.0 no 23_676 3_654 13_555
O(1) Sm(1) C(1) O(1) -90.0 no 23_676 3_654 24_755
C(1) Sm(1) O(1) O(1) 180.0 no 3_654 23_676 8_676
C(1) Sm(1) O(1) O(1) -47.6(7) no 3_654 23_676 5_566
C(1) Sm(1) O(1) O(1) 47.6(7) no 3_654 23_676 11_766
C(1) Sm(1) O(1) C(1) 0.0 no 3_654 23_676 5_566
O(1) Sm(1) C(1) O(1) 90.0 no 23_676 5_566 5_566
O(1) Sm(1) C(1) O(1) -90.0 no 23_676 5_566 11_766
O(1) Sm(1) C(1) O(1) 180.0 no 23_676 5_566 17_656
O(1) Sm(1) C(1) O(1) 0.0 no 23_676 5_566 23_676
C(1) Sm(1) O(1) O(1) 180.0 no 5_566 23_676 8_676
C(1) Sm(1) O(1) O(1) -47.6(7) no 5_566 23_676 5_566
C(1) Sm(1) O(1) O(1) 47.6(7) no 5_566 23_676 11_766
C(1) Sm(1) O(1) C(1) 0.0 no 5_566 23_676 5_566
O(1) Sm(1) C(1) O(1) 0.0 no 23_676 8_676 8_676
O(1) Sm(1) C(1) O(1) 180.0 no 23_676 8_676 30_674
O(1) Sm(1) C(1) O(1) -90.0 no 23_676 8_676 22_575
O(1) Sm(1) C(1) O(1) 90.0 no 23_676 8_676 37_775
C(1) Sm(1) O(1) O(1) 0.0 no 8_676 23_676 8_676
C(1) Sm(1) O(1) O(1) 132.4(7) no 8_676 23_676 5_566
C(1) Sm(1) O(1) O(1) -132.4(7) no 8_676 23_676 11_766
C(1) Sm(1) O(1) C(1) 180.0 no 8_676 23_676 5_566
O(1) Sm(1) C(1) O(1) 113.9(6) no 23_676 10_755 10_755
O(1) Sm(1) C(1) O(1) -66.1(6) no 23_676 10_755 25_775
O(1) Sm(1) C(1) O(1) 23.9(6) no 23_676 10_755 20_766
O(1) Sm(1) C(1) O(1) -156.1(6) no 23_676 10_755 42_764
C(1) Sm(1) O(1) O(1) 90.0 no 10_755 23_676 8_676
C(1) Sm(1) O(1) O(1) -137.6(7) no 10_755 23_676 5_566
C(1) Sm(1) O(1) O(1) -42.4(7) no 10_755 23_676 11_766
C(1) Sm(1) O(1) C(1) -90.0 no 10_755 23_676 5_566
O(1) Sm(1) O(1) O(1) 180.0 no 24_755 25_775 37_775
O(1) Sm(1) O(1) O(1) -47.6(7) no 24_755 25_775 20_766
O(1) Sm(1) O(1) O(1) 47.6(7) no 24_755 25_775 42_764
O(1) Sm(1) O(1) C(1) 0.0 no 24_755 25_775 10_755
O(1) Sm(1) O(1) O(1) 0.0 no 25_775 24_755 10_755
O(1) Sm(1) O(1) O(1) 132.4(7) no 25_775 24_755 6_656
O(1) Sm(1) O(1) O(1) -132.4(7) no 25_775 24_755 3_654
O(1) Sm(1) O(1) C(1) 180.0 no 25_775 24_755 3_654
O(1) Sm(1) O(1) O(1) -67.9(6) no 24_755 29_764 42_764
O(1) Sm(1) O(1) O(1) 159.6(10) no 24_755 29_764 41_674
O(1) Sm(1) O(1) O(1) 64.5(8) no 24_755 29_764 14_654
O(1) Sm(1) O(1) C(1) 112.1(6) no 24_755 29_764 2_564
O(1) Sm(1) O(1) O(1) 67.9(6) no 29_764 24_755 10_755
O(1) Sm(1) O(1) O(1) -159.6(10) no 29_764 24_755 6_656
O(1) Sm(1) O(1) O(1) -64.5(8) no 29_764 24_755 3_654
O(1) Sm(1) O(1) C(1) -112.1(6) no 29_764 24_755 3_654
O(1) Sm(1) O(1) O(1) 47.6(11) no 24_755 30_674 41_674
O(1) Sm(1) O(1) O(1) -84.9(16) no 24_755 30_674 37_775
O(1) Sm(1) O(1) O(1) -180(504000) no 24_755 30_674 22_575
O(1) Sm(1) O(1) C(1) -132.4(11) no 24_755 30_674 8_676
O(1) Sm(1) O(1) O(1) 47.6(11) no 30_674 24_755 10_755
O(1) Sm(1) O(1) O(1) 180(540000) no 30_674 24_755 6_656
O(1) Sm(1) O(1) O(1) -84.9(16) no 30_674 24_755 3_654
O(1) Sm(1) O(1) C(1) -132.4(11) no 30_674 24_755 3_654
O(1) Sm(1) O(1) O(1) 0.0 no 24_755 37_775 25_775
O(1) Sm(1) O(1) O(1) -132.4(7) no 24_755 37_775 8_676
O(1) Sm(1) O(1) O(1) 132.4(7) no 24_755 37_775 30_674
O(1) Sm(1) O(1) C(1) 180.0 no 24_755 37_775 8_676
O(1) Sm(1) O(1) O(1) 0.0 no 37_775 24_755 10_755
O(1) Sm(1) O(1) O(1) 132.4(7) no 37_775 24_755 6_656
O(1) Sm(1) O(1) O(1) -132.4(7) no 37_775 24_755 3_654
O(1) Sm(1) O(1) C(1) 180.0 no 37_775 24_755 3_654
O(1) Sm(1) O(1) O(1) -154.1(7) no 24_755 41_674 30_674
O(1) Sm(1) O(1) O(1) -21.7(10) no 24_755 41_674 29_764
O(1) Sm(1) O(1) O(1) 73.5(9) no 24_755 41_674 2_564
O(1) Sm(1) O(1) C(1) 25.9(7) no 24_755 41_674 2_564
O(1) Sm(1) O(1) O(1) 79.8(4) no 41_674 24_755 10_755
O(1) Sm(1) O(1) O(1) -147.8(5) no 41_674 24_755 6_656
O(1) Sm(1) O(1) O(1) -52.6(10) no 41_674 24_755 3_654
O(1) Sm(1) O(1) C(1) -100.2(4) no 41_674 24_755 3_654
O(1) Sm(1) O(1) O(1) 100.2(4) no 24_755 42_764 29_764
O(1) Sm(1) O(1) O(1) -127.4(10) no 24_755 42_764 25_775
O(1) Sm(1) O(1) O(1) -32.2(5) no 24_755 42_764 10_755
O(1) Sm(1) O(1) C(1) -79.8(4) no 24_755 42_764 10_755
O(1) Sm(1) O(1) O(1) 25.9(7) no 42_764 24_755 10_755
O(1) Sm(1) O(1) O(1) 158.3(10) no 42_764 24_755 6_656
O(1) Sm(1) O(1) O(1) -106.5(9) no 42_764 24_755 3_654
O(1) Sm(1) O(1) C(1) -154.1(7) no 42_764 24_755 3_654
O(1) Sm(1) C(1) O(1) 0.0 no 24_755 . .
O(1) Sm(1) C(1) O(1) 180.0 no 24_755 . 12_575
O(1) Sm(1) C(1) O(1) -90.0 no 24_755 . 15_564
O(1) Sm(1) C(1) O(1) 90.0 no 24_755 . 18_566
C(1) Sm(1) O(1) O(1) 180.0 no . 24_755 10_755
C(1) Sm(1) O(1) O(1) -47.6(7) no . 24_755 6_656
C(1) Sm(1) O(1) O(1) 47.6(7) no . 24_755 3_654
C(1) Sm(1) O(1) C(1) 0.0 no . 24_755 3_654
O(1) Sm(1) C(1) O(1) 113.9(6) no 24_755 2_564 2_564
O(1) Sm(1) C(1) O(1) -66.1(6) no 24_755 2_564 29_764
O(1) Sm(1) C(1) O(1) 23.9(6) no 24_755 2_564 14_654
O(1) Sm(1) C(1) O(1) -156.1(6) no 24_755 2_564 41_674
C(1) Sm(1) O(1) O(1) 90.0 no 2_564 24_755 10_755
C(1) Sm(1) O(1) O(1) -137.6(7) no 2_564 24_755 6_656
C(1) Sm(1) O(1) O(1) -42.4(7) no 2_564 24_755 3_654
C(1) Sm(1) O(1) C(1) -90.0 no 2_564 24_755 3_654
O(1) Sm(1) C(1) O(1) -90.0 no 24_755 3_654 3_654
O(1) Sm(1) C(1) O(1) 90.0 no 24_755 3_654 6_656
O(1) Sm(1) C(1) O(1) 180.0 no 24_755 3_654 13_555
O(1) Sm(1) C(1) O(1) 0.0 no 24_755 3_654 24_755
C(1) Sm(1) O(1) O(1) 180.0 no 3_654 24_755 10_755
C(1) Sm(1) O(1) O(1) -47.6(7) no 3_654 24_755 6_656
C(1) Sm(1) O(1) O(1) 47.6(7) no 3_654 24_755 3_654
C(1) Sm(1) O(1) C(1) 0.0 no 3_654 24_755 3_654
O(1) Sm(1) C(1) O(1) -113.9(6) no 24_755 5_566 5_566
O(1) Sm(1) C(1) O(1) 66.1(6) no 24_755 5_566 11_766
O(1) Sm(1) C(1) O(1) -23.9(6) no 24_755 5_566 17_656
O(1) Sm(1) C(1) O(1) 156.1(6) no 24_755 5_566 23_676
C(1) Sm(1) O(1) O(1) -90.0 no 5_566 24_755 10_755
C(1) Sm(1) O(1) O(1) 42.4(7) no 5_566 24_755 6_656
C(1) Sm(1) O(1) O(1) 137.6(7) no 5_566 24_755 3_654
C(1) Sm(1) O(1) C(1) 90.0 no 5_566 24_755 3_654
O(1) Sm(1) C(1) O(1) -90.0 no 24_755 8_676 8_676
O(1) Sm(1) C(1) O(1) 90.0 no 24_755 8_676 30_674
O(1) Sm(1) C(1) O(1) 180.0 no 24_755 8_676 22_575
O(1) Sm(1) C(1) O(1) 0.0 no 24_755 8_676 37_775
C(1) Sm(1) O(1) O(1) 0.0 no 8_676 24_755 10_755
C(1) Sm(1) O(1) O(1) 132.4(7) no 8_676 24_755 6_656
C(1) Sm(1) O(1) O(1) -132.4(7) no 8_676 24_755 3_654
C(1) Sm(1) O(1) C(1) 180.0 no 8_676 24_755 3_654
O(1) Sm(1) C(1) O(1) 0.0 no 24_755 10_755 10_755
O(1) Sm(1) C(1) O(1) 180.0 no 24_755 10_755 25_775
O(1) Sm(1) C(1) O(1) -90.0 no 24_755 10_755 20_766
O(1) Sm(1) C(1) O(1) 90.0 no 24_755 10_755 42_764
C(1) Sm(1) O(1) O(1) 0.0 no 10_755 24_755 10_755
C(1) Sm(1) O(1) O(1) 132.4(7) no 10_755 24_755 6_656
C(1) Sm(1) O(1) O(1) -132.4(7) no 10_755 24_755 3_654
C(1) Sm(1) O(1) C(1) 180.0 no 10_755 24_755 3_654
O(1) Sm(1) O(1) O(1) 25.9(7) no 25_775 29_764 42_764
O(1) Sm(1) O(1) O(1) -106.5(9) no 25_775 29_764 41_674
O(1) Sm(1) O(1) O(1) 158.3(10) no 25_775 29_764 14_654
O(1) Sm(1) O(1) C(1) -154.1(7) no 25_775 29_764 2_564
O(1) Sm(1) O(1) O(1) 100.2(4) no 29_764 25_775 37_775
O(1) Sm(1) O(1) O(1) -127.4(10) no 29_764 25_775 20_766
O(1) Sm(1) O(1) O(1) -32.2(5) no 29_764 25_775 42_764
O(1) Sm(1) O(1) C(1) -79.8(4) no 29_764 25_775 10_755
O(1) Sm(1) O(1) O(1) 100.2(4) no 25_775 30_674 41_674
O(1) Sm(1) O(1) O(1) -32.2(5) no 25_775 30_674 37_775
O(1) Sm(1) O(1) O(1) -127.4(10) no 25_775 30_674 22_575
O(1) Sm(1) O(1) C(1) -79.8(4) no 25_775 30_674 8_676
O(1) Sm(1) O(1) O(1) 25.9(7) no 30_674 25_775 37_775
O(1) Sm(1) O(1) O(1) 158.3(10) no 30_674 25_775 20_766
O(1) Sm(1) O(1) O(1) -106.5(9) no 30_674 25_775 42_764
O(1) Sm(1) O(1) C(1) -154.1(7) no 30_674 25_775 10_755
O(1) Sm(1) O(1) O(1) 0.0 no 25_775 37_775 25_775
O(1) Sm(1) O(1) O(1) -132.4(7) no 25_775 37_775 8_676
O(1) Sm(1) O(1) O(1) 132.4(7) no 25_775 37_775 30_674
O(1) Sm(1) O(1) C(1) 180.0 no 25_775 37_775 8_676
O(1) Sm(1) O(1) O(1) 0.0 no 37_775 25_775 37_775
O(1) Sm(1) O(1) O(1) 132.4(7) no 37_775 25_775 20_766
O(1) Sm(1) O(1) O(1) -132.4(7) no 37_775 25_775 42_764
O(1) Sm(1) O(1) C(1) 180.0 no 37_775 25_775 10_755
O(1) Sm(1) O(1) O(1) -67.9(6) no 25_775 41_674 30_674
O(1) Sm(1) O(1) O(1) 64.5(8) no 25_775 41_674 29_764
O(1) Sm(1) O(1) O(1) 159.6(10) no 25_775 41_674 2_564
O(1) Sm(1) O(1) C(1) 112.1(6) no 25_775 41_674 2_564
O(1) Sm(1) O(1) O(1) 67.9(6) no 41_674 25_775 37_775
O(1) Sm(1) O(1) O(1) -159.6(10) no 41_674 25_775 20_766
O(1) Sm(1) O(1) O(1) -64.5(8) no 41_674 25_775 42_764
O(1) Sm(1) O(1) C(1) -112.1(6) no 41_674 25_775 10_755
O(1) Sm(1) O(1) O(1) -132.4(11) no 25_775 42_764 29_764
O(1) Sm(1) O(1) O(1) 0.0(8) no 25_775 42_764 25_775
O(1) Sm(1) O(1) O(1) 95.1(16) no 25_775 42_764 10_755
O(1) Sm(1) O(1) C(1) 47.6(11) no 25_775 42_764 10_755
O(1) Sm(1) O(1) O(1) 132.4(11) no 42_764 25_775 37_775
O(1) Sm(1) O(1) O(1) -95.1(16) no 42_764 25_775 20_766
O(1) Sm(1) O(1) O(1) 0.0(8) no 42_764 25_775 42_764
O(1) Sm(1) O(1) C(1) -47.6(11) no 42_764 25_775 10_755
O(1) Sm(1) C(1) O(1) 180.0 no 25_775 . .
O(1) Sm(1) C(1) O(1) 0.0 no 25_775 . 12_575
O(1) Sm(1) C(1) O(1) 90.0 no 25_775 . 15_564
O(1) Sm(1) C(1) O(1) -90.0 no 25_775 . 18_566
C(1) Sm(1) O(1) O(1) 0.0 no . 25_775 37_775
C(1) Sm(1) O(1) O(1) 132.4(7) no . 25_775 20_766
C(1) Sm(1) O(1) O(1) -132.4(7) no . 25_775 42_764
C(1) Sm(1) O(1) C(1) 180.0 no . 25_775 10_755
O(1) Sm(1) C(1) O(1) -156.1(6) no 25_775 2_564 2_564
O(1) Sm(1) C(1) O(1) 23.9(6) no 25_775 2_564 29_764
O(1) Sm(1) C(1) O(1) 113.9(6) no 25_775 2_564 14_654
O(1) Sm(1) C(1) O(1) -66.1(6) no 25_775 2_564 41_674
C(1) Sm(1) O(1) O(1) 90.0 no 2_564 25_775 37_775
C(1) Sm(1) O(1) O(1) -137.6(7) no 2_564 25_775 20_766
C(1) Sm(1) O(1) O(1) -42.4(7) no 2_564 25_775 42_764
C(1) Sm(1) O(1) C(1) -90.0 no 2_564 25_775 10_755
O(1) Sm(1) C(1) O(1) -90.0 no 25_775 3_654 3_654
O(1) Sm(1) C(1) O(1) 90.0 no 25_775 3_654 6_656
O(1) Sm(1) C(1) O(1) 180.0 no 25_775 3_654 13_555
O(1) Sm(1) C(1) O(1) 0.0 no 25_775 3_654 24_755
C(1) Sm(1) O(1) O(1) 180.0 no 3_654 25_775 37_775
C(1) Sm(1) O(1) O(1) -47.6(7) no 3_654 25_775 20_766
C(1) Sm(1) O(1) O(1) 47.6(7) no 3_654 25_775 42_764
C(1) Sm(1) O(1) C(1) 0.0 no 3_654 25_775 10_755
O(1) Sm(1) C(1) O(1) 156.1(6) no 25_775 5_566 5_566
O(1) Sm(1) C(1) O(1) -23.9(6) no 25_775 5_566 11_766
O(1) Sm(1) C(1) O(1) -113.9(6) no 25_775 5_566 17_656
O(1) Sm(1) C(1) O(1) 66.1(6) no 25_775 5_566 23_676
C(1) Sm(1) O(1) O(1) -90.0 no 5_566 25_775 37_775
C(1) Sm(1) O(1) O(1) 42.4(7) no 5_566 25_775 20_766
C(1) Sm(1) O(1) O(1) 137.6(7) no 5_566 25_775 42_764
C(1) Sm(1) O(1) C(1) 90.0 no 5_566 25_775 10_755
O(1) Sm(1) C(1) O(1) -90.0 no 25_775 8_676 8_676
O(1) Sm(1) C(1) O(1) 90.0 no 25_775 8_676 30_674
O(1) Sm(1) C(1) O(1) 180.0 no 25_775 8_676 22_575
O(1) Sm(1) C(1) O(1) 0.0 no 25_775 8_676 37_775
C(1) Sm(1) O(1) O(1) 0.0 no 8_676 25_775 37_775
C(1) Sm(1) O(1) O(1) 132.4(7) no 8_676 25_775 20_766
C(1) Sm(1) O(1) O(1) -132.4(7) no 8_676 25_775 42_764
C(1) Sm(1) O(1) C(1) 180.0 no 8_676 25_775 10_755
O(1) Sm(1) C(1) O(1) 180.0 no 25_775 10_755 10_755
O(1) Sm(1) C(1) O(1) 0.0 no 25_775 10_755 25_775
O(1) Sm(1) C(1) O(1) 90.0 no 25_775 10_755 20_766
O(1) Sm(1) C(1) O(1) -90.0 no 25_775 10_755 42_764
C(1) Sm(1) O(1) O(1) 180.0 no 10_755 25_775 37_775
C(1) Sm(1) O(1) O(1) -47.6(7) no 10_755 25_775 20_766
C(1) Sm(1) O(1) O(1) 47.6(7) no 10_755 25_775 42_764
C(1) Sm(1) O(1) C(1) 0.0 no 10_755 25_775 10_755
O(1) Sm(1) O(1) O(1) 25.9(7) no 29_764 30_674 41_674
O(1) Sm(1) O(1) O(1) -106.5(9) no 29_764 30_674 37_775
O(1) Sm(1) O(1) O(1) 158.3(10) no 29_764 30_674 22_575
O(1) Sm(1) O(1) C(1) -154.1(7) no 29_764 30_674 8_676
O(1) Sm(1) O(1) O(1) 100.2(4) no 30_674 29_764 42_764
O(1) Sm(1) O(1) O(1) -32.2(5) no 30_674 29_764 41_674
O(1) Sm(1) O(1) O(1) -127.4(10) no 30_674 29_764 14_654
O(1) Sm(1) O(1) C(1) -79.8(4) no 30_674 29_764 2_564
O(1) Sm(1) O(1) O(1) -67.9(6) no 29_764 37_775 25_775
O(1) Sm(1) O(1) O(1) 159.6(10) no 29_764 37_775 8_676
O(1) Sm(1) O(1) O(1) 64.5(8) no 29_764 37_775 30_674
O(1) Sm(1) O(1) C(1) 112.1(6) no 29_764 37_775 8_676
O(1) Sm(1) O(1) O(1) 67.9(6) no 37_775 29_764 42_764
O(1) Sm(1) O(1) O(1) -64.5(8) no 37_775 29_764 41_674
O(1) Sm(1) O(1) O(1) -159.6(10) no 37_775 29_764 14_654
O(1) Sm(1) O(1) C(1) -112.1(6) no 37_775 29_764 2_564
O(1) Sm(1) O(1) O(1) -132.4(11) no 29_764 41_674 30_674
O(1) Sm(1) O(1) O(1) 0.0(8) no 29_764 41_674 29_764
O(1) Sm(1) O(1) O(1) 95.1(16) no 29_764 41_674 2_564
O(1) Sm(1) O(1) C(1) 47.6(11) no 29_764 41_674 2_564
O(1) Sm(1) O(1) O(1) 132.4(11) no 41_674 29_764 42_764
O(1) Sm(1) O(1) O(1) 0.0(8) no 41_674 29_764 41_674
O(1) Sm(1) O(1) O(1) -95.1(16) no 41_674 29_764 14_654
O(1) Sm(1) O(1) C(1) -47.6(11) no 41_674 29_764 2_564
O(1) Sm(1) O(1) O(1) 0.0 no 29_764 42_764 29_764
O(1) Sm(1) O(1) O(1) 132.4(7) no 29_764 42_764 25_775
O(1) Sm(1) O(1) O(1) -132.4(7) no 29_764 42_764 10_755
O(1) Sm(1) O(1) C(1) 180.0 no 29_764 42_764 10_755
O(1) Sm(1) O(1) O(1) 0.0 no 42_764 29_764 42_764
O(1) Sm(1) O(1) O(1) -132.4(7) no 42_764 29_764 41_674
O(1) Sm(1) O(1) O(1) 132.4(7) no 42_764 29_764 14_654
O(1) Sm(1) O(1) C(1) 180.0 no 42_764 29_764 2_564
O(1) Sm(1) C(1) O(1) 90.0 no 29_764 . .
O(1) Sm(1) C(1) O(1) -90.0 no 29_764 . 12_575
O(1) Sm(1) C(1) O(1) 0.0 no 29_764 . 15_564
O(1) Sm(1) C(1) O(1) 180.0 no 29_764 . 18_566
C(1) Sm(1) O(1) O(1) 180.0 no . 29_764 42_764
C(1) Sm(1) O(1) O(1) 47.6(7) no . 29_764 41_674
C(1) Sm(1) O(1) O(1) -47.6(7) no . 29_764 14_654
C(1) Sm(1) O(1) C(1) 0.0 no . 29_764 2_564
O(1) Sm(1) C(1) O(1) 180.0 no 29_764 2_564 2_564
O(1) Sm(1) C(1) O(1) 0.0 no 29_764 2_564 29_764
O(1) Sm(1) C(1) O(1) 90.0 no 29_764 2_564 14_654
O(1) Sm(1) C(1) O(1) -90.0 no 29_764 2_564 41_674
C(1) Sm(1) O(1) O(1) 180.0 no 2_564 29_764 42_764
C(1) Sm(1) O(1) O(1) 47.6(7) no 2_564 29_764 41_674
C(1) Sm(1) O(1) O(1) -47.6(7) no 2_564 29_764 14_654
C(1) Sm(1) O(1) C(1) 0.0 no 2_564 29_764 2_564
O(1) Sm(1) C(1) O(1) -23.9(6) no 29_764 3_654 3_654
O(1) Sm(1) C(1) O(1) 156.1(6) no 29_764 3_654 6_656
O(1) Sm(1) C(1) O(1) -113.9(6) no 29_764 3_654 13_555
O(1) Sm(1) C(1) O(1) 66.1(6) no 29_764 3_654 24_755
C(1) Sm(1) O(1) O(1) -90.0 no 3_654 29_764 42_764
C(1) Sm(1) O(1) O(1) 137.6(7) no 3_654 29_764 41_674
C(1) Sm(1) O(1) O(1) 42.4(7) no 3_654 29_764 14_654
C(1) Sm(1) O(1) C(1) 90.0 no 3_654 29_764 2_564
O(1) Sm(1) C(1) O(1) 180.0 no 29_764 5_566 5_566
O(1) Sm(1) C(1) O(1) 0.0 no 29_764 5_566 11_766
O(1) Sm(1) C(1) O(1) -90.0 no 29_764 5_566 17_656
O(1) Sm(1) C(1) O(1) 90.0 no 29_764 5_566 23_676
C(1) Sm(1) O(1) O(1) 0.0 no 5_566 29_764 42_764
C(1) Sm(1) O(1) O(1) -132.4(7) no 5_566 29_764 41_674
C(1) Sm(1) O(1) O(1) 132.4(7) no 5_566 29_764 14_654
C(1) Sm(1) O(1) C(1) 180.0 no 5_566 29_764 2_564
O(1) Sm(1) C(1) O(1) -156.1(6) no 29_764 8_676 8_676
O(1) Sm(1) C(1) O(1) 23.9(6) no 29_764 8_676 30_674
O(1) Sm(1) C(1) O(1) 113.9(6) no 29_764 8_676 22_575
O(1) Sm(1) C(1) O(1) -66.1(6) no 29_764 8_676 37_775
C(1) Sm(1) O(1) O(1) 90.0 no 8_676 29_764 42_764
C(1) Sm(1) O(1) O(1) -42.4(7) no 8_676 29_764 41_674
C(1) Sm(1) O(1) O(1) -137.6(7) no 8_676 29_764 14_654
C(1) Sm(1) O(1) C(1) -90.0 no 8_676 29_764 2_564
O(1) Sm(1) C(1) O(1) -90.0 no 29_764 10_755 10_755
O(1) Sm(1) C(1) O(1) 90.0 no 29_764 10_755 25_775
O(1) Sm(1) C(1) O(1) 180.0 no 29_764 10_755 20_766
O(1) Sm(1) C(1) O(1) 0.0 no 29_764 10_755 42_764
C(1) Sm(1) O(1) O(1) 0.0 no 10_755 29_764 42_764
C(1) Sm(1) O(1) O(1) -132.4(7) no 10_755 29_764 41_674
C(1) Sm(1) O(1) O(1) 132.4(7) no 10_755 29_764 14_654
C(1) Sm(1) O(1) C(1) 180.0 no 10_755 29_764 2_564
O(1) Sm(1) O(1) O(1) -132.4(11) no 30_674 37_775 25_775
O(1) Sm(1) O(1) O(1) 95.1(16) no 30_674 37_775 8_676
O(1) Sm(1) O(1) O(1) 0.0(8) no 30_674 37_775 30_674
O(1) Sm(1) O(1) C(1) 47.6(11) no 30_674 37_775 8_676
O(1) Sm(1) O(1) O(1) 132.4(11) no 37_775 30_674 41_674
O(1) Sm(1) O(1) O(1) 0.0(8) no 37_775 30_674 37_775
O(1) Sm(1) O(1) O(1) -95.1(16) no 37_775 30_674 22_575
O(1) Sm(1) O(1) C(1) -47.6(11) no 37_775 30_674 8_676
O(1) Sm(1) O(1) O(1) 0.0 no 30_674 41_674 30_674
O(1) Sm(1) O(1) O(1) 132.4(7) no 30_674 41_674 29_764
O(1) Sm(1) O(1) O(1) -132.4(7) no 30_674 41_674 2_564
O(1) Sm(1) O(1) C(1) 180.0 no 30_674 41_674 2_564
O(1) Sm(1) O(1) O(1) 0.0 no 41_674 30_674 41_674
O(1) Sm(1) O(1) O(1) -132.4(7) no 41_674 30_674 37_775
O(1) Sm(1) O(1) O(1) 132.4(7) no 41_674 30_674 22_575
O(1) Sm(1) O(1) C(1) 180.0 no 41_674 30_674 8_676
O(1) Sm(1) O(1) O(1) -67.9(6) no 30_674 42_764 29_764
O(1) Sm(1) O(1) O(1) 64.5(8) no 30_674 42_764 25_775
O(1) Sm(1) O(1) O(1) 159.6(10) no 30_674 42_764 10_755
O(1) Sm(1) O(1) C(1) 112.1(6) no 30_674 42_764 10_755
O(1) Sm(1) O(1) O(1) 67.9(6) no 42_764 30_674 41_674
O(1) Sm(1) O(1) O(1) -64.5(8) no 42_764 30_674 37_775
O(1) Sm(1) O(1) O(1) -159.6(10) no 42_764 30_674 22_575
O(1) Sm(1) O(1) C(1) -112.1(6) no 42_764 30_674 8_676
O(1) Sm(1) C(1) O(1) 156.1(6) no 30_674 . .
O(1) Sm(1) C(1) O(1) -23.9(6) no 30_674 . 12_575
O(1) Sm(1) C(1) O(1) 66.1(6) no 30_674 . 15_564
O(1) Sm(1) C(1) O(1) -113.9(6) no 30_674 . 18_566
C(1) Sm(1) O(1) O(1) -90.0 no . 30_674 41_674
C(1) Sm(1) O(1) O(1) 137.6(7) no . 30_674 37_775
C(1) Sm(1) O(1) O(1) 42.4(7) no . 30_674 22_575
C(1) Sm(1) O(1) C(1) 90.0 no . 30_674 8_676
O(1) Sm(1) C(1) O(1) -90.0 no 30_674 2_564 2_564
O(1) Sm(1) C(1) O(1) 90.0 no 30_674 2_564 29_764
O(1) Sm(1) C(1) O(1) 180.0 no 30_674 2_564 14_654
O(1) Sm(1) C(1) O(1) 0.0 no 30_674 2_564 41_674
C(1) Sm(1) O(1) O(1) 0.0 no 2_564 30_674 41_674
C(1) Sm(1) O(1) O(1) -132.4(7) no 2_564 30_674 37_775
C(1) Sm(1) O(1) O(1) 132.4(7) no 2_564 30_674 22_575
C(1) Sm(1) O(1) C(1) 180.0 no 2_564 30_674 8_676
O(1) Sm(1) C(1) O(1) 0.0 no 30_674 3_654 3_654
O(1) Sm(1) C(1) O(1) 180.0 no 30_674 3_654 6_656
O(1) Sm(1) C(1) O(1) -90.0 no 30_674 3_654 13_555
O(1) Sm(1) C(1) O(1) 90.0 no 30_674 3_654 24_755
C(1) Sm(1) O(1) O(1) 0.0 no 3_654 30_674 41_674
C(1) Sm(1) O(1) O(1) -132.4(7) no 3_654 30_674 37_775
C(1) Sm(1) O(1) O(1) 132.4(7) no 3_654 30_674 22_575
C(1) Sm(1) O(1) C(1) 180.0 no 3_654 30_674 8_676
O(1) Sm(1) C(1) O(1) 90.0 no 30_674 5_566 5_566
O(1) Sm(1) C(1) O(1) -90.0 no 30_674 5_566 11_766
O(1) Sm(1) C(1) O(1) 180.0 no 30_674 5_566 17_656
O(1) Sm(1) C(1) O(1) 0.0 no 30_674 5_566 23_676
C(1) Sm(1) O(1) O(1) 180.0 no 5_566 30_674 41_674
C(1) Sm(1) O(1) O(1) 47.6(7) no 5_566 30_674 37_775
C(1) Sm(1) O(1) O(1) -47.6(7) no 5_566 30_674 22_575
C(1) Sm(1) O(1) C(1) 0.0 no 5_566 30_674 8_676
O(1) Sm(1) C(1) O(1) 180.0 no 30_674 8_676 8_676
O(1) Sm(1) C(1) O(1) 0.0 no 30_674 8_676 30_674
O(1) Sm(1) C(1) O(1) 90.0 no 30_674 8_676 22_575
O(1) Sm(1) C(1) O(1) -90.0 no 30_674 8_676 37_775
C(1) Sm(1) O(1) O(1) 180.0 no 8_676 30_674 41_674
C(1) Sm(1) O(1) O(1) 47.6(7) no 8_676 30_674 37_775
C(1) Sm(1) O(1) O(1) -47.6(7) no 8_676 30_674 22_575
C(1) Sm(1) O(1) C(1) 0.0 no 8_676 30_674 8_676
O(1) Sm(1) C(1) O(1) -156.1(6) no 30_674 10_755 10_755
O(1) Sm(1) C(1) O(1) 23.9(6) no 30_674 10_755 25_775
O(1) Sm(1) C(1) O(1) 113.9(6) no 30_674 10_755 20_766
O(1) Sm(1) C(1) O(1) -66.1(6) no 30_674 10_755 42_764
C(1) Sm(1) O(1) O(1) 90.0 no 10_755 30_674 41_674
C(1) Sm(1) O(1) O(1) -42.4(7) no 10_755 30_674 37_775
C(1) Sm(1) O(1) O(1) -137.6(7) no 10_755 30_674 22_575
C(1) Sm(1) O(1) C(1) -90.0 no 10_755 30_674 8_676
O(1) Sm(1) O(1) O(1) -25.9(7) no 37_775 41_674 30_674
O(1) Sm(1) O(1) O(1) 106.5(9) no 37_775 41_674 29_764
O(1) Sm(1) O(1) O(1) -158.3(10) no 37_775 41_674 2_564
O(1) Sm(1) O(1) C(1) 154.1(7) no 37_775 41_674 2_564
O(1) Sm(1) O(1) O(1) -100.2(4) no 41_674 37_775 25_775
O(1) Sm(1) O(1) O(1) 127.4(10) no 41_674 37_775 8_676
O(1) Sm(1) O(1) O(1) 32.2(5) no 41_674 37_775 30_674
O(1) Sm(1) O(1) C(1) 79.8(4) no 41_674 37_775 8_676
O(1) Sm(1) O(1) O(1) -100.2(4) no 37_775 42_764 29_764
O(1) Sm(1) O(1) O(1) 32.2(5) no 37_775 42_764 25_775
O(1) Sm(1) O(1) O(1) 127.4(10) no 37_775 42_764 10_755
O(1) Sm(1) O(1) C(1) 79.8(4) no 37_775 42_764 10_755
O(1) Sm(1) O(1) O(1) -25.9(7) no 42_764 37_775 25_775
O(1) Sm(1) O(1) O(1) -158.3(10) no 42_764 37_775 8_676
O(1) Sm(1) O(1) O(1) 106.5(9) no 42_764 37_775 30_674
O(1) Sm(1) O(1) C(1) 154.1(7) no 42_764 37_775 8_676
O(1) Sm(1) C(1) O(1) 180.0 no 37_775 . .
O(1) Sm(1) C(1) O(1) 0.0 no 37_775 . 12_575
O(1) Sm(1) C(1) O(1) 90.0 no 37_775 . 15_564
O(1) Sm(1) C(1) O(1) -90.0 no 37_775 . 18_566
C(1) Sm(1) O(1) O(1) 180.0 no . 37_775 25_775
C(1) Sm(1) O(1) O(1) 47.6(7) no . 37_775 8_676
C(1) Sm(1) O(1) O(1) -47.6(7) no . 37_775 30_674
C(1) Sm(1) O(1) C(1) 0.0 no . 37_775 8_676
O(1) Sm(1) C(1) O(1) -113.9(6) no 37_775 2_564 2_564
O(1) Sm(1) C(1) O(1) 66.1(6) no 37_775 2_564 29_764
O(1) Sm(1) C(1) O(1) 156.1(6) no 37_775 2_564 14_654
O(1) Sm(1) C(1) O(1) -23.9(6) no 37_775 2_564 41_674
C(1) Sm(1) O(1) O(1) -90.0 no 2_564 37_775 25_775
C(1) Sm(1) O(1) O(1) 137.6(7) no 2_564 37_775 8_676
C(1) Sm(1) O(1) O(1) 42.4(7) no 2_564 37_775 30_674
C(1) Sm(1) O(1) C(1) 90.0 no 2_564 37_775 8_676
O(1) Sm(1) C(1) O(1) -90.0 no 37_775 3_654 3_654
O(1) Sm(1) C(1) O(1) 90.0 no 37_775 3_654 6_656
O(1) Sm(1) C(1) O(1) 180.0 no 37_775 3_654 13_555
O(1) Sm(1) C(1) O(1) 0.0 no 37_775 3_654 24_755
C(1) Sm(1) O(1) O(1) 0.0 no 3_654 37_775 25_775
C(1) Sm(1) O(1) O(1) -132.4(7) no 3_654 37_775 8_676
C(1) Sm(1) O(1) O(1) 132.4(7) no 3_654 37_775 30_674
C(1) Sm(1) O(1) C(1) 180.0 no 3_654 37_775 8_676
O(1) Sm(1) C(1) O(1) 113.9(6) no 37_775 5_566 5_566
O(1) Sm(1) C(1) O(1) -66.1(6) no 37_775 5_566 11_766
O(1) Sm(1) C(1) O(1) -156.1(6) no 37_775 5_566 17_656
O(1) Sm(1) C(1) O(1) 23.9(6) no 37_775 5_566 23_676
C(1) Sm(1) O(1) O(1) 90.0 no 5_566 37_775 25_775
C(1) Sm(1) O(1) O(1) -42.4(7) no 5_566 37_775 8_676
C(1) Sm(1) O(1) O(1) -137.6(7) no 5_566 37_775 30_674
C(1) Sm(1) O(1) C(1) -90.0 no 5_566 37_775 8_676
O(1) Sm(1) C(1) O(1) -90.0 no 37_775 8_676 8_676
O(1) Sm(1) C(1) O(1) 90.0 no 37_775 8_676 30_674
O(1) Sm(1) C(1) O(1) 180.0 no 37_775 8_676 22_575
O(1) Sm(1) C(1) O(1) 0.0 no 37_775 8_676 37_775
C(1) Sm(1) O(1) O(1) 180.0 no 8_676 37_775 25_775
C(1) Sm(1) O(1) O(1) 47.6(7) no 8_676 37_775 8_676
C(1) Sm(1) O(1) O(1) -47.6(7) no 8_676 37_775 30_674
C(1) Sm(1) O(1) C(1) 0.0 no 8_676 37_775 8_676
O(1) Sm(1) C(1) O(1) 180.0 no 37_775 10_755 10_755
O(1) Sm(1) C(1) O(1) 0.0 no 37_775 10_755 25_775
O(1) Sm(1) C(1) O(1) 90.0 no 37_775 10_755 20_766
O(1) Sm(1) C(1) O(1) -90.0 no 37_775 10_755 42_764
C(1) Sm(1) O(1) O(1) 0.0 no 10_755 37_775 25_775
C(1) Sm(1) O(1) O(1) -132.4(7) no 10_755 37_775 8_676
C(1) Sm(1) O(1) O(1) 132.4(7) no 10_755 37_775 30_674
C(1) Sm(1) O(1) C(1) 180.0 no 10_755 37_775 8_676
O(1) Sm(1) O(1) O(1) -25.9(7) no 41_674 42_764 29_764
O(1) Sm(1) O(1) O(1) 106.5(9) no 41_674 42_764 25_775
O(1) Sm(1) O(1) O(1) -158.3(10) no 41_674 42_764 10_755
O(1) Sm(1) O(1) C(1) 154.1(7) no 41_674 42_764 10_755
O(1) Sm(1) O(1) O(1) -100.2(4) no 42_764 41_674 30_674
O(1) Sm(1) O(1) O(1) 32.2(5) no 42_764 41_674 29_764
O(1) Sm(1) O(1) O(1) 127.4(10) no 42_764 41_674 2_564
O(1) Sm(1) O(1) C(1) 79.8(4) no 42_764 41_674 2_564
O(1) Sm(1) C(1) O(1) 113.9(6) no 41_674 . .
O(1) Sm(1) C(1) O(1) -66.1(6) no 41_674 . 12_575
O(1) Sm(1) C(1) O(1) 23.9(6) no 41_674 . 15_564
O(1) Sm(1) C(1) O(1) -156.1(6) no 41_674 . 18_566
C(1) Sm(1) O(1) O(1) 90.0 no . 41_674 30_674
C(1) Sm(1) O(1) O(1) -137.6(7) no . 41_674 29_764
C(1) Sm(1) O(1) O(1) -42.4(7) no . 41_674 2_564
C(1) Sm(1) O(1) C(1) -90.0 no . 41_674 2_564
O(1) Sm(1) C(1) O(1) -90.0 no 41_674 2_564 2_564
O(1) Sm(1) C(1) O(1) 90.0 no 41_674 2_564 29_764
O(1) Sm(1) C(1) O(1) 180.0 no 41_674 2_564 14_654
O(1) Sm(1) C(1) O(1) 0.0 no 41_674 2_564 41_674
C(1) Sm(1) O(1) O(1) 180.0 no 2_564 41_674 30_674
C(1) Sm(1) O(1) O(1) -47.6(7) no 2_564 41_674 29_764
C(1) Sm(1) O(1) O(1) 47.6(7) no 2_564 41_674 2_564
C(1) Sm(1) O(1) C(1) 0.0 no 2_564 41_674 2_564
O(1) Sm(1) C(1) O(1) 0.0 no 41_674 3_654 3_654
O(1) Sm(1) C(1) O(1) 180.0 no 41_674 3_654 6_656
O(1) Sm(1) C(1) O(1) -90.0 no 41_674 3_654 13_555
O(1) Sm(1) C(1) O(1) 90.0 no 41_674 3_654 24_755
C(1) Sm(1) O(1) O(1) 180.0 no 3_654 41_674 30_674
C(1) Sm(1) O(1) O(1) -47.6(7) no 3_654 41_674 29_764
C(1) Sm(1) O(1) O(1) 47.6(7) no 3_654 41_674 2_564
C(1) Sm(1) O(1) C(1) 0.0 no 3_654 41_674 2_564
O(1) Sm(1) C(1) O(1) 90.0 no 41_674 5_566 5_566
O(1) Sm(1) C(1) O(1) -90.0 no 41_674 5_566 11_766
O(1) Sm(1) C(1) O(1) 180.0 no 41_674 5_566 17_656
O(1) Sm(1) C(1) O(1) 0.0 no 41_674 5_566 23_676
C(1) Sm(1) O(1) O(1) 0.0 no 5_566 41_674 30_674
C(1) Sm(1) O(1) O(1) 132.4(7) no 5_566 41_674 29_764
C(1) Sm(1) O(1) O(1) -132.4(7) no 5_566 41_674 2_564
C(1) Sm(1) O(1) C(1) 180.0 no 5_566 41_674 2_564
O(1) Sm(1) C(1) O(1) 180.0 no 41_674 8_676 8_676
O(1) Sm(1) C(1) O(1) 0.0 no 41_674 8_676 30_674
O(1) Sm(1) C(1) O(1) 90.0 no 41_674 8_676 22_575
O(1) Sm(1) C(1) O(1) -90.0 no 41_674 8_676 37_775
C(1) Sm(1) O(1) O(1) 0.0 no 8_676 41_674 30_674
C(1) Sm(1) O(1) O(1) 132.4(7) no 8_676 41_674 29_764
C(1) Sm(1) O(1) O(1) -132.4(7) no 8_676 41_674 2_564
C(1) Sm(1) O(1) C(1) 180.0 no 8_676 41_674 2_564
O(1) Sm(1) C(1) O(1) -113.9(6) no 41_674 10_755 10_755
O(1) Sm(1) C(1) O(1) 66.1(6) no 41_674 10_755 25_775
O(1) Sm(1) C(1) O(1) 156.1(6) no 41_674 10_755 20_766
O(1) Sm(1) C(1) O(1) -23.9(6) no 41_674 10_755 42_764
C(1) Sm(1) O(1) O(1) -90.0 no 10_755 41_674 30_674
C(1) Sm(1) O(1) O(1) 42.4(7) no 10_755 41_674 29_764
C(1) Sm(1) O(1) O(1) 137.6(7) no 10_755 41_674 2_564
C(1) Sm(1) O(1) C(1) 90.0 no 10_755 41_674 2_564
O(1) Sm(1) C(1) O(1) 90.0 no 42_764 . .
O(1) Sm(1) C(1) O(1) -90.0 no 42_764 . 12_575
O(1) Sm(1) C(1) O(1) 0.0 no 42_764 . 15_564
O(1) Sm(1) C(1) O(1) 180.0 no 42_764 . 18_566
C(1) Sm(1) O(1) O(1) 0.0 no . 42_764 29_764
C(1) Sm(1) O(1) O(1) 132.4(7) no . 42_764 25_775
C(1) Sm(1) O(1) O(1) -132.4(7) no . 42_764 10_755
C(1) Sm(1) O(1) C(1) 180.0 no . 42_764 10_755
O(1) Sm(1) C(1) O(1) 180.0 no 42_764 2_564 2_564
O(1) Sm(1) C(1) O(1) 0.0 no 42_764 2_564 29_764
O(1) Sm(1) C(1) O(1) 90.0 no 42_764 2_564 14_654
O(1) Sm(1) C(1) O(1) -90.0 no 42_764 2_564 41_674
C(1) Sm(1) O(1) O(1) 0.0 no 2_564 42_764 29_764
C(1) Sm(1) O(1) O(1) 132.4(7) no 2_564 42_764 25_775
C(1) Sm(1) O(1) O(1) -132.4(7) no 2_564 42_764 10_755
C(1) Sm(1) O(1) C(1) 180.0 no 2_564 42_764 10_755
O(1) Sm(1) C(1) O(1) -66.1(6) no 42_764 3_654 3_654
O(1) Sm(1) C(1) O(1) 113.9(6) no 42_764 3_654 6_656
O(1) Sm(1) C(1) O(1) -156.1(6) no 42_764 3_654 13_555
O(1) Sm(1) C(1) O(1) 23.9(6) no 42_764 3_654 24_755
C(1) Sm(1) O(1) O(1) 90.0 no 3_654 42_764 29_764
C(1) Sm(1) O(1) O(1) -137.6(7) no 3_654 42_764 25_775
C(1) Sm(1) O(1) O(1) -42.4(7) no 3_654 42_764 10_755
C(1) Sm(1) O(1) C(1) -90.0 no 3_654 42_764 10_755
O(1) Sm(1) C(1) O(1) 180.0 no 42_764 5_566 5_566
O(1) Sm(1) C(1) O(1) 0.0 no 42_764 5_566 11_766
O(1) Sm(1) C(1) O(1) -90.0 no 42_764 5_566 17_656
O(1) Sm(1) C(1) O(1) 90.0 no 42_764 5_566 23_676
C(1) Sm(1) O(1) O(1) 180.0 no 5_566 42_764 29_764
C(1) Sm(1) O(1) O(1) -47.6(7) no 5_566 42_764 25_775
C(1) Sm(1) O(1) O(1) 47.6(7) no 5_566 42_764 10_755
C(1) Sm(1) O(1) C(1) 0.0 no 5_566 42_764 10_755
O(1) Sm(1) C(1) O(1) -113.9(6) no 42_764 8_676 8_676
O(1) Sm(1) C(1) O(1) 66.1(6) no 42_764 8_676 30_674
O(1) Sm(1) C(1) O(1) 156.1(6) no 42_764 8_676 22_575
O(1) Sm(1) C(1) O(1) -23.9(6) no 42_764 8_676 37_775
C(1) Sm(1) O(1) O(1) -90.0 no 8_676 42_764 29_764
C(1) Sm(1) O(1) O(1) 42.4(7) no 8_676 42_764 25_775
C(1) Sm(1) O(1) O(1) 137.6(7) no 8_676 42_764 10_755
C(1) Sm(1) O(1) C(1) 90.0 no 8_676 42_764 10_755
O(1) Sm(1) C(1) O(1) -90.0 no 42_764 10_755 10_755
O(1) Sm(1) C(1) O(1) 90.0 no 42_764 10_755 25_775
O(1) Sm(1) C(1) O(1) 180.0 no 42_764 10_755 20_766
O(1) Sm(1) C(1) O(1) 0.0 no 42_764 10_755 42_764
C(1) Sm(1) O(1) O(1) 180.0 no 10_755 42_764 29_764
C(1) Sm(1) O(1) O(1) -47.6(7) no 10_755 42_764 25_775
C(1) Sm(1) O(1) O(1) 47.6(7) no 10_755 42_764 10_755
C(1) Sm(1) O(1) C(1) 0.0 no 10_755 42_764 10_755
C(1) Sm(1) C(1) O(1) 0.0 no . 2_564 2_564
C(1) Sm(1) C(1) O(1) 180.0 no . 2_564 29_764
C(1) Sm(1) C(1) O(1) -90.0 no . 2_564 14_654
C(1) Sm(1) C(1) O(1) 90.0 no . 2_564 41_674
C(1) Sm(1) C(1) O(1) 90.0 no 2_564 . .
C(1) Sm(1) C(1) O(1) -90.0 no 2_564 . 12_575
C(1) Sm(1) C(1) O(1) 0.0 no 2_564 . 15_564
C(1) Sm(1) C(1) O(1) 180.0 no 2_564 . 18_566
C(1) Sm(1) C(1) O(1) 90.0 no . 3_654 3_654
C(1) Sm(1) C(1) O(1) -90.0 no . 3_654 6_656
C(1) Sm(1) C(1) O(1) 0.0 no . 3_654 13_555
C(1) Sm(1) C(1) O(1) 180.0 no . 3_654 24_755
C(1) Sm(1) C(1) O(1) 0.0 no 3_654 . .
C(1) Sm(1) C(1) O(1) 180.0 no 3_654 . 12_575
C(1) Sm(1) C(1) O(1) -90.0 no 3_654 . 15_564
C(1) Sm(1) C(1) O(1) 90.0 no 3_654 . 18_566
C(1) Sm(1) C(1) O(1) 0.0 no . 5_566 5_566
C(1) Sm(1) C(1) O(1) 180.0 no . 5_566 11_766
C(1) Sm(1) C(1) O(1) 90.0 no . 5_566 17_656
C(1) Sm(1) C(1) O(1) -90.0 no . 5_566 23_676
C(1) Sm(1) C(1) O(1) -90.0 no 5_566 . .
C(1) Sm(1) C(1) O(1) 90.0 no 5_566 . 12_575
C(1) Sm(1) C(1) O(1) 180.0 no 5_566 . 15_564
C(1) Sm(1) C(1) O(1) 0.0 no 5_566 . 18_566
C(1) Sm(1) C(1) O(1) 90.0 no . 8_676 8_676
C(1) Sm(1) C(1) O(1) -90.0 no . 8_676 30_674
C(1) Sm(1) C(1) O(1) 0.0 no . 8_676 22_575
C(1) Sm(1) C(1) O(1) 180.0 no . 8_676 37_775
C(1) Sm(1) C(1) O(1) 180.0 no 8_676 . .
C(1) Sm(1) C(1) O(1) 0.0 no 8_676 . 12_575
C(1) Sm(1) C(1) O(1) 90.0 no 8_676 . 15_564
C(1) Sm(1) C(1) O(1) -90.0 no 8_676 . 18_566
C(1) Sm(1) C(1) O(1) 0.0 no 2_564 3_654 3_654
C(1) Sm(1) C(1) O(1) 180.0 no 2_564 3_654 6_656
C(1) Sm(1) C(1) O(1) -90.0 no 2_564 3_654 13_555
C(1) Sm(1) C(1) O(1) 90.0 no 2_564 3_654 24_755
C(1) Sm(1) C(1) O(1) 90.0 no 3_654 2_564 2_564
C(1) Sm(1) C(1) O(1) -90.0 no 3_654 2_564 29_764
C(1) Sm(1) C(1) O(1) 0.0 no 3_654 2_564 14_654
C(1) Sm(1) C(1) O(1) 180.0 no 3_654 2_564 41_674
C(1) Sm(1) C(1) O(1) 180.0 no 2_564 8_676 8_676
C(1) Sm(1) C(1) O(1) 0.0 no 2_564 8_676 30_674
C(1) Sm(1) C(1) O(1) 90.0 no 2_564 8_676 22_575
C(1) Sm(1) C(1) O(1) -90.0 no 2_564 8_676 37_775
C(1) Sm(1) C(1) O(1) -90.0 no 8_676 2_564 2_564
C(1) Sm(1) C(1) O(1) 90.0 no 8_676 2_564 29_764
C(1) Sm(1) C(1) O(1) 180.0 no 8_676 2_564 14_654
C(1) Sm(1) C(1) O(1) 0.0 no 8_676 2_564 41_674
C(1) Sm(1) C(1) O(1) -90.0 no 2_564 10_755 10_755
C(1) Sm(1) C(1) O(1) 90.0 no 2_564 10_755 25_775
C(1) Sm(1) C(1) O(1) 180.0 no 2_564 10_755 20_766
C(1) Sm(1) C(1) O(1) 0.0 no 2_564 10_755 42_764
C(1) Sm(1) C(1) O(1) 180.0 no 10_755 2_564 2_564
C(1) Sm(1) C(1) O(1) 0.0 no 10_755 2_564 29_764
C(1) Sm(1) C(1) O(1) 90.0 no 10_755 2_564 14_654
C(1) Sm(1) C(1) O(1) -90.0 no 10_755 2_564 41_674
C(1) Sm(1) C(1) O(1) -90.0 no 3_654 5_566 5_566
C(1) Sm(1) C(1) O(1) 90.0 no 3_654 5_566 11_766
C(1) Sm(1) C(1) O(1) 0.0 no 3_654 5_566 17_656
C(1) Sm(1) C(1) O(1) 180.0 no 3_654 5_566 23_676
C(1) Sm(1) C(1) O(1) 180.0 no 5_566 3_654 3_654
C(1) Sm(1) C(1) O(1) 0.0 no 5_566 3_654 6_656
C(1) Sm(1) C(1) O(1) 90.0 no 5_566 3_654 13_555
C(1) Sm(1) C(1) O(1) -90.0 no 5_566 3_654 24_755
C(1) Sm(1) C(1) O(1) 0.0 no 3_654 10_755 10_755
C(1) Sm(1) C(1) O(1) 180.0 no 3_654 10_755 25_775
C(1) Sm(1) C(1) O(1) -90.0 no 3_654 10_755 20_766
C(1) Sm(1) C(1) O(1) 90.0 no 3_654 10_755 42_764
C(1) Sm(1) C(1) O(1) -90.0 no 10_755 3_654 3_654
C(1) Sm(1) C(1) O(1) 90.0 no 10_755 3_654 6_656
C(1) Sm(1) C(1) O(1) 180.0 no 10_755 3_654 13_555
C(1) Sm(1) C(1) O(1) 0.0 no 10_755 3_654 24_755
C(1) Sm(1) C(1) O(1) 0.0 no 5_566 8_676 8_676
C(1) Sm(1) C(1) O(1) 180.0 no 5_566 8_676 30_674
C(1) Sm(1) C(1) O(1) -90.0 no 5_566 8_676 22_575
C(1) Sm(1) C(1) O(1) 90.0 no 5_566 8_676 37_775
C(1) Sm(1) C(1) O(1) 90.0 no 8_676 5_566 5_566
C(1) Sm(1) C(1) O(1) -90.0 no 8_676 5_566 11_766
C(1) Sm(1) C(1) O(1) 180.0 no 8_676 5_566 17_656
C(1) Sm(1) C(1) O(1) 0.0 no 8_676 5_566 23_676
C(1) Sm(1) C(1) O(1) 90.0 no 5_566 10_755 10_755
C(1) Sm(1) C(1) O(1) -90.0 no 5_566 10_755 25_775
C(1) Sm(1) C(1) O(1) 0.0 no 5_566 10_755 20_766
C(1) Sm(1) C(1) O(1) 180.0 no 5_566 10_755 42_764
C(1) Sm(1) C(1) O(1) 180.0 no 10_755 5_566 5_566
C(1) Sm(1) C(1) O(1) 0.0 no 10_755 5_566 11_766
C(1) Sm(1) C(1) O(1) -90.0 no 10_755 5_566 17_656
C(1) Sm(1) C(1) O(1) 90.0 no 10_755 5_566 23_676
C(1) Sm(1) C(1) O(1) 180.0 no 8_676 10_755 10_755
C(1) Sm(1) C(1) O(1) 0.0 no 8_676 10_755 25_775
C(1) Sm(1) C(1) O(1) 90.0 no 8_676 10_755 20_766
C(1) Sm(1) C(1) O(1) -90.0 no 8_676 10_755 42_764
C(1) Sm(1) C(1) O(1) -90.0 no 10_755 8_676 8_676
C(1) Sm(1) C(1) O(1) 90.0 no 10_755 8_676 30_674
C(1) Sm(1) C(1) O(1) 180.0 no 10_755 8_676 22_575
C(1) Sm(1) C(1) O(1) 0.0 no 10_755 8_676 37_775
N(1) Co(1) N(1) C(4) 180.0 no . 98_464 98_464
N(1) Co(1) N(1) C(4) 0.0 no . 98_464 125_664
N(1) Co(1) N(1) C(4) -90.0 no . 98_464 110_554
N(1) Co(1) N(1) C(4) 90.0 no . 98_464 137_574
N(1) Co(1) N(1) C(4) 90.0 no 98_464 . .
N(1) Co(1) N(1) C(4) -90.0 no 98_464 . 12_575
N(1) Co(1) N(1) C(4) 180.0 no 98_464 . 15_564
N(1) Co(1) N(1) C(4) 0.0 no 98_464 . 18_566
N(1) Co(1) N(1) C(4) 180.0 no . 101_465 101_465
N(1) Co(1) N(1) C(4) 0.0 no . 101_465 107_665
N(1) Co(1) N(1) C(4) 90.0 no . 101_465 113_555
N(1) Co(1) N(1) C(4) -90.0 no . 101_465 119_575
N(1) Co(1) N(1) C(4) -90.0 no 101_465 . .
N(1) Co(1) N(1) C(4) 90.0 no 101_465 . 12_575
N(1) Co(1) N(1) C(4) 0.0 no 101_465 . 15_564
N(1) Co(1) N(1) C(4) 180.0 no 101_465 . 18_566
N(1) Co(1) N(1) C(4) 90.0 no . 147_554 147_554
N(1) Co(1) N(1) C(4) -90.0 no . 147_554 150_556
N(1) Co(1) N(1) C(4) 180.0 no . 147_554 157_455
N(1) Co(1) N(1) C(4) 0.0 no . 147_554 168_655
N(1) Co(1) N(1) C(4) 180.0 no 147_554 . .
N(1) Co(1) N(1) C(4) 0.0 no 147_554 . 12_575
N(1) Co(1) N(1) C(4) -90.0 no 147_554 . 15_564
N(1) Co(1) N(1) C(4) 90.0 no 147_554 . 18_566
N(1) Co(1) N(1) C(4) 90.0 no . 152_566 152_566
N(1) Co(1) N(1) C(4) -90.0 no . 152_566 174_564
N(1) Co(1) N(1) C(4) 180.0 no . 152_566 166_465
N(1) Co(1) N(1) C(4) 0.0 no . 152_566 181_665
N(1) Co(1) N(1) C(4) 0.0 no 152_566 . .
N(1) Co(1) N(1) C(4) 180.0 no 152_566 . 12_575
N(1) Co(1) N(1) C(4) 90.0 no 152_566 . 15_564
N(1) Co(1) N(1) C(4) -90.0 no 152_566 . 18_566
N(1) Co(1) N(1) C(4) 0.0 no 10_655 98_464 98_464
N(1) Co(1) N(1) C(4) 180.0 no 10_655 98_464 125_664
N(1) Co(1) N(1) C(4) 90.0 no 10_655 98_464 110_554
N(1) Co(1) N(1) C(4) -90.0 no 10_655 98_464 137_574
N(1) Co(1) N(1) C(4) -90.0 no 98_464 10_655 10_655
N(1) Co(1) N(1) C(4) 90.0 no 98_464 10_655 25_675
N(1) Co(1) N(1) C(4) 0.0 no 98_464 10_655 20_666
N(1) Co(1) N(1) C(4) 180.0 no 98_464 10_655 42_664
N(1) Co(1) N(1) C(4) 0.0 no 10_655 101_465 101_465
N(1) Co(1) N(1) C(4) 180.0 no 10_655 101_465 107_665
N(1) Co(1) N(1) C(4) -90.0 no 10_655 101_465 113_555
N(1) Co(1) N(1) C(4) 90.0 no 10_655 101_465 119_575
N(1) Co(1) N(1) C(4) 90.0 no 101_465 10_655 10_655
N(1) Co(1) N(1) C(4) -90.0 no 101_465 10_655 25_675
N(1) Co(1) N(1) C(4) 180.0 no 101_465 10_655 20_666
N(1) Co(1) N(1) C(4) 0.0 no 101_465 10_655 42_664
N(1) Co(1) N(1) C(4) -90.0 no 10_655 147_554 147_554
N(1) Co(1) N(1) C(4) 90.0 no 10_655 147_554 150_556
N(1) Co(1) N(1) C(4) 0.0 no 10_655 147_554 157_455
N(1) Co(1) N(1) C(4) 180.0 no 10_655 147_554 168_655
N(1) Co(1) N(1) C(4) 180.0 no 147_554 10_655 10_655
N(1) Co(1) N(1) C(4) 0.0 no 147_554 10_655 25_675
N(1) Co(1) N(1) C(4) -90.0 no 147_554 10_655 20_666
N(1) Co(1) N(1) C(4) 90.0 no 147_554 10_655 42_664
N(1) Co(1) N(1) C(4) -90.0 no 10_655 152_566 152_566
N(1) Co(1) N(1) C(4) 90.0 no 10_655 152_566 174_564
N(1) Co(1) N(1) C(4) 0.0 no 10_655 152_566 166_465
N(1) Co(1) N(1) C(4) 180.0 no 10_655 152_566 181_665
N(1) Co(1) N(1) C(4) 0.0 no 152_566 10_655 10_655
N(1) Co(1) N(1) C(4) 180.0 no 152_566 10_655 25_675
N(1) Co(1) N(1) C(4) 90.0 no 152_566 10_655 20_666
N(1) Co(1) N(1) C(4) -90.0 no 152_566 10_655 42_664
N(1) Co(1) N(1) C(4) 180.0 no 98_464 147_554 147_554
N(1) Co(1) N(1) C(4) 0.0 no 98_464 147_554 150_556
N(1) Co(1) N(1) C(4) -90.0 no 98_464 147_554 157_455
N(1) Co(1) N(1) C(4) 90.0 no 98_464 147_554 168_655
N(1) Co(1) N(1) C(4) 90.0 no 147_554 98_464 98_464
N(1) Co(1) N(1) C(4) -90.0 no 147_554 98_464 125_664
N(1) Co(1) N(1) C(4) 180.0 no 147_554 98_464 110_554
N(1) Co(1) N(1) C(4) 0.0 no 147_554 98_464 137_574
N(1) Co(1) N(1) C(4) 0.0 no 98_464 152_566 152_566
N(1) Co(1) N(1) C(4) 180.0 no 98_464 152_566 174_564
N(1) Co(1) N(1) C(4) 90.0 no 98_464 152_566 166_465
N(1) Co(1) N(1) C(4) -90.0 no 98_464 152_566 181_665
N(1) Co(1) N(1) C(4) -90.0 no 152_566 98_464 98_464
N(1) Co(1) N(1) C(4) 90.0 no 152_566 98_464 125_664
N(1) Co(1) N(1) C(4) 0.0 no 152_566 98_464 110_554
N(1) Co(1) N(1) C(4) 180.0 no 152_566 98_464 137_574
N(1) Co(1) N(1) C(4) 0.0 no 101_465 147_554 147_554
N(1) Co(1) N(1) C(4) 180.0 no 101_465 147_554 150_556
N(1) Co(1) N(1) C(4) 90.0 no 101_465 147_554 157_455
N(1) Co(1) N(1) C(4) -90.0 no 101_465 147_554 168_655
N(1) Co(1) N(1) C(4) -90.0 no 147_554 101_465 101_465
N(1) Co(1) N(1) C(4) 90.0 no 147_554 101_465 107_665
N(1) Co(1) N(1) C(4) 180.0 no 147_554 101_465 113_555
N(1) Co(1) N(1) C(4) 0.0 no 147_554 101_465 119_575
N(1) Co(1) N(1) C(4) 180.0 no 101_465 152_566 152_566
N(1) Co(1) N(1) C(4) 0.0 no 101_465 152_566 174_564
N(1) Co(1) N(1) C(4) -90.0 no 101_465 152_566 166_465
N(1) Co(1) N(1) C(4) 90.0 no 101_465 152_566 181_665
N(1) Co(1) N(1) C(4) 90.0 no 152_566 101_465 101_465
N(1) Co(1) N(1) C(4) -90.0 no 152_566 101_465 107_665
N(1) Co(1) N(1) C(4) 0.0 no 152_566 101_465 113_555
N(1) Co(1) N(1) C(4) 180.0 no 152_566 101_465 119_575
Sm(1) O(1) O(1) Sm(1) 0.0 no . 13_555 .
Sm(1) O(1) O(1) O(1) -54.7(15) no . 13_555 3_654
Sm(1) O(1) O(1) O(1) 54.7(15) no . 13_555 6_656
Sm(1) O(1) O(1) Sm(1) 0.0 no . 15_564 .
Sm(1) O(1) O(1) O(1) 52.7(14) no . 15_564 2_564
Sm(1) O(1) O(1) O(1) -72.6(11) no . 15_564 12_575
Sm(1) O(1) O(1) C(1) -111.1(11) no . 15_564 .
Sm(1) O(1) O(1) Sm(1) 0.0 no . 18_566 .
Sm(1) O(1) O(1) O(1) -52.7(14) no . 18_566 5_566
Sm(1) O(1) O(1) O(1) 72.6(11) no . 18_566 12_575
Sm(1) O(1) O(1) C(1) 111.1(11) no . 18_566 .
Sm(1) O(1) C(1) Sm(1) 0.0 no . . .
Sm(1) O(1) C(1) O(1) 0.0 no . . 12_575
Sm(1) O(1) C(1) O(1) 63.9(12) no . . 15_564
Sm(1) O(1) C(1) O(1) -63.9(12) no . . 18_566
Sm(1) O(1) C(1) C(2) 180.0 no . . .
O(1) O(1) O(1) Sm(1) -52.7(16) no 13_555 15_564 .
O(1) O(1) O(1) O(1) 0(3) no 13_555 15_564 2_564
O(1) O(1) O(1) O(1) -125.3(17) no 13_555 15_564 12_575
O(1) O(1) O(1) C(1) -164(3) no 13_555 15_564 .
O(1) O(1) O(1) Sm(1) 54.7(18) no 15_564 13_555 .
O(1) O(1) O(1) O(1) 0(3) no 15_564 13_555 3_654
O(1) O(1) O(1) O(1) 109.5(17) no 15_564 13_555 6_656
O(1) O(1) O(1) Sm(1) 52.7(16) no 13_555 18_566 .
O(1) O(1) O(1) O(1) 0(3) no 13_555 18_566 5_566
O(1) O(1) O(1) O(1) 125.3(17) no 13_555 18_566 12_575
O(1) O(1) O(1) C(1) 164(3) no 13_555 18_566 .
O(1) O(1) O(1) Sm(1) -54.7(18) no 18_566 13_555 .
O(1) O(1) O(1) O(1) -109.5(17) no 18_566 13_555 3_654
O(1) O(1) O(1) O(1) 0(3) no 18_566 13_555 6_656
O(1) O(1) O(1) Sm(1) -72.6(15) no 15_564 18_566 .
O(1) O(1) O(1) O(1) -125.3(19) no 15_564 18_566 5_566
O(1) O(1) O(1) O(1) 0.0(19) no 15_564 18_566 12_575
O(1) O(1) O(1) C(1) 38.5(14) no 15_564 18_566 .
O(1) O(1) O(1) Sm(1) 72.6(15) no 18_566 15_564 .
O(1) O(1) O(1) O(1) 125.3(19) no 18_566 15_564 2_564
O(1) O(1) O(1) O(1) 0.0(19) no 18_566 15_564 12_575
O(1) O(1) O(1) C(1) -38.5(14) no 18_566 15_564 .
O(1) O(1) C(1) Sm(1) -63.9(17) no 15_564 . .
O(1) O(1) C(1) O(1) -63.9(17) no 15_564 . 12_575
O(1) O(1) C(1) O(1) 0.0(12) no 15_564 . 15_564
O(1) O(1) C(1) O(1) -128(3) no 15_564 . 18_566
O(1) O(1) C(1) C(2) 116.1(17) no 15_564 . .
C(1) O(1) O(1) Sm(1) 111(2) no . 15_564 .
C(1) O(1) O(1) O(1) 164(3) no . 15_564 2_564
C(1) O(1) O(1) O(1) 39(2) no . 15_564 12_575
C(1) O(1) O(1) C(1) 0.0(18) no . 15_564 .
O(1) O(1) C(1) Sm(1) 63.9(17) no 18_566 . .
O(1) O(1) C(1) O(1) 63.9(17) no 18_566 . 12_575
O(1) O(1) C(1) O(1) 128(3) no 18_566 . 15_564
O(1) O(1) C(1) O(1) 0.0(12) no 18_566 . 18_566
O(1) O(1) C(1) C(2) -116.1(17) no 18_566 . .
C(1) O(1) O(1) Sm(1) -111(2) no . 18_566 .
C(1) O(1) O(1) O(1) -164(3) no . 18_566 5_566
C(1) O(1) O(1) O(1) -39(2) no . 18_566 12_575
C(1) O(1) O(1) C(1) 0.0(18) no . 18_566 .
Co(1) N(1) C(4) C(3) 180.0 no . . .
Co(1) N(1) C(4) C(4) 118.3(6) no . . 15_564
Co(1) N(1) C(4) C(4) -118.3(6) no . . 18_566
Co(1) N(1) C(4) C(3) 180.0 no . 12_575 12_575
Co(1) N(1) C(4) C(4) 118.3(6) no . 12_575 18_566
Co(1) N(1) C(4) C(4) -118.3(6) no . 12_575 15_564
Co(1) N(1) C(4) C(3) 180.0 no . 15_564 15_564
Co(1) N(1) C(4) C(4) -118.3(6) no . 15_564 .
Co(1) N(1) C(4) C(4) 118.3(6) no . 15_564 12_575
Co(1) N(1) C(4) C(3) 180.0 no . 18_566 18_566
Co(1) N(1) C(4) C(4) 118.3(6) no . 18_566 .
Co(1) N(1) C(4) C(4) -118.3(6) no . 18_566 12_575
C(4) N(1) C(4) C(3) 0.0 no . 12_575 12_575
C(4) N(1) C(4) C(4) -61.7(6) no . 12_575 18_566
C(4) N(1) C(4) C(4) 61.7(6) no . 12_575 15_564
C(4) N(1) C(4) C(3) 0.0 no 12_575 . .
C(4) N(1) C(4) C(4) -61.7(6) no 12_575 . 15_564
C(4) N(1) C(4) C(4) 61.7(6) no 12_575 . 18_566
C(4) N(1) C(4) C(3) -61.7(15) no . 15_564 15_564
C(4) N(1) C(4) C(4) 0.0(14) no . 15_564 .
C(4) N(1) C(4) C(4) -123.3(19) no . 15_564 12_575
C(4) N(1) C(4) C(3) 61.7(15) no 15_564 . .
C(4) N(1) C(4) C(4) 0.0(14) no 15_564 . 15_564
C(4) N(1) C(4) C(4) 123.3(19) no 15_564 . 18_566
C(4) N(1) C(4) C(3) 61.7(15) no . 18_566 18_566
C(4) N(1) C(4) C(4) 0.0(14) no . 18_566 .
C(4) N(1) C(4) C(4) 123.3(19) no . 18_566 12_575
C(4) N(1) C(4) C(3) -61.7(15) no 18_566 . .
C(4) N(1) C(4) C(4) -123.3(19) no 18_566 . 15_564
C(4) N(1) C(4) C(4) 0.0(14) no 18_566 . 18_566
C(4) N(1) C(4) C(3) 61.7(15) no 12_575 15_564 15_564
C(4) N(1) C(4) C(4) 123.3(19) no 12_575 15_564 .
C(4) N(1) C(4) C(4) 0.0(14) no 12_575 15_564 12_575
C(4) N(1) C(4) C(3) -61.7(15) no 15_564 12_575 12_575
C(4) N(1) C(4) C(4) -123.3(19) no 15_564 12_575 18_566
C(4) N(1) C(4) C(4) 0.0(14) no 15_564 12_575 15_564
C(4) N(1) C(4) C(3) -61.7(15) no 12_575 18_566 18_566
C(4) N(1) C(4) C(4) -123.3(19) no 12_575 18_566 .
C(4) N(1) C(4) C(4) 0.0(14) no 12_575 18_566 12_575
C(4) N(1) C(4) C(3) 61.7(15) no 18_566 12_575 12_575
C(4) N(1) C(4) C(4) 0.0(14) no 18_566 12_575 18_566
C(4) N(1) C(4) C(4) 123.3(19) no 18_566 12_575 15_564
C(4) N(1) C(4) C(3) 0.0 no 15_564 18_566 18_566
C(4) N(1) C(4) C(4) -61.7(6) no 15_564 18_566 .
C(4) N(1) C(4) C(4) 61.7(6) no 15_564 18_566 12_575
C(4) N(1) C(4) C(3) 0.0 no 18_566 15_564 15_564
C(4) N(1) C(4) C(4) 61.7(6) no 18_566 15_564 .
C(4) N(1) C(4) C(4) -61.7(6) no 18_566 15_564 12_575
O(1) C(1) C(2) C(3) 0.0 no . . .
O(1) C(1) C(2) C(3) 180.0 no . . 12_575
O(1) C(1) C(2) C(3) -90.0 no . . 15_564
O(1) C(1) C(2) C(3) 90.0 no . . 18_566
O(1) C(1) C(2) C(3) 180.0 no 12_575 . .
O(1) C(1) C(2) C(3) 0.0 no 12_575 . 12_575
O(1) C(1) C(2) C(3) 90.0 no 12_575 . 15_564
O(1) C(1) C(2) C(3) -90.0 no 12_575 . 18_566
O(1) C(1) C(2) C(3) 90.0 no 15_564 . .
O(1) C(1) C(2) C(3) -90.0 no 15_564 . 12_575
O(1) C(1) C(2) C(3) 0.0 no 15_564 . 15_564
O(1) C(1) C(2) C(3) 180.0 no 15_564 . 18_566
O(1) C(1) C(2) C(3) -90.0 no 18_566 . .
O(1) C(1) C(2) C(3) 90.0 no 18_566 . 12_575
O(1) C(1) C(2) C(3) 180.0 no 18_566 . 15_564
O(1) C(1) C(2) C(3) 0.0 no 18_566 . 18_566
C(1) C(2) C(3) C(3) -108.6(12) no . . 15_564
C(1) C(2) C(3) C(3) 108.6(12) no . . 18_566
C(1) C(2) C(3) C(4) 180.0 no . . .
C(1) C(2) C(3) C(3) -108.6(12) no . 12_575 18_566
C(1) C(2) C(3) C(3) 108.6(12) no . 12_575 15_564
C(1) C(2) C(3) C(4) 180.0 no . 12_575 12_575
C(1) C(2) C(3) C(3) 108.6(12) no . 15_564 .
C(1) C(2) C(3) C(3) -108.6(12) no . 15_564 12_575
C(1) C(2) C(3) C(4) 180.0 no . 15_564 15_564
C(1) C(2) C(3) C(3) -108.6(12) no . 18_566 .
C(1) C(2) C(3) C(3) 108.6(12) no . 18_566 12_575
C(1) C(2) C(3) C(4) 180.0 no . 18_566 18_566
C(3) C(2) C(3) C(3) 71.4(12) no . 12_575 18_566
C(3) C(2) C(3) C(3) -71.4(12) no . 12_575 15_564
C(3) C(2) C(3) C(4) 0.0 no . 12_575 12_575
C(3) C(2) C(3) C(3) 71.4(12) no 12_575 . 15_564
C(3) C(2) C(3) C(3) -71.4(12) no 12_575 . 18_566
C(3) C(2) C(3) C(4) 0.0 no 12_575 . .
C(3) C(2) C(3) C(3) 0(3) no . 15_564 .
C(3) C(2) C(3) C(3) 143(4) no . 15_564 12_575
C(3) C(2) C(3) C(4) 71(3) no . 15_564 15_564
C(3) C(2) C(3) C(3) 0(3) no 15_564 . 15_564
C(3) C(2) C(3) C(3) -143(4) no 15_564 . 18_566
C(3) C(2) C(3) C(4) -71(3) no 15_564 . .
C(3) C(2) C(3) C(3) 0(3) no . 18_566 .
C(3) C(2) C(3) C(3) -143(4) no . 18_566 12_575
C(3) C(2) C(3) C(4) -71(3) no . 18_566 18_566
C(3) C(2) C(3) C(3) 143(4) no 18_566 . 15_564
C(3) C(2) C(3) C(3) 0(3) no 18_566 . 18_566
C(3) C(2) C(3) C(4) 71(3) no 18_566 . .
C(3) C(2) C(3) C(3) -143(4) no 12_575 15_564 .
C(3) C(2) C(3) C(3) 0(3) no 12_575 15_564 12_575
C(3) C(2) C(3) C(4) -71(3) no 12_575 15_564 15_564
C(3) C(2) C(3) C(3) 143(4) no 15_564 12_575 18_566
C(3) C(2) C(3) C(3) 0(3) no 15_564 12_575 15_564
C(3) C(2) C(3) C(4) 71(3) no 15_564 12_575 12_575
C(3) C(2) C(3) C(3) 143(4) no 12_575 18_566 .
C(3) C(2) C(3) C(3) 0(3) no 12_575 18_566 12_575
C(3) C(2) C(3) C(4) 71(3) no 12_575 18_566 18_566
C(3) C(2) C(3) C(3) 0(3) no 18_566 12_575 18_566
C(3) C(2) C(3) C(3) -143(4) no 18_566 12_575 15_564
C(3) C(2) C(3) C(4) -71(3) no 18_566 12_575 12_575
C(3) C(2) C(3) C(3) 71.4(12) no 15_564 18_566 .
C(3) C(2) C(3) C(3) -71.4(12) no 15_564 18_566 12_575
C(3) C(2) C(3) C(4) 0.0 no 15_564 18_566 18_566
C(3) C(2) C(3) C(3) -71.4(12) no 18_566 15_564 .
C(3) C(2) C(3) C(3) 71.4(12) no 18_566 15_564 12_575
C(3) C(2) C(3) C(4) 0.0 no 18_566 15_564 15_564
C(2) C(3) C(3) C(2) 0.0(18) no . 15_564 .
C(2) C(3) C(3) C(3) -27(3) no . 15_564 12_575
C(2) C(3) C(3) C(4) -117(4) no . 15_564 15_564
C(2) C(3) C(3) C(2) 0.0(18) no . 18_566 .
C(2) C(3) C(3) C(3) 27(3) no . 18_566 12_575
C(2) C(3) C(3) C(4) 117(4) no . 18_566 18_566
C(2) C(3) C(4) N(1) 0.0 no . . .
C(2) C(3) C(4) C(4) 45.0(10) no . . 15_564
C(2) C(3) C(4) C(4) -45.0(10) no . . 18_566
C(3) C(3) C(3) C(2) -27(3) no 15_564 18_566 .
C(3) C(3) C(3) C(3) 0(4) no 15_564 18_566 12_575
C(3) C(3) C(3) C(4) 90(3) no 15_564 18_566 18_566
C(3) C(3) C(3) C(2) 27(3) no 18_566 15_564 .
C(3) C(3) C(3) C(3) 0(4) no 18_566 15_564 12_575
C(3) C(3) C(3) C(4) -90(3) no 18_566 15_564 15_564
C(3) C(3) C(4) N(1) -45.0(13) no 15_564 . .
C(3) C(3) C(4) C(4) 0.0(16) no 15_564 . 15_564
C(3) C(3) C(4) C(4) -90.0(16) no 15_564 . 18_566
C(4) C(3) C(3) C(2) 117(3) no . 15_564 .
C(4) C(3) C(3) C(3) 90(3) no . 15_564 12_575
C(4) C(3) C(3) C(4) 0.0(17) no . 15_564 15_564
C(3) C(3) C(4) N(1) 45.0(13) no 18_566 . .
C(3) C(3) C(4) C(4) 90.0(16) no 18_566 . 15_564
C(3) C(3) C(4) C(4) 0.0(16) no 18_566 . 18_566
C(4) C(3) C(3) C(2) -117(3) no . 18_566 .
C(4) C(3) C(3) C(3) -90(3) no . 18_566 12_575
C(4) C(3) C(3) C(4) 0.0(17) no . 18_566 18_566
N(1) C(4) C(4) N(1) 0.0(8) no . 15_564 .
N(1) C(4) C(4) C(3) 132(2) no . 15_564 15_564
N(1) C(4) C(4) C(4) 42.2(13) no . 15_564 12_575
N(1) C(4) C(4) N(1) 0.0(8) no . 18_566 .
N(1) C(4) C(4) C(3) -132(2) no . 18_566 18_566
N(1) C(4) C(4) C(4) -42.2(13) no . 18_566 12_575
C(3) C(4) C(4) N(1) -132(2) no . 15_564 .
C(3) C(4) C(4) C(3) 0.0(17) no . 15_564 15_564
C(3) C(4) C(4) C(4) -90.0(19) no . 15_564 12_575
C(3) C(4) C(4) N(1) 132(2) no . 18_566 .
C(3) C(4) C(4) C(3) 0.0(17) no . 18_566 18_566
C(3) C(4) C(4) C(4) 90.0(19) no . 18_566 12_575
C(4) C(4) C(4) N(1) 42.2(17) no 15_564 18_566 .
C(4) C(4) C(4) C(3) -90(2) no 15_564 18_566 18_566
C(4) C(4) C(4) C(4) 0(3) no 15_564 18_566 12_575
C(4) C(4) C(4) N(1) -42.2(17) no 18_566 15_564 .
C(4) C(4) C(4) C(3) 90(2) no 18_566 15_564 15_564
C(4) C(4) C(4) C(4) 0(3) no 18_566 15_564 12_575
